data_4034867
loop_
_publ_author_name
'Feng, Lei'
'Gao, Guangpeng'
'Zhao, Hongmei'
'Zheng, Li'
'Wang, Yu'
'Stavropoulos, Pericles'
'Ai, Lin'
'Zhang, Jiaxin'

_publ_section_title
;
 Synthesis of Tripeptide Derivatives with Three Stereogenic Centers and
 Chiral Recognition Probed by Tetraaza Macrocyclic Chiral Solvating Agents
 Derived from d-Phenylalanine and (1 S,2 S)-(+)-1,2-Diaminocyclohexane via
 <sup>1</sup>H NMR Spectroscopy.
;
_journal_issue 22
_journal_name_full 'The Journal of organic chemistry'
_journal_page_first 13874
_journal_page_last 13887
_journal_paper_doi 10.1021/acs.joc.8b02212
_journal_volume 83
_journal_year 2018
_chemical_absolute_configuration ad
_chemical_formula_sum 'C38 H40 Cl2 N4 O4'
_chemical_formula_weight 687.64
_space_group_crystal_system monoclinic
_space_group_IT_number 4
_space_group_name_Hall 'P 2yb'
_space_group_name_H-M_alt 'P 1 21 1'
_atom_sites_solution_hydrogens geom
_atom_sites_solution_primary direct
_atom_sites_solution_secondary difmap
_audit_creation_method SHELXL-2014/6
_cell_angle_alpha 90
_cell_angle_beta 92.29(3)
_cell_angle_gamma 90
_cell_formula_units_Z 16
_cell_length_a 15.809(3)
_cell_length_b 37.886(8)
_cell_length_c 26.539(5)
_cell_measurement_reflns_used 158886
_cell_measurement_temperature 173(2)
_cell_measurement_theta_max 25.50
_cell_measurement_theta_min 0.768
_cell_volume 15883(5)
_computing_cell_refinement 'CrystalClear (Rigaku Inc., 2008)'
_computing_data_collection 'CrystalClear (Rigaku Inc., 2008)'
_computing_data_reduction 'CrystalClear (Rigaku Inc., 2008)'
_computing_molecular_graphics
;
OLEX2: A complete structure solution, refinement and analysis program.
(Dolomanov, O.V.; Bourhis, L.J.; Gildea, R.J.; Howard, J.A.K.; 
Puschmann, H., J. Appl. Cryst., 2009, 42, 339-341.)
;
_computing_publication_material 'CIFTAB (Sheldrick, 2013)'
_computing_structure_refinement 'SHELXL-2014/6 (Sheldrick, 2014)'
_computing_structure_solution 'SHELXT-2014 (Sheldrick, 2014)'
_diffrn_ambient_temperature 173(2)
_diffrn_detector_area_resol_mean 28.5714
_diffrn_measured_fraction_theta_full 0.999
_diffrn_measured_fraction_theta_max 0.999
_diffrn_measurement_device_type 'MM007HF + CCD (Saturn724+)'
_diffrn_measurement_method '\w scans at fixed \c = 45\%'
_diffrn_radiation_type MoK\a
_diffrn_radiation_wavelength 0.71073
_diffrn_reflns_av_R_equivalents 0.0628
_diffrn_reflns_av_unetI/netI 0.0639
_diffrn_reflns_Laue_measured_fraction_full 0.999
_diffrn_reflns_Laue_measured_fraction_max 0.999
_diffrn_reflns_limit_h_max 19
_diffrn_reflns_limit_h_min -19
_diffrn_reflns_limit_k_max 45
_diffrn_reflns_limit_k_min -45
_diffrn_reflns_limit_l_max 31
_diffrn_reflns_limit_l_min -32
_diffrn_reflns_number 158886
_diffrn_reflns_point_group_measured_fraction_full 0.998
_diffrn_reflns_point_group_measured_fraction_max 0.998
_diffrn_reflns_theta_full 25.242
_diffrn_reflns_theta_max 25.500
_diffrn_reflns_theta_min 0.768
_diffrn_source 'Rotating Anode'
_exptl_absorpt_coefficient_mu 0.204
_exptl_absorpt_correction_T_max 1.0000
_exptl_absorpt_correction_T_min 0.5763
_exptl_absorpt_correction_type multi-scan
_exptl_absorpt_process_details 'CrystalClear (Rigaku Inc., 2008)'
_exptl_crystal_colour colorless
_exptl_crystal_density_diffrn 1.150
_exptl_crystal_description block
_exptl_crystal_F_000 5792
_exptl_crystal_size_max 0.18
_exptl_crystal_size_mid 0.12
_exptl_crystal_size_min 0.07
_refine_diff_density_max 1.500
_refine_diff_density_min -0.521
_refine_diff_density_rms 0.088
_refine_ls_abs_structure_details
;
 Flack x determined using 17414 quotients [(I+)-(I-)]/[(I+)+(I-)]
 (Parsons, Flack and Wagner, Acta Cryst. B69 (2013) 249-259).
;
_refine_ls_abs_structure_Flack 0.10(2)
_refine_ls_extinction_method none
_refine_ls_goodness_of_fit_ref 1.081
_refine_ls_hydrogen_treatment constr
_refine_ls_matrix_type full
_refine_ls_number_parameters 3078
_refine_ls_number_reflns 58965
_refine_ls_number_restraints 3829
_refine_ls_restrained_S_all 1.093
_refine_ls_R_factor_all 0.1138
_refine_ls_R_factor_gt 0.1032
_refine_ls_shift/su_max 0.023
_refine_ls_shift/su_mean 0.001
_refine_ls_structure_factor_coef Fsqd
_refine_ls_weighting_details 'w=1/[\s^2^(Fo^2^)+(0.1832P)^2^+9.6390P] where P=(Fo^2^+2Fc^2^)/3'
_refine_ls_weighting_scheme calc
_refine_ls_wR_factor_gt 0.2902
_refine_ls_wR_factor_ref 0.3035
_reflns_Friedel_coverage 0.965
_reflns_Friedel_fraction_full 0.996
_reflns_Friedel_fraction_max 0.996
_reflns_number_gt 50256
_reflns_number_total 58965
_reflns_threshold_expression 'I > 2\s(I)'
_cod_data_source_file jo8b02212_si_003.cif
_cod_data_source_block 1_sq
_cod_original_cell_volume 15883(6)
_cod_original_sg_symbol_H-M 'P 21'
_cod_database_code 4034867
_shelx_space_group_comment
;
The symmetry employed for this shelxl refinement is uniquely defined
by the following loop, which should always be used as a source of
symmetry information in preference to the above space-group names.
They are only intended as comments.
;
_shelxl_version_number 2014/6

loop_
_space_group_symop_operation_xyz
'x, y, z'
'-x, y+1/2, -z'

loop_
_atom_site_label
_atom_site_type_symbol
_atom_site_fract_x
_atom_site_fract_y
_atom_site_fract_z
_atom_site_U_iso_or_equiv
_atom_site_adp_type
_atom_site_occupancy
_atom_site_site_symmetry_order
_atom_site_calc_flag
_atom_site_refinement_flags_posn
_atom_site_refinement_flags_adp
Cl1 Cl 0.8829(3) 0.27756(11) 0.84505(10) 0.1064(13) Uani 1 1 d . .
Cl2 Cl 1.13901(18) 0.25573(11) 0.70533(11) 0.0941(11) Uani 1 1 d . .
O1 O 0.6501(4) 0.23165(14) 0.5730(2) 0.0495(13) Uani 1 1 d . U
O2 O 0.8103(5) 0.20316(17) 0.6279(3) 0.073(2) Uani 1 1 d . U
H2 H 0.7807 0.2192 0.6143 0.109 Uiso 1 1 calc R U
O3 O 0.8425(6) 0.36268(17) 0.6615(3) 0.0691(19) Uani 1 1 d . U
H3 H 0.8789 0.3563 0.6412 0.104 Uiso 1 1 calc R U
O4 O 0.7483(4) 0.35431(15) 0.5507(2) 0.0526(14) Uani 1 1 d . U
N1 N 0.5936(4) 0.28655(16) 0.5627(2) 0.0362(12) Uani 1 1 d . U
H1 H 0.5771 0.3058 0.5781 0.043 Uiso 1 1 calc R U
N2 N 0.7180(4) 0.26194(18) 0.6671(2) 0.0459(14) Uani 1 1 d . U
H2A2 H 0.7176 0.2589 0.7000 0.055 Uiso 1 1 d R U
N3 N 0.8825(4) 0.31032(17) 0.5963(2) 0.0445(14) Uani 1 1 d . U
H3A2 H 0.9376 0.3081 0.6014 0.053 Uiso 1 1 d R U
N4 N 0.7294(4) 0.30630(18) 0.5001(2) 0.0435(14) Uani 1 1 d . U
H4 H 0.7539 0.2876 0.4874 0.052 Uiso 1 1 calc R U
C1 C 0.6403(5) 0.3134(2) 0.4859(3) 0.0399(15) Uani 1 1 d . U
H1A H 0.6247 0.3369 0.4997 0.048 Uiso 1 1 calc R U
C2 C 0.6286(6) 0.3146(2) 0.4291(3) 0.0529(19) Uani 1 1 d . U
H2B H 0.6476 0.2920 0.4147 0.063 Uiso 1 1 calc R U
H2C H 0.6640 0.3337 0.4157 0.063 Uiso 1 1 calc R U
C3 C 0.5349(6) 0.3211(3) 0.4126(4) 0.059(2) Uani 1 1 d . U
H3B H 0.5166 0.3444 0.4249 0.071 Uiso 1 1 calc R U
H3C H 0.5286 0.3210 0.3753 0.071 Uiso 1 1 calc R U
C4 C 0.4800(7) 0.2921(2) 0.4343(3) 0.059(2) Uani 1 1 d . U
H4A H 0.4959 0.2691 0.4200 0.071 Uiso 1 1 calc R U
H4B H 0.4199 0.2967 0.4247 0.071 Uiso 1 1 calc R U
C5 C 0.4909(6) 0.2907(2) 0.4917(4) 0.057(2) Uani 1 1 d . U
H5A H 0.4700 0.3130 0.5062 0.068 Uiso 1 1 calc R U
H5B H 0.4565 0.2711 0.5047 0.068 Uiso 1 1 calc R U
C6 C 0.5834(5) 0.28535(19) 0.5087(3) 0.0395(15) Uani 1 1 d . U
H6 H 0.6019 0.2616 0.4969 0.047 Uiso 1 1 calc R U
C7 C 0.6263(5) 0.26031(19) 0.5912(3) 0.0379(14) Uani 1 1 d . U
C8 C 0.6298(5) 0.2672(2) 0.6478(3) 0.0395(15) Uani 1 1 d . U
H8 H 0.6104 0.2918 0.6551 0.047 Uiso 1 1 calc R U
C9 C 0.5732(6) 0.2402(3) 0.6725(3) 0.0525(19) Uani 1 1 d . U
H9A H 0.5962 0.2163 0.6667 0.063 Uiso 1 1 calc R U
H9B H 0.5751 0.2444 0.7093 0.063 Uiso 1 1 calc R U
C10 C 0.4831(3) 0.24115(17) 0.6535(2) 0.0556(18) Uani 1 1 d G U
C11 C 0.4304(4) 0.26822(17) 0.6686(3) 0.077(3) Uani 1 1 d G U
H11 H 0.4517 0.2859 0.6910 0.092 Uiso 1 1 calc R U
C12 C 0.3466(4) 0.26935(17) 0.6508(4) 0.084(3) Uani 1 1 d G U
H12 H 0.3105 0.2879 0.6610 0.101 Uiso 1 1 calc R U
C13 C 0.3154(3) 0.2434(2) 0.6180(3) 0.087(3) Uani 1 1 d G U
H13 H 0.2581 0.2442 0.6058 0.105 Uiso 1 1 calc R U
C14 C 0.3681(4) 0.2163(2) 0.6029(3) 0.080(3) Uani 1 1 d G U
H14 H 0.3469 0.1986 0.5805 0.096 Uiso 1 1 calc R U
C15 C 0.4520(4) 0.21521(16) 0.6207(3) 0.067(2) Uani 1 1 d G U
H15 H 0.4880 0.1967 0.6104 0.080 Uiso 1 1 calc R U
C16 C 0.7748(5) 0.29113(19) 0.6567(3) 0.0380(14) Uani 1 1 d . U
H16 H 0.7398 0.3102 0.6403 0.046 Uiso 1 1 calc R U
C17 C 0.8216(4) 0.30749(12) 0.70361(15) 0.0446(16) Uani 1 1 d G U
C18 C 0.8488(4) 0.34237(12) 0.70330(16) 0.0542(19) Uani 1 1 d G U
C19 C 0.8873(4) 0.35701(11) 0.7464(2) 0.063(2) Uani 1 1 d G U
H19 H 0.9059 0.3808 0.7462 0.076 Uiso 1 1 calc R U
C20 C 0.8985(5) 0.33678(15) 0.78988(17) 0.069(2) Uani 1 1 d G U
H20 H 0.9247 0.3468 0.8194 0.082 Uiso 1 1 calc R U
C21 C 0.8712(4) 0.30190(15) 0.79019(15) 0.061(2) Uani 1 1 d G U
C22 C 0.8328(4) 0.28725(11) 0.74706(19) 0.0494(17) Uani 1 1 d G U
H22 H 0.8141 0.2634 0.7473 0.059 Uiso 1 1 calc R U
C23 C 0.8414(5) 0.2791(2) 0.6176(3) 0.0405(15) Uani 1 1 d . U
H23 H 0.8101 0.2666 0.5894 0.049 Uiso 1 1 calc R U
C24 C 0.9045(3) 0.25245(13) 0.6430(2) 0.0500(17) Uani 1 1 d G U
C25 C 0.8854(3) 0.21667(14) 0.6448(2) 0.059(2) Uani 1 1 d G U
C26 C 0.9446(4) 0.19295(11) 0.6651(3) 0.074(2) Uani 1 1 d G U
H26 H 0.9315 0.1685 0.6664 0.089 Uiso 1 1 calc R U
C27 C 1.0229(4) 0.20500(16) 0.6835(2) 0.073(2) Uani 1 1 d G U
H27 H 1.0633 0.1888 0.6973 0.087 Uiso 1 1 calc R U
C28 C 1.0420(3) 0.24078(17) 0.6817(2) 0.066(2) Uani 1 1 d G U
C29 C 0.9828(3) 0.26450(12) 0.6614(2) 0.0532(18) Uani 1 1 d G U
H29 H 0.9959 0.2890 0.6602 0.064 Uiso 1 1 calc R U
C30 C 0.8652(5) 0.3163(2) 0.5417(3) 0.0478(17) Uani 1 1 d . U
H30 H 0.8769 0.2942 0.5226 0.057 Uiso 1 1 calc R U
C31 C 0.9267(6) 0.3468(3) 0.5245(4) 0.065(2) Uani 1 1 d . U
H31A H 0.9073 0.3545 0.4903 0.079 Uiso 1 1 calc R U
H31B H 0.9200 0.3671 0.5474 0.079 Uiso 1 1 calc R U
C32 C 1.0153(5) 0.3387(3) 0.5233(4) 0.086(3) Uani 1 1 d G U
C33 C 1.0652(6) 0.3364(3) 0.5675(3) 0.096(3) Uani 1 1 d G U
H33 H 1.0425 0.3428 0.5988 0.116 Uiso 1 1 calc R U
C34 C 1.1485(6) 0.3249(3) 0.5658(4) 0.120(4) Uani 1 1 d G U
H34 H 1.1827 0.3233 0.5960 0.144 Uiso 1 1 calc R U
C35 C 1.1818(5) 0.3155(3) 0.5200(5) 0.117(4) Uani 1 1 d G U
H35 H 1.2387 0.3076 0.5189 0.141 Uiso 1 1 calc R U
C36 C 1.1318(7) 0.3178(3) 0.4758(4) 0.122(4) Uani 1 1 d G U
H36 H 1.1546 0.3114 0.4445 0.147 Uiso 1 1 calc R U
C37 C 1.0486(6) 0.3293(3) 0.4775(3) 0.107(4) Uani 1 1 d G U
H37 H 1.0144 0.3309 0.4473 0.129 Uiso 1 1 calc R U
C38 C 0.7749(5) 0.3273(2) 0.5318(3) 0.0420(16) Uani 1 1 d . U
Cl1A Cl 0.7565(3) 0.39570(15) 0.86946(14) 0.1252(16) Uani 1 1 d . .
Cl2A Cl 0.4422(2) 0.43310(9) 0.86458(9) 0.0795(8) Uani 1 1 d . .
O1A O 0.6501(4) 0.47627(14) 0.5956(2) 0.0479(13) Uani 1 1 d . U
O2A O 0.6002(4) 0.49997(14) 0.6924(2) 0.0479(13) Uani 1 1 d . U
H2A H 0.6322 0.4852 0.6792 0.072 Uiso 1 1 d R U
O3A O 0.5603(6) 0.33773(17) 0.6972(3) 0.075(2) Uani 1 1 d . U
H3A H 0.5408 0.3543 0.6792 0.113 Uiso 1 1 calc R U
O4A O 0.5346(4) 0.36397(14) 0.5783(2) 0.0443(12) Uani 1 1 d . U
N1A N 0.6772(4) 0.42737(17) 0.5496(2) 0.0412(13) Uani 1 1 d . U
H1A1 H 0.7033 0.4068 0.5495 0.049 Uiso 1 1 calc R U
N2A N 0.7003(4) 0.4343(2) 0.6800(3) 0.0483(15) Uani 1 1 d . U
H2A1 H 0.7377 0.4314 0.7051 0.058 Uiso 1 1 d R U
N3A N 0.4790(4) 0.39803(15) 0.6719(2) 0.0383(13) Uani 1 1 d . U
H3A1 H 0.4416 0.3999 0.6954 0.046 Uiso 1 1 d R U
N4A N 0.4975(4) 0.41725(16) 0.5443(2) 0.0389(13) Uani 1 1 d . U
H4A1 H 0.4667 0.4363 0.5486 0.047 Uiso 1 1 calc R U
C1A C 0.5473(5) 0.4156(2) 0.4992(3) 0.0401(15) Uani 1 1 d . U
H1A2 H 0.5645 0.3904 0.4944 0.048 Uiso 1 1 calc R U
C2A C 0.4923(6) 0.4265(2) 0.4527(3) 0.0494(18) Uani 1 1 d . U
H2A3 H 0.4697 0.4506 0.4577 0.059 Uiso 1 1 calc R U
H2A4 H 0.4437 0.4101 0.4484 0.059 Uiso 1 1 calc R U
C3A C 0.5447(7) 0.4259(3) 0.4048(4) 0.062(2) Uani 1 1 d . U
H3A3 H 0.5590 0.4011 0.3966 0.074 Uiso 1 1 calc R U
H3A4 H 0.5104 0.4356 0.3761 0.074 Uiso 1 1 calc R U
C4A C 0.6263(7) 0.4473(3) 0.4119(3) 0.059(2) Uani 1 1 d . U
H4A2 H 0.6603 0.4446 0.3816 0.071 Uiso 1 1 calc R U
H4A3 H 0.6119 0.4725 0.4154 0.071 Uiso 1 1 calc R U
C5A C 0.6787(6) 0.4353(3) 0.4582(3) 0.055(2) Uani 1 1 d . U
H5A1 H 0.6980 0.4108 0.4533 0.067 Uiso 1 1 calc R U
H5A2 H 0.7293 0.4505 0.4626 0.067 Uiso 1 1 calc R U
C6A C 0.6273(5) 0.4373(2) 0.5054(3) 0.0429(15) Uani 1 1 d . U
H6A H 0.6100 0.4624 0.5097 0.052 Uiso 1 1 calc R U
C7A C 0.6864(4) 0.44746(19) 0.5907(3) 0.0374(14) Uani 1 1 d . U
C8A C 0.7444(4) 0.4333(2) 0.6329(3) 0.0408(15) Uani 1 1 d . U
H8A H 0.7627 0.4087 0.6253 0.049 Uiso 1 1 calc R U
C9A C 0.8224(5) 0.4582(3) 0.6393(3) 0.0506(18) Uani 1 1 d . U
H9A1 H 0.8018 0.4827 0.6424 0.061 Uiso 1 1 calc R U
H9A2 H 0.8534 0.4521 0.6713 0.061 Uiso 1 1 calc R U
C10A C 0.8831(4) 0.45681(17) 0.5976(2) 0.0529(18) Uani 1 1 d G U
C11A C 0.9528(4) 0.43462(19) 0.6038(3) 0.076(3) Uani 1 1 d G U
H11A H 0.9598 0.4207 0.6335 0.092 Uiso 1 1 calc R U
C12A C 1.0122(4) 0.4328(2) 0.5667(3) 0.087(3) Uani 1 1 d G U
H12A H 1.0598 0.4177 0.5710 0.105 Uiso 1 1 calc R U
C13A C 1.0020(5) 0.4532(2) 0.5233(3) 0.096(3) Uani 1 1 d G U
H13A H 1.0426 0.4520 0.4980 0.115 Uiso 1 1 calc R U
C14A C 0.9323(5) 0.4754(2) 0.5171(2) 0.086(3) Uani 1 1 d G U
H14A H 0.9253 0.4893 0.4875 0.103 Uiso 1 1 calc R U
C15A C 0.8729(4) 0.47719(18) 0.5542(3) 0.071(2) Uani 1 1 d G U
H15A H 0.8253 0.4924 0.5500 0.086 Uiso 1 1 calc R U
C16A C 0.6336(5) 0.4069(2) 0.6837(3) 0.0446(16) Uani 1 1 d . U
H16A H 0.6373 0.3904 0.6544 0.054 Uiso 1 1 calc R U
C17A C 0.6419(4) 0.38510(14) 0.73349(18) 0.0523(17) Uani 1 1 d G U
C18A C 0.6098(4) 0.35097(14) 0.7349(2) 0.060(2) Uani 1 1 d G U
C19A C 0.6233(5) 0.33037(13) 0.7778(3) 0.076(3) Uani 1 1 d G U
H19A H 0.6014 0.3070 0.7788 0.091 Uiso 1 1 calc R U
C20A C 0.6688(5) 0.34391(19) 0.8193(2) 0.085(3) Uani 1 1 d G U
H20A H 0.6780 0.3298 0.8487 0.102 Uiso 1 1 calc R U
C21A C 0.7009(4) 0.37804(19) 0.8179(2) 0.075(2) Uani 1 1 d G U
C22A C 0.6874(4) 0.39864(14) 0.7750(2) 0.0579(19) Uani 1 1 d G U
H22A H 0.7094 0.4220 0.7741 0.070 Uiso 1 1 calc R U
C23A C 0.5445(5) 0.42607(19) 0.6804(3) 0.0377(14) Uani 1 1 d . U
H23A H 0.5428 0.4422 0.6505 0.045 Uiso 1 1 calc R U
C24A C 0.5334(3) 0.44823(11) 0.72789(14) 0.0397(14) Uani 1 1 d G U
C25A C 0.5663(3) 0.48221(12) 0.73126(15) 0.0437(16) Uani 1 1 d G U
C26A C 0.5612(4) 0.50121(10) 0.77584(19) 0.0535(18) Uani 1 1 d G U
H26A H 0.5837 0.5244 0.7781 0.064 Uiso 1 1 calc R U
C27A C 0.5232(4) 0.48623(13) 0.81705(15) 0.060(2) Uani 1 1 d G U
H27A H 0.5197 0.4992 0.8475 0.072 Uiso 1 1 calc R U
C28A C 0.4903(4) 0.45225(14) 0.81369(15) 0.0535(18) Uani 1 1 d G U
C29A C 0.4954(4) 0.43325(10) 0.76911(17) 0.0444(16) Uani 1 1 d G U
H29A H 0.4730 0.4100 0.7668 0.053 Uiso 1 1 calc R U
C30A C 0.4333(5) 0.39950(18) 0.6219(3) 0.0399(15) Uani 1 1 d . U
H30A H 0.4070 0.4233 0.6166 0.048 Uiso 1 1 calc R U
C31A C 0.3644(6) 0.3707(2) 0.6199(4) 0.0522(19) Uani 1 1 d . U
H31C H 0.3387 0.3701 0.5853 0.063 Uiso 1 1 calc R U
H31D H 0.3924 0.3476 0.6260 0.063 Uiso 1 1 calc R U
C32A C 0.2944(5) 0.3741(3) 0.6560(3) 0.086(3) Uani 1 1 d G U
C33A C 0.3010(6) 0.3536(3) 0.6995(4) 0.096(3) Uani 1 1 d G U
H33A H 0.3502 0.3398 0.7063 0.116 Uiso 1 1 calc R U
C34A C 0.2356(7) 0.3534(3) 0.7329(4) 0.119(4) Uani 1 1 d G U
H34A H 0.2401 0.3394 0.7626 0.143 Uiso 1 1 calc R U
C35A C 0.1636(6) 0.3737(3) 0.7230(4) 0.127(4) Uani 1 1 d G U
H35A H 0.1189 0.3736 0.7458 0.153 Uiso 1 1 calc R U
C36A C 0.1570(6) 0.3942(3) 0.6795(5) 0.117(4) Uani 1 1 d G U
H36A H 0.1079 0.4081 0.6727 0.140 Uiso 1 1 calc R U
C37A C 0.2225(7) 0.3944(3) 0.6461(4) 0.109(4) Uani 1 1 d G U
H37A H 0.2180 0.4084 0.6164 0.130 Uiso 1 1 calc R U
C38A C 0.4953(5) 0.39166(17) 0.5798(3) 0.0359(14) Uani 1 1 d . U
Cl1B Cl 0.1920(3) 0.51230(11) 0.85895(13) 0.1079(13) Uani 1 1 d . .
Cl2B Cl -0.0502(3) 0.53298(12) 0.6858(2) 0.1188(15) Uani 1 1 d . .
O1B O 0.4375(3) 0.60710(15) 0.6285(2) 0.0473(13) Uani 1 1 d . U
O2B O 0.2603(5) 0.61716(18) 0.6836(3) 0.075(2) Uani 1 1 d . U
H2B1 H 0.3076 0.6074 0.6883 0.113 Uiso 1 1 d R U
O3B O 0.3402(5) 0.46051(18) 0.6748(3) 0.0693(19) Uani 1 1 d . U
H3B1 H 0.3193 0.4716 0.6498 0.104 Uiso 1 1 calc R U
O4B O 0.4098(4) 0.48357(14) 0.5744(3) 0.0520(14) Uani 1 1 d . U
N1B N 0.5347(4) 0.56237(18) 0.6271(3) 0.0493(15) Uani 1 1 d . U
H1B H 0.5588 0.5454 0.6451 0.059 Uiso 1 1 calc R U
N2B N 0.3746(5) 0.5681(2) 0.7130(3) 0.0536(16) Uani 1 1 d . U
H2B2 H 0.3684 0.5661 0.7457 0.064 Uiso 1 1 d R U
N3B N 0.2571(4) 0.51538(17) 0.6125(3) 0.0470(15) Uani 1 1 d . U
H3B2 H 0.2025 0.5109 0.6112 0.056 Uiso 1 1 d R U
N4B N 0.4262(4) 0.53933(17) 0.5448(3) 0.0473(15) Uani 1 1 d . U
H4B1 H 0.4000 0.5590 0.5361 0.057 Uiso 1 1 calc R U
C1B C 0.5191(5) 0.5378(2) 0.5416(4) 0.0487(17) Uani 1 1 d . U
H1B1 H 0.5391 0.5142 0.5540 0.058 Uiso 1 1 calc R U
C2B C 0.5464(6) 0.5426(2) 0.4878(4) 0.056(2) Uani 1 1 d . U
H2B3 H 0.5228 0.5232 0.4667 0.067 Uiso 1 1 calc R U
H2B4 H 0.5228 0.5651 0.4743 0.067 Uiso 1 1 calc R U
C3B C 0.6406(6) 0.5431(2) 0.4842(4) 0.062(2) Uani 1 1 d . U
H3B3 H 0.6634 0.5197 0.4939 0.075 Uiso 1 1 calc R U
H3B4 H 0.6546 0.5475 0.4487 0.075 Uiso 1 1 calc R U
C4B C 0.6827(6) 0.5704(3) 0.5167(5) 0.065(2) Uani 1 1 d . U
H4B2 H 0.6675 0.5942 0.5038 0.078 Uiso 1 1 calc R U
H4B3 H 0.7449 0.5677 0.5156 0.078 Uiso 1 1 calc R U
C5B C 0.6553(5) 0.5669(2) 0.5723(4) 0.056(2) Uani 1 1 d . U
H5B1 H 0.6791 0.5448 0.5870 0.068 Uiso 1 1 calc R U
H5B2 H 0.6786 0.5869 0.5923 0.068 Uiso 1 1 calc R U
C6B C 0.5593(6) 0.5664(2) 0.5755(4) 0.0523(18) Uani 1 1 d . U
H6B H 0.5375 0.5897 0.5630 0.063 Uiso 1 1 calc R U
C7B C 0.4769(5) 0.5830(2) 0.6499(3) 0.0452(17) Uani 1 1 d . U
C8B C 0.4656(5) 0.5746(2) 0.7044(3) 0.0517(18) Uani 1 1 d . U
H8B H 0.4996 0.5532 0.7142 0.062 Uiso 1 1 calc R U
C9B C 0.4934(6) 0.6057(3) 0.7370(4) 0.060(2) Uani 1 1 d . U
H9B1 H 0.4931 0.5985 0.7728 0.072 Uiso 1 1 calc R U
H9B2 H 0.4516 0.6250 0.7320 0.072 Uiso 1 1 calc R U
C10B C 0.5827(3) 0.62032(16) 0.7259(3) 0.063(2) Uani 1 1 d G U
C11B C 0.6519(4) 0.59810(13) 0.7211(3) 0.069(2) Uani 1 1 d G U
H11B H 0.6455 0.5733 0.7250 0.083 Uiso 1 1 calc R U
C12B C 0.7306(4) 0.61213(17) 0.7106(3) 0.081(3) Uani 1 1 d G U
H12B H 0.7779 0.5969 0.7074 0.098 Uiso 1 1 calc R U
C13B C 0.7400(4) 0.64836(19) 0.7049(3) 0.075(2) Uani 1 1 d G U
H13B H 0.7937 0.6579 0.6977 0.090 Uiso 1 1 calc R U
C14B C 0.6708(5) 0.67058(13) 0.7096(3) 0.071(2) Uani 1 1 d G U
H14B H 0.6772 0.6953 0.7057 0.085 Uiso 1 1 calc R U
C15B C 0.5922(4) 0.65656(15) 0.7201(3) 0.070(2) Uani 1 1 d G U
H15B H 0.5449 0.6717 0.7234 0.084 Uiso 1 1 calc R U
C16B C 0.3407(5) 0.5359(2) 0.6884(3) 0.0469(17) Uani 1 1 d . U
H16B H 0.3881 0.5238 0.6715 0.056 Uiso 1 1 calc R U
C17B C 0.3025(4) 0.50974(13) 0.7258(2) 0.0518(17) Uani 1 1 d G U
C18B C 0.3098(4) 0.47369(14) 0.71735(19) 0.0521(18) Uani 1 1 d G U
C19B C 0.2817(4) 0.44980(11) 0.7527(2) 0.066(2) Uani 1 1 d G U
H19B H 0.2867 0.4252 0.7470 0.080 Uiso 1 1 calc R U
C20B C 0.2463(5) 0.46196(15) 0.7966(2) 0.070(2) Uani 1 1 d G U
H20B H 0.2271 0.4456 0.8208 0.085 Uiso 1 1 calc R U
C21B C 0.2390(5) 0.49802(16) 0.8051(2) 0.077(3) Uani 1 1 d G U
C22B C 0.2671(4) 0.52191(12) 0.7697(2) 0.0565(19) Uani 1 1 d G U
H22B H 0.2621 0.5466 0.7754 0.068 Uiso 1 1 calc R U
C23B C 0.2727(5) 0.5463(2) 0.6472(3) 0.0459(16) Uani 1 1 d . U
H23B H 0.2981 0.5654 0.6266 0.055 Uiso 1 1 calc R U
C24B C 0.1911(3) 0.56153(13) 0.6679(2) 0.0503(17) Uani 1 1 d G U
C25B C 0.1909(3) 0.59682(13) 0.6822(2) 0.0554(19) Uani 1 1 d G U
C26B C 0.1168(4) 0.61231(13) 0.6980(3) 0.071(2) Uani 1 1 d G U
H26B H 0.1166 0.6364 0.7078 0.085 Uiso 1 1 calc R U
C27B C 0.0429(3) 0.59251(19) 0.6995(3) 0.076(2) Uani 1 1 d G U
H27B H -0.0077 0.6031 0.7103 0.091 Uiso 1 1 calc R U
C28B C 0.0431(3) 0.55722(18) 0.6852(3) 0.075(2) Uani 1 1 d G U
C29B C 0.1172(4) 0.54173(12) 0.6694(2) 0.063(2) Uani 1 1 d G U
H29B H 0.1174 0.5176 0.6596 0.075 Uiso 1 1 calc R U
C30B C 0.2845(5) 0.51968(19) 0.5616(3) 0.0408(15) Uani 1 1 d . U
H30B H 0.2714 0.5441 0.5492 0.049 Uiso 1 1 calc R U
C31B C 0.2382(5) 0.4924(2) 0.5281(4) 0.056(2) Uani 1 1 d . U
H31E H 0.2437 0.4691 0.5449 0.067 Uiso 1 1 calc R U
H31F H 0.1773 0.4986 0.5265 0.067 Uiso 1 1 calc R U
C32B C 0.2661(5) 0.48833(18) 0.4751(2) 0.063(2) Uani 1 1 d G U
C33B C 0.2603(5) 0.45515(16) 0.4528(3) 0.082(3) Uani 1 1 d G U
H33B H 0.2401 0.4357 0.4714 0.098 Uiso 1 1 calc R U
C34B C 0.2842(6) 0.45047(18) 0.4034(3) 0.091(3) Uani 1 1 d G U
H34B H 0.2803 0.4278 0.3882 0.110 Uiso 1 1 calc R U
C35B C 0.3139(6) 0.4790(2) 0.3763(2) 0.094(3) Uani 1 1 d G U
H35B H 0.3302 0.4758 0.3425 0.113 Uiso 1 1 calc R U
C36B C 0.3196(6) 0.5121(2) 0.3985(3) 0.093(3) Uani 1 1 d G U
H36B H 0.3399 0.5316 0.3799 0.111 Uiso 1 1 calc R U
C37B C 0.2958(5) 0.51683(16) 0.4479(3) 0.078(3) Uani 1 1 d G U
H37B H 0.2997 0.5395 0.4631 0.093 Uiso 1 1 calc R U
C38B C 0.3807(5) 0.5126(2) 0.5603(3) 0.0424(16) Uani 1 1 d . U
Cl1C Cl -0.1540(3) 0.6198(2) 0.6013(3) 0.168(3) Uani 1 1 d . U
Cl2C Cl -0.1484(3) 0.65844(18) 0.4197(2) 0.1380(18) Uani 1 1 d . .
O1C O 0.2856(5) 0.72437(18) 0.5558(3) 0.0678(18) Uani 1 1 d . U
O2C O 0.1300(8) 0.7401(2) 0.5129(4) 0.106(3) Uani 1 1 d . U
H2C1 H 0.1511 0.7275 0.5363 0.159 Uiso 1 1 d R U
O3C O 0.1599(6) 0.5759(2) 0.5116(5) 0.107(3) Uani 1 1 d . U
H3C1 H 0.1991 0.5893 0.5036 0.161 Uiso 1 1 d R U
O4C O 0.3395(5) 0.60601(15) 0.5010(2) 0.0590(16) Uani 1 1 d . U
N1C N 0.3649(6) 0.6801(2) 0.5908(3) 0.0578(18) Uani 1 1 d . U
H1C H 0.3648 0.6619 0.6114 0.069 Uiso 1 1 calc R U
N2C N 0.1461(7) 0.6784(3) 0.5841(4) 0.081(2) Uani 1 1 d . U
H2C2 H 0.1044 0.6738 0.6041 0.097 Uiso 1 1 d R U
N3C N 0.1824(6) 0.6355(2) 0.4583(3) 0.068(2) Uani 1 1 d . U
H3C2 H 0.1442 0.6345 0.4333 0.081 Uiso 1 1 d R U
N4C N 0.3869(5) 0.66235(17) 0.4867(2) 0.0468(15) Uani 1 1 d . U
H4C H 0.3795 0.6818 0.4690 0.056 Uiso 1 1 calc R U
C1C C 0.4585(7) 0.6609(2) 0.5248(3) 0.0535(19) Uani 1 1 d . U
H1C1 H 0.4613 0.6369 0.5402 0.064 Uiso 1 1 calc R U
C2C C 0.5399(7) 0.6686(3) 0.4997(4) 0.061(2) Uani 1 1 d . U
H2C3 H 0.5349 0.6914 0.4815 0.073 Uiso 1 1 calc R U
H2C4 H 0.5504 0.6499 0.4746 0.073 Uiso 1 1 calc R U
C3C C 0.6153(8) 0.6703(3) 0.5382(5) 0.073(3) Uani 1 1 d . U
H3C3 H 0.6254 0.6467 0.5532 0.088 Uiso 1 1 calc R U
H3C4 H 0.6670 0.6774 0.5209 0.088 Uiso 1 1 calc R U
C4C C 0.5980(8) 0.6964(3) 0.5794(4) 0.070(2) Uani 1 1 d . U
H4C1 H 0.6454 0.6958 0.6049 0.084 Uiso 1 1 calc R U
H4C2 H 0.5956 0.7205 0.5648 0.084 Uiso 1 1 calc R U
C5C C 0.5196(8) 0.6892(3) 0.6037(4) 0.067(2) Uani 1 1 d . U
H5C1 H 0.5100 0.7077 0.6293 0.080 Uiso 1 1 calc R U
H5C2 H 0.5242 0.6662 0.6214 0.080 Uiso 1 1 calc R U
C6C C 0.4440(7) 0.6883(2) 0.5658(3) 0.0530(19) Uani 1 1 d . U
H6C H 0.4382 0.7120 0.5496 0.064 Uiso 1 1 calc R U
C7C C 0.2963(7) 0.6978(3) 0.5844(3) 0.061(2) Uani 1 1 d . U
C8C C 0.2219(8) 0.6849(3) 0.6150(4) 0.072(2) Uani 1 1 d . U
H8C H 0.2386 0.6629 0.6336 0.086 Uiso 1 1 calc R U
C9C C 0.1999(9) 0.7145(4) 0.6536(5) 0.082(3) Uani 1 1 d . U
H9C1 H 0.1505 0.7069 0.6727 0.099 Uiso 1 1 calc R U
H9C2 H 0.1840 0.7363 0.6350 0.099 Uiso 1 1 calc R U
C10C C 0.2773(4) 0.72281(19) 0.6923(3) 0.074(2) Uani 1 1 d G U
C11C C 0.3175(5) 0.69716(15) 0.7221(3) 0.077(3) Uani 1 1 d G U
H11C H 0.3027 0.6730 0.7177 0.093 Uiso 1 1 calc R U
C12C C 0.3793(5) 0.70684(19) 0.7582(3) 0.087(3) Uani 1 1 d G U
H12C H 0.4068 0.6893 0.7785 0.104 Uiso 1 1 calc R U
C13C C 0.4009(5) 0.7422(2) 0.7645(3) 0.090(3) Uani 1 1 d G U
H13C H 0.4431 0.7488 0.7892 0.108 Uiso 1 1 calc R U
C14C C 0.3607(5) 0.76783(16) 0.7348(3) 0.084(3) Uani 1 1 d G U
H14C H 0.3754 0.7920 0.7391 0.101 Uiso 1 1 calc R U
C15C C 0.2989(5) 0.75814(17) 0.6987(3) 0.079(3) Uani 1 1 d G U
H15C H 0.2714 0.7757 0.6783 0.095 Uiso 1 1 calc R U
C16C C 0.1538(8) 0.6488(3) 0.5489(4) 0.070(2) Uani 1 1 d . U
H16C H 0.2086 0.6365 0.5570 0.083 Uiso 1 1 calc R U
C17C C 0.0806(4) 0.62094(19) 0.5518(3) 0.075(2) Uani 1 1 d G U
C18C C 0.0909(4) 0.5866(2) 0.5347(4) 0.089(3) Uani 1 1 d G U
C19C C 0.0256(6) 0.56230(18) 0.5383(4) 0.106(3) Uani 1 1 d G U
H19C H 0.0326 0.5388 0.5266 0.127 Uiso 1 1 calc R U
C20C C -0.0501(5) 0.5723(2) 0.5590(4) 0.105(3) Uani 1 1 d G U
H20C H -0.0948 0.5557 0.5615 0.126 Uiso 1 1 calc R U
C21C C -0.0604(4) 0.6067(3) 0.5761(3) 0.094(3) Uani 1 1 d G U
C22C C 0.0049(5) 0.63098(19) 0.5725(3) 0.084(3) Uani 1 1 d G U
H22C H -0.0021 0.6545 0.5842 0.101 Uiso 1 1 calc R U
C23C C 0.1582(7) 0.6648(3) 0.4949(4) 0.066(2) Uani 1 1 d . U
H23C H 0.2052 0.6825 0.4959 0.079 Uiso 1 1 calc R U
C24C C 0.0782(4) 0.6842(2) 0.4815(3) 0.081(3) Uani 1 1 d G U
C25C C 0.0690(5) 0.7203(2) 0.4893(3) 0.073(2) Uani 1 1 d G U
C26C C -0.0065(6) 0.73694(17) 0.4750(3) 0.092(3) Uani 1 1 d G U
H26C H -0.0127 0.7616 0.4803 0.111 Uiso 1 1 calc R U
C27C C -0.0728(4) 0.7176(2) 0.4530(3) 0.089(3) Uani 1 1 d G U
H27C H -0.1244 0.7290 0.4432 0.107 Uiso 1 1 calc R U
C28C C -0.0636(5) 0.6815(2) 0.4452(3) 0.092(3) Uani 1 1 d G U
C29C C 0.0119(6) 0.66482(17) 0.4595(3) 0.082(3) Uani 1 1 d G U
H29C H 0.0182 0.6402 0.4542 0.099 Uiso 1 1 calc R U
C30C C 0.2679(7) 0.6427(3) 0.4371(3) 0.062(2) Uani 1 1 d . U
H30C H 0.2719 0.6675 0.4248 0.074 Uiso 1 1 calc R U
C31C C 0.2767(9) 0.6158(3) 0.3933(4) 0.074(3) Uani 1 1 d . U
H31G H 0.2734 0.5916 0.4069 0.089 Uiso 1 1 calc R U
H31H H 0.2288 0.6191 0.3685 0.089 Uiso 1 1 calc R U
C32C C 0.3548(5) 0.6200(2) 0.3683(3) 0.085(3) Uani 1 1 d G U
C33C C 0.3613(6) 0.6417(3) 0.3265(4) 0.103(3) Uani 1 1 d G U
H33C H 0.3123 0.6530 0.3123 0.123 Uiso 1 1 calc R U
C34C C 0.4395(8) 0.6470(3) 0.3055(4) 0.123(4) Uani 1 1 d G U
H34C H 0.4439 0.6618 0.2769 0.147 Uiso 1 1 calc R U
C35C C 0.5111(6) 0.6304(3) 0.3264(4) 0.117(4) Uani 1 1 d G U
H35C H 0.5646 0.6340 0.3121 0.141 Uiso 1 1 calc R U
C36C C 0.5046(6) 0.6087(3) 0.3682(4) 0.115(4) Uani 1 1 d G U
H36C H 0.5536 0.5974 0.3825 0.138 Uiso 1 1 calc R U
C37C C 0.4264(7) 0.6035(2) 0.3892(3) 0.097(3) Uani 1 1 d G U
H37C H 0.4220 0.5886 0.4178 0.116 Uiso 1 1 calc R U
C38C C 0.3331(7) 0.6354(2) 0.4779(3) 0.0526(19) Uani 1 1 d . U
Cl1D Cl 1.36436(17) 0.36992(8) 0.34597(11) 0.0724(7) Uani 1 1 d . .
Cl2D Cl 1.0723(2) 0.40707(8) 0.40167(9) 0.0771(7) Uani 1 1 d . .
O1D O 1.0682(4) 0.41399(15) 0.0998(2) 0.0464(12) Uani 1 1 d . U
O2D O 1.0730(5) 0.44940(17) 0.1870(3) 0.0658(17) Uani 1 1 d . U
H2D H 1.0992 0.4338 0.1715 0.099 Uiso 1 1 d R U
O3D O 1.0970(5) 0.28826(16) 0.2405(3) 0.0637(17) Uani 1 1 d . U
H3D H 1.0551 0.3011 0.2329 0.096 Uiso 1 1 calc R U
O4D O 0.9787(5) 0.30000(17) 0.1385(2) 0.0586(16) Uani 1 1 d . U
N1D N 1.0733(5) 0.36121(19) 0.0603(2) 0.0481(16) Uani 1 1 d . U
H1D H 1.1025 0.3416 0.0571 0.058 Uiso 1 1 calc R U
N2D N 1.1914(5) 0.3824(2) 0.1718(3) 0.0546(17) Uani 1 1 d . U
H2D1 H 1.2438 0.3804 0.1840 0.066 Uiso 1 1 d R U
N3D N 0.9942(4) 0.3451(2) 0.2266(2) 0.0475(15) Uani 1 1 d . U
H3D1 H 0.9801 0.3491 0.2578 0.057 Uiso 1 1 d R U
N4D N 0.9142(4) 0.34794(18) 0.1039(2) 0.0443(14) Uani 1 1 d . U
H4D H 0.8852 0.3671 0.1104 0.053 Uiso 1 1 calc R U
C1D C 0.9292(7) 0.3401(2) 0.0514(3) 0.0556(19) Uani 1 1 d . U
H1D1 H 0.9510 0.3154 0.0494 0.067 Uiso 1 1 calc R U
C2D C 0.8461(8) 0.3423(3) 0.0196(4) 0.070(2) Uani 1 1 d . U
H2D2 H 0.8056 0.3247 0.0321 0.084 Uiso 1 1 calc R U
H2D3 H 0.8209 0.3660 0.0233 0.084 Uiso 1 1 calc R U
C3D C 0.8603(9) 0.3353(3) -0.0357(4) 0.076(3) Uani 1 1 d . U
H3D2 H 0.8795 0.3106 -0.0400 0.091 Uiso 1 1 calc R U
H3D3 H 0.8062 0.3382 -0.0554 0.091 Uiso 1 1 calc R U
C4D C 0.9253(8) 0.3601(3) -0.0556(3) 0.070(3) Uani 1 1 d . U
H4D1 H 0.9044 0.3846 -0.0539 0.083 Uiso 1 1 calc R U
H4D2 H 0.9350 0.3545 -0.0914 0.083 Uiso 1 1 calc R U
C5D C 1.0083(8) 0.3566(3) -0.0247(3) 0.065(2) Uani 1 1 d . U
H5D1 H 1.0504 0.3732 -0.0378 0.078 Uiso 1 1 calc R U
H5D2 H 1.0307 0.3324 -0.0281 0.078 Uiso 1 1 calc R U
C6D C 0.9954(6) 0.3646(2) 0.0311(3) 0.0464(17) Uani 1 1 d . U
H6D H 0.9748 0.3894 0.0340 0.056 Uiso 1 1 calc R U
C7D C 1.1041(5) 0.3855(2) 0.0915(3) 0.0438(17) Uani 1 1 d . U
C8D C 1.1918(5) 0.3779(2) 0.1164(3) 0.0498(18) Uani 1 1 d . U
H8D H 1.2095 0.3533 0.1082 0.060 Uiso 1 1 calc R U
C9D C 1.2554(6) 0.4037(3) 0.0970(4) 0.066(2) Uani 1 1 d . U
H9D1 H 1.3118 0.3981 0.1124 0.079 Uiso 1 1 calc R U
H9D2 H 1.2401 0.4278 0.1082 0.079 Uiso 1 1 calc R U
C10D C 1.2617(5) 0.4040(2) 0.03903(19) 0.064(2) Uani 1 1 d G U
C11D C 1.3196(4) 0.3821(2) 0.0164(3) 0.077(3) Uani 1 1 d G U
H11D H 1.3550 0.3670 0.0365 0.092 Uiso 1 1 calc R U
C12D C 1.3258(5) 0.3824(2) -0.0357(3) 0.090(3) Uani 1 1 d G U
H12D H 1.3655 0.3674 -0.0512 0.108 Uiso 1 1 calc R U
C13D C 1.2741(6) 0.4045(3) -0.0652(2) 0.096(3) Uani 1 1 d G U
H13D H 1.2783 0.4047 -0.1008 0.115 Uiso 1 1 calc R U
C14D C 1.2161(5) 0.4264(3) -0.0425(3) 0.097(3) Uani 1 1 d G U
H14D H 1.1807 0.4415 -0.0626 0.116 Uiso 1 1 calc R U
C15D C 1.2099(5) 0.4261(2) 0.0096(3) 0.086(3) Uani 1 1 d G U
H15D H 1.1703 0.4411 0.0251 0.103 Uiso 1 1 calc R U
C16D C 1.1387(5) 0.3566(2) 0.1976(3) 0.0416(16) Uani 1 1 d . U
H16D H 1.1262 0.3366 0.1737 0.050 Uiso 1 1 calc R U
C17D C 1.1828(3) 0.34140(12) 0.24504(15) 0.0423(15) Uani 1 1 d G U
C18D C 1.1596(3) 0.30828(12) 0.26228(19) 0.0492(17) Uani 1 1 d G U
C19D C 1.1987(4) 0.29441(11) 0.3058(2) 0.057(2) Uani 1 1 d G U
H19D H 1.1828 0.2718 0.3175 0.069 Uiso 1 1 calc R U
C20D C 1.2610(3) 0.31367(14) 0.33200(17) 0.0518(18) Uani 1 1 d G U
H20D H 1.2877 0.3042 0.3617 0.062 Uiso 1 1 calc R U
C21D C 1.2842(3) 0.34679(13) 0.31476(17) 0.0438(16) Uani 1 1 d G U
C22D C 1.2451(3) 0.36065(10) 0.27128(17) 0.0426(15) Uani 1 1 d G U
H22D H 1.2610 0.3833 0.2595 0.051 Uiso 1 1 calc R U
C23D C 1.0517(5) 0.3741(2) 0.2110(3) 0.0462(16) Uani 1 1 d . U
H23D H 1.0265 0.3853 0.1798 0.055 Uiso 1 1 calc R U
C24D C 1.0651(4) 0.40254(12) 0.25082(17) 0.0493(17) Uani 1 1 d G U
C25D C 1.0769(4) 0.43751(14) 0.23691(16) 0.0538(18) Uani 1 1 d G U
C26D C 1.0886(5) 0.46335(11) 0.2737(2) 0.065(2) Uani 1 1 d G U
H26D H 1.0966 0.4872 0.2642 0.078 Uiso 1 1 calc R U
C27D C 1.0885(5) 0.45421(13) 0.3244(2) 0.069(2) Uani 1 1 d G U
H27D H 1.0965 0.4719 0.3496 0.082 Uiso 1 1 calc R U
C28D C 1.0767(4) 0.41923(15) 0.33835(15) 0.0572(19) Uani 1 1 d G U
C29D C 1.0650(4) 0.39340(11) 0.30154(19) 0.0490(17) Uani 1 1 d G U
H29D H 1.0569 0.3695 0.3110 0.059 Uiso 1 1 calc R U
C30D C 0.9161(5) 0.3422(2) 0.1944(3) 0.0432(16) Uani 1 1 d . U
H30D H 0.8869 0.3655 0.1911 0.052 Uiso 1 1 calc R U
C31D C 0.8582(6) 0.3145(3) 0.2189(4) 0.058(2) Uani 1 1 d . U
H31I H 0.8016 0.3154 0.2015 0.070 Uiso 1 1 calc R U
H31J H 0.8818 0.2907 0.2131 0.070 Uiso 1 1 calc R U
C32D C 0.8473(6) 0.3193(3) 0.2755(3) 0.082(3) Uani 1 1 d G U
C33D C 0.8982(6) 0.3026(2) 0.3123(4) 0.094(3) Uani 1 1 d G U
H33D H 0.9386 0.2855 0.3028 0.113 Uiso 1 1 calc R U
C34D C 0.8901(7) 0.3110(3) 0.3628(3) 0.114(4) Uani 1 1 d G U
H34D H 0.9248 0.2997 0.3879 0.136 Uiso 1 1 calc R U
C35D C 0.8310(8) 0.3360(3) 0.3767(3) 0.123(4) Uani 1 1 d G U
H35D H 0.8254 0.3418 0.4112 0.148 Uiso 1 1 calc R U
C36D C 0.7801(7) 0.3527(3) 0.3399(4) 0.123(4) Uani 1 1 d G U
H36D H 0.7398 0.3698 0.3494 0.148 Uiso 1 1 calc R U
C37D C 0.7883(6) 0.3443(3) 0.2894(4) 0.107(3) Uani 1 1 d G U
H37D H 0.7535 0.3557 0.2643 0.128 Uiso 1 1 calc R U
C38D C 0.9407(5) 0.3285(2) 0.1427(3) 0.0459(17) Uani 1 1 d . U
Cl1E Cl 0.3102(2) 0.63403(14) 0.0037(3) 0.148(2) Uani 1 1 d . U
Cl2E Cl 0.4171(2) 0.60114(10) 0.17857(14) 0.0892(9) Uani 1 1 d . .
O1E O 0.7814(3) 0.54908(16) -0.0047(2) 0.0496(13) Uani 1 1 d . U
O2E O 0.6737(4) 0.52747(16) 0.0662(3) 0.0564(14) Uani 1 1 d . U
H2E H 0.7071 0.5342 0.0443 0.085 Uiso 1 1 d R U
O3E O 0.6453(5) 0.69339(18) 0.0418(4) 0.086(2) Uani 1 1 d . U
H3E H 0.6812 0.6802 0.0564 0.129 Uiso 1 1 d R U
O4E O 0.8301(4) 0.66900(14) 0.0316(2) 0.0529(14) Uani 1 1 d . U
N1E N 0.8297(5) 0.5942(2) -0.0505(3) 0.0502(15) Uani 1 1 d . U
H1E H 0.8144 0.6121 -0.0700 0.060 Uiso 1 1 calc R U
N2E N 0.6184(5) 0.5883(2) -0.0194(3) 0.0573(18) Uani 1 1 d . U
H2E1 H 0.5692 0.5920 -0.0352 0.069 Uiso 1 1 d R U
N3E N 0.7108(4) 0.63656(17) 0.0957(3) 0.0450(14) Uani 1 1 d . U
H3E1 H 0.6857 0.6361 0.1247 0.054 Uiso 1 1 d R U
N4E N 0.9026(4) 0.61784(17) 0.0457(3) 0.0446(14) Uani 1 1 d . U
H4E H 0.9117 0.6004 0.0671 0.054 Uiso 1 1 calc R U
C1E C 0.9512(5) 0.6184(2) -0.0007(3) 0.0462(17) Uani 1 1 d . U
H1E1 H 0.9419 0.6418 -0.0175 0.055 Uiso 1 1 calc R U
C2E C 1.0460(6) 0.6140(3) 0.0109(4) 0.057(2) Uani 1 1 d . U
H2E2 H 1.0559 0.5916 0.0297 0.068 Uiso 1 1 calc R U
H2E3 H 1.0664 0.6336 0.0328 0.068 Uiso 1 1 calc R U
C3E C 1.0965(7) 0.6134(3) -0.0370(4) 0.071(2) Uani 1 1 d . U
H3E2 H 1.0900 0.6363 -0.0548 0.085 Uiso 1 1 calc R U
H3E3 H 1.1574 0.6100 -0.0280 0.085 Uiso 1 1 calc R U
C4E C 1.0659(6) 0.5841(3) -0.0711(4) 0.061(2) Uani 1 1 d . U
H4E1 H 1.0759 0.5611 -0.0542 0.073 Uiso 1 1 calc R U
H4E2 H 1.0978 0.5844 -0.1025 0.073 Uiso 1 1 calc R U
C5E C 0.9709(6) 0.5886(3) -0.0842(4) 0.060(2) Uani 1 1 d . U
H5E1 H 0.9618 0.6108 -0.1034 0.071 Uiso 1 1 calc R U
H5E2 H 0.9510 0.5688 -0.1058 0.071 Uiso 1 1 calc R U
C6E C 0.9201(5) 0.5896(2) -0.0372(3) 0.0467(17) Uani 1 1 d . U
H6E H 0.9273 0.5664 -0.0197 0.056 Uiso 1 1 calc R U
C7E C 0.7683(5) 0.5722(3) -0.0345(3) 0.0497(18) Uani 1 1 d . U
C8E C 0.6801(5) 0.5807(3) -0.0569(3) 0.0544(19) Uani 1 1 d . U
H8E H 0.6844 0.6017 -0.0794 0.065 Uiso 1 1 calc R U
C9E C 0.6511(6) 0.5485(3) -0.0895(4) 0.066(2) Uani 1 1 d . U
H9E1 H 0.6397 0.5285 -0.0668 0.079 Uiso 1 1 calc R U
H9E2 H 0.5971 0.5546 -0.1077 0.079 Uiso 1 1 calc R U
C10E C 0.7126(5) 0.5368(2) -0.1271(3) 0.072(2) Uani 1 1 d G U
C11E C 0.7446(6) 0.55972(18) -0.1625(3) 0.084(3) Uani 1 1 d G U
H11E H 0.7275 0.5838 -0.1630 0.101 Uiso 1 1 calc R U
C12E C 0.8014(6) 0.5475(2) -0.1971(3) 0.092(3) Uani 1 1 d G U
H12E H 0.8232 0.5632 -0.2213 0.110 Uiso 1 1 calc R U
C13E C 0.8263(6) 0.5123(2) -0.1963(3) 0.098(3) Uani 1 1 d G U
H13E H 0.8651 0.5039 -0.2200 0.118 Uiso 1 1 calc R U
C14E C 0.7943(7) 0.48934(19) -0.1609(3) 0.108(4) Uani 1 1 d G U
H14E H 0.8114 0.4653 -0.1604 0.129 Uiso 1 1 calc R U
C15E C 0.7375(6) 0.5016(2) -0.1263(3) 0.094(3) Uani 1 1 d G U
H15E H 0.7157 0.4859 -0.1021 0.113 Uiso 1 1 calc R U
C16E C 0.6374(5) 0.6193(2) 0.0132(3) 0.0513(18) Uani 1 1 d . U
H16E H 0.6811 0.6336 -0.0038 0.062 Uiso 1 1 calc R U
C17E C 0.5603(3) 0.64321(15) 0.0190(3) 0.0554(19) Uani 1 1 d G U
C18E C 0.5698(3) 0.67883(15) 0.0305(3) 0.067(2) Uani 1 1 d G U
C19E C 0.4989(4) 0.70027(13) 0.0337(4) 0.079(3) Uani 1 1 d G U
H19E H 0.5054 0.7246 0.0415 0.095 Uiso 1 1 calc R U
C20E C 0.4184(3) 0.68609(18) 0.0254(4) 0.084(3) Uani 1 1 d G U
H20E H 0.3699 0.7007 0.0276 0.101 Uiso 1 1 calc R U
C21E C 0.4089(3) 0.65047(19) 0.0140(4) 0.084(3) Uani 1 1 d G U
C22E C 0.4798(4) 0.62904(14) 0.0108(3) 0.069(2) Uani 1 1 d G U
H22E H 0.4733 0.6047 0.0030 0.083 Uiso 1 1 calc R U
C23E C 0.6786(5) 0.6062(2) 0.0643(3) 0.0380(14) Uani 1 1 d . U
H23E H 0.7279 0.5909 0.0566 0.046 Uiso 1 1 calc R U
C24E C 0.6135(3) 0.58316(12) 0.0925(2) 0.0470(16) Uani 1 1 d G U
C25E C 0.6160(3) 0.54652(12) 0.0904(2) 0.0484(17) Uani 1 1 d G U
C26E C 0.5566(4) 0.52665(10) 0.1152(2) 0.0561(19) Uani 1 1 d G U
H26E H 0.5583 0.5016 0.1137 0.067 Uiso 1 1 calc R U
C27E C 0.4946(3) 0.54343(14) 0.1422(2) 0.064(2) Uani 1 1 d G U
H27E H 0.4540 0.5299 0.1592 0.077 Uiso 1 1 calc R U
C28E C 0.4921(3) 0.58007(14) 0.1444(2) 0.059(2) Uani 1 1 d G U
C29E C 0.5515(3) 0.59994(10) 0.1195(2) 0.0502(17) Uani 1 1 d G U
H29E H 0.5498 0.6250 0.1210 0.060 Uiso 1 1 calc R U
C30E C 0.8012(6) 0.6357(2) 0.1056(3) 0.0488(17) Uani 1 1 d . U
H30E H 0.8188 0.6125 0.1206 0.059 Uiso 1 1 calc R U
C31E C 0.8263(7) 0.6669(3) 0.1426(4) 0.059(2) Uani 1 1 d . U
H31K H 0.8886 0.6672 0.1479 0.071 Uiso 1 1 calc R U
H31L H 0.8092 0.6895 0.1266 0.071 Uiso 1 1 calc R U
C32E C 0.7867(5) 0.6643(2) 0.1929(2) 0.073(2) Uani 1 1 d G U
C33E C 0.7158(5) 0.6842(2) 0.2035(3) 0.088(3) Uani 1 1 d G U
H33E H 0.6884 0.6979 0.1777 0.106 Uiso 1 1 calc R U
C34E C 0.6850(5) 0.6841(2) 0.2519(3) 0.104(3) Uani 1 1 d G U
H34E H 0.6365 0.6977 0.2591 0.125 Uiso 1 1 calc R U
C35E C 0.7251(6) 0.6641(3) 0.2896(2) 0.103(3) Uani 1 1 d G U
H35E H 0.7041 0.6640 0.3226 0.123 Uiso 1 1 calc R U
C36E C 0.7961(6) 0.6441(2) 0.2790(2) 0.102(3) Uani 1 1 d G U
H36E H 0.8235 0.6304 0.3048 0.123 Uiso 1 1 calc R U
C37E C 0.8269(5) 0.6442(2) 0.2307(3) 0.088(3) Uani 1 1 d G U
H37E H 0.8753 0.6306 0.2234 0.106 Uiso 1 1 calc R U
C38E C 0.8460(5) 0.6422(2) 0.0571(3) 0.0442(16) Uani 1 1 d . U
Cl1F Cl 0.8292(3) 0.52296(12) 0.41133(13) 0.1076(12) Uani 1 1 d . .
Cl2F Cl 0.5166(2) 0.50638(9) 0.31661(13) 0.0890(9) Uani 1 1 d . .
O1F O 0.9120(5) 0.5565(2) 0.1116(3) 0.073(2) Uani 1 1 d . U
O2F O 0.7571(4) 0.56961(16) 0.1799(2) 0.0574(15) Uani 1 1 d . U
H2F H 0.8062 0.5611 0.1816 0.086 Uiso 1 1 d R U
O3F O 0.8644(5) 0.42079(17) 0.2478(3) 0.0641(16) Uani 1 1 d . U
H3F H 0.8164 0.4114 0.2446 0.096 Uiso 1 1 d R U
O4F O 0.8446(5) 0.41760(19) 0.1203(3) 0.076(2) Uani 1 1 d . U
N1F N 0.9645(5) 0.5025(3) 0.1066(4) 0.076(2) Uani 1 1 d . U
H1F H 0.9909 0.4853 0.1230 0.091 Uiso 1 1 calc R U
N2F N 0.8943(5) 0.5304(2) 0.2163(3) 0.0575(18) Uani 1 1 d . U
H2F1 H 0.9066 0.5381 0.2470 0.069 Uiso 1 1 d R U
N3F N 0.7384(5) 0.45721(19) 0.1876(3) 0.0522(16) Uani 1 1 d . U
H3F1 H 0.7125 0.4471 0.2125 0.063 Uiso 1 1 d R U
N4F N 0.8128(6) 0.4652(2) 0.0723(4) 0.070(2) Uani 1 1 d . U
H4F H 0.7748 0.4814 0.0642 0.084 Uiso 1 1 calc R U
C1F C 0.8913(8) 0.4643(3) 0.0463(5) 0.076(3) Uani 1 1 d . U
H1F1 H 0.9258 0.4438 0.0591 0.091 Uiso 1 1 calc R U
C2F C 0.8710(10) 0.4592(3) -0.0113(5) 0.086(3) Uani 1 1 d . U
H2F2 H 0.8378 0.4373 -0.0167 0.103 Uiso 1 1 calc R U
H2F3 H 0.8363 0.4792 -0.0242 0.103 Uiso 1 1 calc R U
C3F C 0.9515(10) 0.4570(4) -0.0401(6) 0.090(3) Uani 1 1 d . U
H3F2 H 0.9861 0.4368 -0.0275 0.108 Uiso 1 1 calc R U
H3F3 H 0.9373 0.4531 -0.0763 0.108 Uiso 1 1 calc R U
C4F C 1.0016(9) 0.4907(3) -0.0336(5) 0.084(3) Uani 1 1 d . U
H4F1 H 0.9682 0.5108 -0.0475 0.101 Uiso 1 1 calc R U
H4F2 H 1.0546 0.4890 -0.0521 0.101 Uiso 1 1 calc R U
C5F C 1.0227(9) 0.4967(3) 0.0229(5) 0.086(3) Uani 1 1 d . U
H5F1 H 1.0522 0.5196 0.0276 0.103 Uiso 1 1 calc R U
H5F2 H 1.0610 0.4778 0.0358 0.103 Uiso 1 1 calc R U
C6F C 0.9415(8) 0.4968(3) 0.0531(5) 0.075(3) Uani 1 1 d . U
H6F H 0.9056 0.5171 0.0412 0.090 Uiso 1 1 calc R U
C7F C 0.9483(6) 0.5320(3) 0.1320(5) 0.070(3) Uani 1 1 d . U
C8F C 0.9724(7) 0.5320(3) 0.1871(5) 0.075(3) Uani 1 1 d . U
H8F H 1.0100 0.5114 0.1957 0.090 Uiso 1 1 calc R U
C9F C 1.0180(9) 0.5686(4) 0.2037(6) 0.097(3) Uani 1 1 d . U
H9F1 H 1.0700 0.5712 0.1845 0.116 Uiso 1 1 calc R U
H9F2 H 0.9797 0.5883 0.1941 0.116 Uiso 1 1 calc R U
C10F C 1.0428(7) 0.5719(3) 0.2622(3) 0.110(3) Uani 1 1 d G U
C11F C 0.9871(6) 0.5861(3) 0.2959(4) 0.110(4) Uani 1 1 d G U
H11F H 0.9359 0.5969 0.2838 0.132 Uiso 1 1 calc R U
C12F C 1.0063(7) 0.5847(3) 0.3475(4) 0.094(3) Uani 1 1 d G U
H12F H 0.9682 0.5944 0.3705 0.113 Uiso 1 1 calc R U
C13F C 1.0811(8) 0.5690(4) 0.3652(3) 0.136(4) Uani 1 1 d G U
H13F H 1.0942 0.5680 0.4005 0.164 Uiso 1 1 calc R U
C14F C 1.1368(7) 0.5548(4) 0.3315(5) 0.133(4) Uani 1 1 d G U
H14F H 1.1880 0.5440 0.3437 0.160 Uiso 1 1 calc R U
C15F C 1.1177(7) 0.5562(3) 0.2800(4) 0.120(4) Uani 1 1 d G U
H15F H 1.1557 0.5465 0.2569 0.144 Uiso 1 1 calc R U
C16F C 0.8550(6) 0.4941(2) 0.2202(3) 0.0504(18) Uani 1 1 d . U
H16F H 0.8910 0.4773 0.2016 0.060 Uiso 1 1 calc R U
C17F C 0.8522(4) 0.48140(14) 0.27393(16) 0.0489(17) Uani 1 1 d G U
C18F C 0.8635(4) 0.44576(12) 0.28466(18) 0.0498(17) Uani 1 1 d G U
C19F C 0.8662(4) 0.43419(12) 0.3344(2) 0.062(2) Uani 1 1 d G U
H19F H 0.8739 0.4098 0.3417 0.074 Uiso 1 1 calc R U
C20F C 0.8577(4) 0.45826(17) 0.37341(16) 0.066(2) Uani 1 1 d G U
H20F H 0.8596 0.4504 0.4074 0.079 Uiso 1 1 calc R U
C21F C 0.8465(4) 0.49390(15) 0.36267(18) 0.068(2) Uani 1 1 d G U
C22F C 0.8437(4) 0.50547(11) 0.3129(2) 0.0580(19) Uani 1 1 d G U
H22F H 0.8360 0.5298 0.3056 0.070 Uiso 1 1 calc R U
C23F C 0.7666(6) 0.4944(2) 0.1938(4) 0.0504(18) Uani 1 1 d . U
H23F H 0.7727 0.5045 0.1593 0.060 Uiso 1 1 calc R U
C24F C 0.7045(3) 0.51799(12) 0.2213(2) 0.0479(16) Uani 1 1 d G U
C25F C 0.7026(3) 0.55400(13) 0.2113(2) 0.0521(18) Uani 1 1 d G U
C26F C 0.6427(4) 0.57530(10) 0.2333(2) 0.061(2) Uani 1 1 d G U
H26F H 0.6414 0.5999 0.2265 0.074 Uiso 1 1 calc R U
C27F C 0.5848(4) 0.56059(14) 0.2653(2) 0.061(2) Uani 1 1 d G U
H27F H 0.5438 0.5751 0.2803 0.073 Uiso 1 1 calc R U
C28F C 0.5867(4) 0.52457(15) 0.2753(2) 0.065(2) Uani 1 1 d G U
C29F C 0.6465(4) 0.50327(10) 0.2533(2) 0.0574(19) Uani 1 1 d G U
H29F H 0.6478 0.4787 0.2601 0.069 Uiso 1 1 calc R U
C30F C 0.7152(6) 0.4466(2) 0.1362(4) 0.0548(19) Uani 1 1 d . U
H30F H 0.6801 0.4655 0.1193 0.066 Uiso 1 1 calc R U
C31F C 0.6648(7) 0.4121(3) 0.1370(4) 0.067(2) Uani 1 1 d . U
H31M H 0.7015 0.3931 0.1511 0.081 Uiso 1 1 calc R U
H31N H 0.6474 0.4055 0.1020 0.081 Uiso 1 1 calc R U
C32F C 0.5847(5) 0.4154(2) 0.1689(4) 0.081(3) Uani 1 1 d G U
C33F C 0.5858(6) 0.4049(2) 0.2191(4) 0.098(3) Uani 1 1 d G U
H33F H 0.6350 0.3940 0.2339 0.117 Uiso 1 1 calc R U
C34F C 0.5150(7) 0.4101(3) 0.2476(3) 0.116(4) Uani 1 1 d G U
H34F H 0.5157 0.4029 0.2818 0.139 Uiso 1 1 calc R U
C35F C 0.4430(6) 0.4259(3) 0.2259(5) 0.129(4) Uani 1 1 d G U
H35F H 0.3946 0.4295 0.2453 0.155 Uiso 1 1 calc R U
C36F C 0.4419(6) 0.4365(3) 0.1757(5) 0.120(4) Uani 1 1 d G U
H36F H 0.3927 0.4473 0.1608 0.143 Uiso 1 1 calc R U
C37F C 0.5127(7) 0.4313(3) 0.1472(3) 0.109(3) Uani 1 1 d G U
H37F H 0.5120 0.4385 0.1129 0.130 Uiso 1 1 calc R U
C38F C 0.7970(6) 0.4418(2) 0.1084(4) 0.056(2) Uani 1 1 d . U
Cl1G Cl 0.56475(15) 0.76694(7) -0.30535(8) 0.0641(6) Uani 1 1 d . .
Cl2G Cl 0.3834(2) 0.70973(12) -0.10776(19) 0.1192(16) Uani 1 1 d . .
O1G O 0.8871(4) 0.68047(15) -0.0995(2) 0.0508(14) Uani 1 1 d . U
O2G O 0.7286(6) 0.65414(19) -0.1230(3) 0.082(2) Uani 1 1 d . U
H2G H 0.7766 0.6621 -0.1158 0.124 Uiso 1 1 d R U
O3G O 0.6708(4) 0.81526(16) -0.1033(2) 0.0569(15) Uani 1 1 d . U
H3G H 0.6771 0.7964 -0.0869 0.085 Uiso 1 1 d R U
O4G O 0.8576(3) 0.79034(14) -0.0389(2) 0.0433(12) Uani 1 1 d . U
N1G N 0.9720(5) 0.72863(18) -0.0962(2) 0.0492(16) Uani 1 1 d . U
H1G H 0.9848 0.7486 -0.1111 0.059 Uiso 1 1 calc R U
N2G N 0.7854(5) 0.7223(2) -0.1698(3) 0.0549(17) Uani 1 1 d . U
H2G1 H 0.7677 0.7014 -0.1617 0.066 Uiso 1 1 d R U
N3G N 0.6909(5) 0.75428(18) -0.0507(3) 0.0461(14) Uani 1 1 d . U
H3G1 H 0.6391 0.7503 -0.0412 0.055 Uiso 1 1 d R U
N4G N 0.8944(5) 0.73816(16) -0.0023(2) 0.0428(14) Uani 1 1 d . U
H4G H 0.8749 0.7189 0.0116 0.051 Uiso 1 1 calc R U
C1G C 0.9849(5) 0.7408(2) -0.0062(3) 0.0426(16) Uani 1 1 d . U
H1G1 H 0.9992 0.7661 -0.0124 0.051 Uiso 1 1 calc R U
C2G C 1.0306(6) 0.7293(3) 0.0438(3) 0.057(2) Uani 1 1 d . U
H2G2 H 1.0130 0.7450 0.0713 0.068 Uiso 1 1 calc R U
H2G3 H 1.0132 0.7050 0.0520 0.068 Uiso 1 1 calc R U
C3G C 1.1258(6) 0.7307(2) 0.0409(4) 0.059(2) Uani 1 1 d . U
H3G2 H 1.1519 0.7199 0.0717 0.070 Uiso 1 1 calc R U
H3G3 H 1.1442 0.7556 0.0397 0.070 Uiso 1 1 calc R U
C4G C 1.1582(6) 0.7110(3) -0.0061(4) 0.060(2) Uani 1 1 d . U
H4G1 H 1.2199 0.7149 -0.0082 0.072 Uiso 1 1 calc R U
H4G2 H 1.1488 0.6853 -0.0021 0.072 Uiso 1 1 calc R U
C5G C 1.1147(6) 0.7231(3) -0.0537(4) 0.058(2) Uani 1 1 d . U
H5G1 H 1.1340 0.7089 -0.0823 0.069 Uiso 1 1 calc R U
H5G2 H 1.1290 0.7481 -0.0600 0.069 Uiso 1 1 calc R U
C6G C 1.0164(6) 0.71914(19) -0.0497(3) 0.0461(17) Uani 1 1 d . U
H6G H 1.0040 0.6938 -0.0427 0.055 Uiso 1 1 calc R U
C7G C 0.9122(6) 0.7080(2) -0.1174(3) 0.0468(17) Uani 1 1 d . U
C8G C 0.8765(6) 0.7215(2) -0.1691(3) 0.0527(18) Uani 1 1 d . U
H8G H 0.8987 0.7457 -0.1755 0.063 Uiso 1 1 calc R U
C9G C 0.9053(6) 0.6961(3) -0.2106(3) 0.056(2) Uani 1 1 d . U
H9G1 H 0.8754 0.6733 -0.2073 0.068 Uiso 1 1 calc R U
H9G2 H 0.8892 0.7061 -0.2440 0.068 Uiso 1 1 calc R U
C10G C 0.9988(3) 0.68959(17) -0.2078(2) 0.0597(19) Uani 1 1 d G U
C11G C 1.0551(4) 0.71640(14) -0.2187(3) 0.065(2) Uani 1 1 d G U
H11G H 1.0346 0.7381 -0.2324 0.078 Uiso 1 1 calc R U
C12G C 1.1415(4) 0.71149(16) -0.2097(3) 0.073(2) Uani 1 1 d G U
H12G H 1.1801 0.7298 -0.2172 0.087 Uiso 1 1 calc R U
C13G C 1.1716(3) 0.6798(2) -0.1897(3) 0.073(2) Uani 1 1 d G U
H13G H 1.2306 0.6764 -0.1835 0.088 Uiso 1 1 calc R U
C14G C 1.1152(4) 0.65296(16) -0.1787(3) 0.078(3) Uani 1 1 d G U
H14G H 1.1357 0.6313 -0.1650 0.093 Uiso 1 1 calc R U
C15G C 1.0288(4) 0.65787(15) -0.1877(3) 0.065(2) Uani 1 1 d G U
H15G H 0.9902 0.6395 -0.1802 0.079 Uiso 1 1 calc R U
C16G C 0.7438(5) 0.7483(2) -0.1369(3) 0.0471(17) Uani 1 1 d . U
H16G H 0.7884 0.7652 -0.1243 0.057 Uiso 1 1 calc R U
C17G C 0.6738(3) 0.77034(12) -0.16676(16) 0.0427(15) Uani 1 1 d G U
C18G C 0.6488(3) 0.80318(12) -0.14936(14) 0.0453(16) Uani 1 1 d G U
C19G C 0.5974(4) 0.82475(11) -0.17988(19) 0.0541(18) Uani 1 1 d G U
H19G H 0.5803 0.8472 -0.1680 0.065 Uiso 1 1 calc R U
C20G C 0.5710(3) 0.81348(14) -0.22780(18) 0.0550(19) Uani 1 1 d G U
H20G H 0.5358 0.8282 -0.2487 0.066 Uiso 1 1 calc R U
C21G C 0.5960(3) 0.78063(14) -0.24520(14) 0.0483(17) Uani 1 1 d G U
C22G C 0.6474(3) 0.75906(11) -0.21468(17) 0.0493(17) Uani 1 1 d G U
H22G H 0.6644 0.7366 -0.2266 0.059 Uiso 1 1 calc R U
C23G C 0.7108(6) 0.7280(2) -0.0898(3) 0.0478(17) Uani 1 1 d . U
H23G H 0.7580 0.7128 -0.0760 0.057 Uiso 1 1 calc R U
C24G C 0.6368(4) 0.70398(14) -0.1047(2) 0.0579(19) Uani 1 1 d G U
C25G C 0.6517(4) 0.66967(15) -0.1206(3) 0.069(2) Uani 1 1 d G U
C26G C 0.5840(5) 0.64755(13) -0.1334(3) 0.083(3) Uani 1 1 d G U
H26G H 0.5941 0.6241 -0.1442 0.100 Uiso 1 1 calc R U
C27G C 0.5015(4) 0.65975(18) -0.1301(3) 0.089(3) Uani 1 1 d G U
H27G H 0.4552 0.6446 -0.1388 0.107 Uiso 1 1 calc R U
C28G C 0.4866(3) 0.69406(19) -0.1142(3) 0.081(3) Uani 1 1 d G U
C29G C 0.5543(4) 0.71618(14) -0.1015(3) 0.068(2) Uani 1 1 d G U
H29G H 0.5442 0.7396 -0.0906 0.082 Uiso 1 1 calc R U
C30G C 0.7469(5) 0.7548(2) -0.0055(3) 0.0414(15) Uani 1 1 d . U
H30G H 0.7441 0.7313 0.0115 0.050 Uiso 1 1 calc R U
C31G C 0.7154(6) 0.7831(2) 0.0306(3) 0.0504(18) Uani 1 1 d . U
H31O H 0.6572 0.7769 0.0399 0.060 Uiso 1 1 calc R U
H31P H 0.7128 0.8060 0.0127 0.060 Uiso 1 1 calc R U
C32G C 0.7713(4) 0.78728(16) 0.07925(18) 0.0510(17) Uani 1 1 d G U
C33G C 0.7711(5) 0.76115(15) 0.1160(2) 0.068(2) Uani 1 1 d G U
H33G H 0.7356 0.7411 0.1115 0.082 Uiso 1 1 calc R U
C34G C 0.8228(5) 0.76441(16) 0.1594(2) 0.077(3) Uani 1 1 d G U
H34G H 0.8226 0.7465 0.1845 0.093 Uiso 1 1 calc R U
C35G C 0.8747(5) 0.79380(19) 0.1660(2) 0.073(3) Uani 1 1 d G U
H35G H 0.9100 0.7960 0.1956 0.087 Uiso 1 1 calc R U
C36G C 0.8749(5) 0.81993(17) 0.1292(3) 0.074(3) Uani 1 1 d G U
H36G H 0.9103 0.8400 0.1337 0.089 Uiso 1 1 calc R U
C37G C 0.8232(5) 0.81667(15) 0.0859(2) 0.069(2) Uani 1 1 d G U
H37G H 0.8233 0.8345 0.0607 0.082 Uiso 1 1 calc R U
C38G C 0.8380(6) 0.7621(2) -0.0177(3) 0.0450(17) Uani 1 1 d . U

loop_
_atom_site_aniso_label
_atom_site_aniso_U_11
_atom_site_aniso_U_22
_atom_site_aniso_U_33
_atom_site_aniso_U_23
_atom_site_aniso_U_13
_atom_site_aniso_U_12
Cl1 0.149(3) 0.129(3) 0.0387(12) 0.0212(15) -0.0331(16) -0.037(2)
Cl2 0.0610(14) 0.152(3) 0.0670(16) -0.0184(18) -0.0241(12) 0.0441(18)
O1 0.068(4) 0.041(3) 0.039(3) 0.001(2) 0.000(3) 0.010(3)
O2 0.085(5) 0.042(3) 0.090(5) -0.008(3) -0.017(4) 0.010(3)
O3 0.102(6) 0.042(3) 0.061(4) 0.005(3) -0.025(4) 0.008(3)
O4 0.048(3) 0.045(3) 0.063(4) -0.007(3) -0.015(3) 0.007(2)
N1 0.042(3) 0.034(3) 0.033(3) -0.001(2) -0.002(2) 0.002(2)
N2 0.050(3) 0.052(4) 0.035(3) 0.006(3) -0.011(3) 0.009(3)
N3 0.049(3) 0.047(3) 0.037(3) 0.002(3) -0.011(3) 0.003(3)
N4 0.044(3) 0.048(3) 0.038(3) -0.008(3) -0.004(3) 0.000(3)
C1 0.045(4) 0.040(3) 0.034(3) 0.004(3) -0.011(3) -0.003(3)
C2 0.067(5) 0.052(4) 0.038(4) 0.012(3) -0.013(3) -0.010(4)
C3 0.070(5) 0.054(4) 0.051(4) 0.023(4) -0.029(4) -0.006(4)
C4 0.074(5) 0.049(4) 0.051(4) 0.008(4) -0.035(4) -0.015(4)
C5 0.066(5) 0.049(4) 0.053(5) -0.006(4) -0.022(4) -0.012(4)
C6 0.052(4) 0.035(3) 0.031(3) 0.001(3) -0.009(3) 0.001(3)
C7 0.038(3) 0.038(3) 0.038(3) 0.000(3) 0.001(3) 0.000(3)
C8 0.046(4) 0.046(4) 0.026(3) 0.004(3) -0.005(3) -0.002(3)
C9 0.059(4) 0.061(5) 0.037(4) 0.007(3) 0.004(3) -0.017(4)
C10 0.054(4) 0.063(4) 0.051(4) 0.005(3) 0.013(3) -0.014(3)
C11 0.058(4) 0.067(5) 0.105(7) -0.005(5) 0.014(5) -0.020(4)
C12 0.060(5) 0.071(5) 0.124(7) -0.001(5) 0.018(5) -0.017(4)
C13 0.063(5) 0.088(6) 0.111(7) 0.001(5) 0.010(5) -0.025(4)
C14 0.056(5) 0.096(6) 0.087(6) -0.013(5) 0.006(4) -0.022(4)
C15 0.059(4) 0.084(5) 0.058(5) -0.009(4) 0.020(4) -0.023(4)
C16 0.044(3) 0.038(3) 0.031(3) -0.003(3) -0.009(3) 0.005(3)
C17 0.047(4) 0.045(3) 0.042(3) -0.006(3) -0.009(3) 0.006(3)
C18 0.069(5) 0.045(4) 0.048(4) -0.006(3) -0.008(4) 0.015(3)
C19 0.083(5) 0.055(4) 0.049(4) -0.020(3) -0.014(4) 0.008(4)
C20 0.089(6) 0.073(5) 0.043(4) -0.019(4) -0.014(4) 0.005(4)
C21 0.075(5) 0.074(5) 0.032(3) -0.003(3) -0.016(4) -0.001(4)
C22 0.060(4) 0.052(4) 0.036(3) -0.001(3) -0.009(3) 0.001(3)
C23 0.044(3) 0.044(4) 0.032(3) -0.005(3) -0.008(3) 0.009(3)
C24 0.055(4) 0.055(4) 0.039(4) -0.006(3) -0.009(3) 0.021(3)
C25 0.070(5) 0.052(4) 0.054(4) -0.005(3) -0.009(4) 0.021(4)
C26 0.102(6) 0.063(5) 0.056(5) -0.011(4) -0.006(4) 0.042(4)
C27 0.083(5) 0.082(5) 0.053(5) -0.006(4) -0.004(4) 0.043(4)
C28 0.068(5) 0.089(5) 0.041(4) -0.013(4) -0.008(4) 0.038(4)
C29 0.050(4) 0.069(4) 0.040(4) -0.008(3) -0.002(3) 0.022(3)
C30 0.051(4) 0.055(4) 0.038(4) 0.002(3) -0.002(3) 0.004(3)
C31 0.053(4) 0.085(6) 0.059(5) 0.016(5) 0.002(4) -0.016(4)
C32 0.081(6) 0.086(6) 0.093(6) 0.008(5) 0.010(5) -0.002(5)
C33 0.090(6) 0.095(7) 0.105(7) 0.012(6) 0.002(5) -0.005(6)
C34 0.106(6) 0.124(6) 0.128(6) 0.002(5) -0.003(5) 0.003(5)
C35 0.089(7) 0.127(9) 0.136(8) 0.001(7) 0.009(6) 0.005(7)
C36 0.099(7) 0.137(9) 0.131(8) -0.002(8) 0.014(6) 0.006(7)
C37 0.091(7) 0.124(8) 0.108(7) 0.005(7) 0.015(6) -0.001(6)
C38 0.044(4) 0.051(4) 0.031(3) 0.002(3) 0.003(3) 0.001(3)
Cl1A 0.134(3) 0.172(4) 0.0661(19) 0.040(2) -0.039(2) -0.008(3)
Cl2A 0.104(2) 0.0948(19) 0.0410(11) -0.0035(12) 0.0149(12) -0.0128(16)
O1A 0.049(3) 0.040(3) 0.053(3) -0.008(2) -0.014(2) 0.006(2)
O2A 0.064(3) 0.032(3) 0.047(3) 0.001(2) -0.001(3) -0.004(2)
O3A 0.099(6) 0.036(3) 0.092(5) 0.006(3) 0.010(4) 0.010(3)
O4A 0.054(3) 0.036(3) 0.044(3) -0.003(2) 0.011(2) 0.001(2)
N1A 0.042(3) 0.038(3) 0.044(3) -0.002(3) 0.005(3) 0.004(2)
N2A 0.035(3) 0.070(4) 0.039(3) -0.002(3) -0.001(3) -0.004(3)
N3A 0.045(3) 0.033(3) 0.037(3) -0.007(2) 0.007(2) -0.005(2)
N4A 0.041(3) 0.037(3) 0.039(3) -0.005(2) 0.001(2) -0.002(2)
C1A 0.045(4) 0.045(4) 0.030(3) -0.003(3) -0.003(3) -0.001(3)
C2A 0.056(4) 0.055(4) 0.037(4) 0.003(3) -0.005(3) -0.004(4)
C3A 0.072(5) 0.064(5) 0.049(4) 0.010(4) -0.011(4) -0.015(4)
C4A 0.069(5) 0.064(5) 0.045(4) 0.006(4) 0.006(4) -0.021(4)
C5A 0.063(5) 0.063(5) 0.041(4) 0.006(4) 0.018(4) -0.012(4)
C6A 0.051(4) 0.038(3) 0.040(3) -0.001(3) 0.003(3) -0.003(3)
C7A 0.034(3) 0.040(3) 0.038(3) 0.001(3) -0.005(3) 0.004(3)
C8A 0.034(3) 0.051(4) 0.037(3) -0.004(3) -0.003(3) 0.000(3)
C9A 0.042(4) 0.074(5) 0.035(4) -0.007(4) -0.005(3) -0.001(4)
C10A 0.050(4) 0.058(4) 0.051(4) 0.004(3) 0.006(3) -0.017(3)
C11A 0.065(5) 0.072(5) 0.093(6) 0.012(5) 0.026(4) 0.009(4)
C12A 0.074(5) 0.084(6) 0.106(6) -0.010(5) 0.024(5) -0.004(5)
C13A 0.101(5) 0.100(5) 0.087(5) -0.012(4) 0.015(4) -0.023(4)
C14A 0.087(5) 0.098(5) 0.074(5) 0.008(4) 0.001(4) -0.034(4)
C15A 0.072(5) 0.085(5) 0.057(4) 0.017(4) -0.002(4) -0.032(4)
C16A 0.039(3) 0.050(4) 0.045(4) 0.000(3) 0.003(3) 0.001(3)
C17A 0.050(4) 0.053(4) 0.055(4) 0.004(3) 0.005(3) 0.011(3)
C18A 0.068(5) 0.052(4) 0.062(5) 0.009(4) 0.010(4) 0.019(4)
C19A 0.080(6) 0.066(5) 0.082(5) 0.025(4) 0.007(4) 0.021(4)
C20A 0.089(6) 0.087(6) 0.078(6) 0.032(5) -0.005(5) 0.020(5)
C21A 0.068(5) 0.096(6) 0.060(5) 0.022(4) 0.000(4) 0.016(5)
C22A 0.042(4) 0.075(5) 0.056(4) 0.012(4) 0.005(3) 0.008(4)
C23A 0.039(3) 0.035(3) 0.039(3) -0.001(3) -0.001(3) 0.001(3)
C24A 0.041(3) 0.044(3) 0.034(3) 0.002(3) 0.000(3) 0.003(3)
C25A 0.049(4) 0.042(3) 0.039(3) 0.002(3) -0.012(3) 0.006(3)
C26A 0.070(5) 0.045(4) 0.045(4) -0.010(3) -0.010(3) -0.007(4)
C27A 0.087(5) 0.054(4) 0.038(4) -0.012(3) -0.004(4) 0.001(4)
C28A 0.073(5) 0.054(4) 0.033(3) -0.004(3) 0.001(3) 0.006(4)
C29A 0.051(4) 0.049(4) 0.034(3) 0.000(3) 0.003(3) -0.003(3)
C30A 0.044(3) 0.029(3) 0.047(4) -0.005(3) 0.006(3) -0.008(3)
C31A 0.054(4) 0.045(4) 0.058(4) -0.013(4) 0.014(4) -0.012(3)
C32A 0.082(5) 0.083(6) 0.095(6) -0.011(5) 0.004(5) -0.017(5)
C33A 0.101(7) 0.079(6) 0.110(7) -0.005(5) 0.020(6) -0.014(5)
C34A 0.119(6) 0.117(6) 0.123(6) -0.001(5) 0.019(5) -0.010(5)
C35A 0.119(6) 0.132(6) 0.132(6) -0.008(5) 0.018(5) -0.001(5)
C36A 0.105(6) 0.124(6) 0.121(6) -0.013(5) 0.012(5) 0.002(5)
C37A 0.097(5) 0.120(6) 0.110(6) -0.008(5) 0.004(5) 0.000(5)
C38A 0.042(3) 0.026(3) 0.040(3) -0.009(3) 0.005(3) -0.001(3)
Cl1B 0.154(3) 0.102(2) 0.0722(18) -0.0010(17) 0.050(2) -0.025(2)
Cl2B 0.083(2) 0.120(3) 0.158(4) -0.016(3) 0.060(2) -0.016(2)
O1B 0.042(3) 0.042(3) 0.058(3) 0.011(3) -0.002(2) -0.001(2)
O2B 0.076(5) 0.046(3) 0.103(6) -0.004(4) -0.016(4) 0.009(3)
O3B 0.081(5) 0.055(4) 0.074(4) 0.018(3) 0.034(4) 0.022(3)
O4B 0.042(3) 0.037(3) 0.077(4) 0.011(3) 0.001(3) 0.000(2)
N1B 0.047(3) 0.040(3) 0.060(4) 0.011(3) -0.003(3) -0.003(3)
N2B 0.065(4) 0.054(4) 0.042(3) 0.008(3) -0.001(3) -0.006(3)
N3B 0.045(3) 0.040(3) 0.057(4) 0.004(3) 0.003(3) -0.008(3)
N4B 0.043(3) 0.035(3) 0.064(4) 0.012(3) -0.003(3) 0.005(3)
C1B 0.036(3) 0.034(3) 0.076(5) 0.006(3) 0.001(3) -0.002(3)
C2B 0.052(4) 0.046(4) 0.071(5) 0.004(4) 0.011(4) 0.005(3)
C3B 0.062(5) 0.046(4) 0.080(6) 0.002(4) 0.018(4) 0.003(4)
C4B 0.051(4) 0.048(4) 0.096(6) -0.003(4) 0.017(4) -0.007(4)
C5B 0.040(4) 0.037(4) 0.092(6) 0.010(4) -0.002(4) -0.005(3)
C6B 0.051(4) 0.034(3) 0.072(5) 0.019(3) 0.003(4) -0.004(3)
C7B 0.047(4) 0.035(3) 0.053(4) 0.000(3) -0.007(3) -0.012(3)
C8B 0.047(4) 0.054(4) 0.054(4) 0.013(4) -0.008(3) -0.005(3)
C9B 0.064(5) 0.065(5) 0.050(4) 0.000(4) -0.011(4) -0.009(4)
C10B 0.071(5) 0.065(4) 0.053(4) 0.002(4) -0.011(4) -0.014(4)
C11B 0.066(5) 0.063(5) 0.077(6) 0.011(4) -0.010(4) -0.011(4)
C12B 0.075(5) 0.086(6) 0.082(6) 0.005(5) -0.014(5) -0.013(4)
C13B 0.080(5) 0.082(5) 0.062(5) -0.004(4) -0.013(4) -0.017(4)
C14B 0.087(5) 0.065(5) 0.060(5) -0.010(4) -0.006(4) -0.026(4)
C15B 0.085(5) 0.065(5) 0.059(5) -0.012(4) -0.004(4) -0.014(4)
C16B 0.051(4) 0.042(4) 0.047(4) 0.001(3) -0.001(3) 0.005(3)
C17B 0.050(4) 0.051(4) 0.054(4) 0.019(3) 0.003(3) 0.000(3)
C18B 0.041(4) 0.049(4) 0.066(4) 0.014(3) 0.007(3) 0.009(3)
C19B 0.065(5) 0.061(5) 0.075(5) 0.013(4) 0.020(4) 0.005(4)
C20B 0.070(5) 0.066(5) 0.076(5) 0.018(4) 0.022(4) -0.005(4)
C21B 0.086(6) 0.079(5) 0.067(5) 0.018(4) 0.019(5) -0.003(5)
C22B 0.059(4) 0.059(4) 0.052(4) 0.012(3) 0.008(4) -0.005(4)
C23B 0.050(4) 0.038(3) 0.050(4) 0.004(3) 0.001(3) 0.001(3)
C24B 0.064(4) 0.049(4) 0.038(3) 0.010(3) -0.002(3) 0.009(3)
C25B 0.069(5) 0.049(4) 0.047(4) -0.002(3) -0.006(4) 0.012(3)
C26B 0.085(5) 0.071(5) 0.057(5) -0.017(4) -0.006(4) 0.021(4)
C27B 0.085(5) 0.092(6) 0.051(5) -0.013(4) 0.008(4) 0.018(4)
C28B 0.075(5) 0.090(6) 0.061(5) -0.005(4) 0.031(4) 0.007(4)
C29B 0.069(5) 0.070(5) 0.052(4) 0.003(4) 0.022(4) 0.002(4)
C30B 0.036(3) 0.035(3) 0.051(4) -0.006(3) -0.003(3) -0.003(3)
C31B 0.039(4) 0.052(4) 0.076(5) -0.012(4) -0.003(4) -0.006(3)
C32B 0.052(4) 0.066(4) 0.069(5) -0.025(4) -0.014(4) 0.017(4)
C33B 0.082(5) 0.077(4) 0.084(5) -0.030(4) -0.010(4) 0.008(4)
C34B 0.086(6) 0.101(6) 0.085(6) -0.048(5) -0.015(5) 0.007(5)
C35B 0.089(5) 0.112(5) 0.080(5) -0.034(4) -0.008(4) 0.007(4)
C36B 0.097(7) 0.116(7) 0.065(5) -0.029(5) 0.000(5) 0.000(6)
C37B 0.085(6) 0.090(6) 0.059(5) -0.026(4) -0.004(4) 0.006(5)
C38B 0.041(4) 0.040(4) 0.046(4) 0.001(3) -0.002(3) 0.001(3)
Cl1C 0.108(3) 0.204(6) 0.194(5) -0.077(5) 0.050(3) -0.080(4)
Cl2C 0.097(3) 0.196(5) 0.118(3) 0.000(3) -0.031(2) 0.015(3)
O1C 0.090(5) 0.053(3) 0.062(4) 0.012(3) 0.023(4) 0.002(3)
O2C 0.139(8) 0.069(5) 0.108(7) 0.022(5) -0.018(6) 0.018(5)
O3C 0.062(4) 0.064(4) 0.195(9) 0.014(5) -0.003(5) 0.007(4)
O4C 0.079(4) 0.039(3) 0.057(4) 0.001(3) -0.011(3) 0.012(3)
N1C 0.084(5) 0.045(4) 0.045(4) -0.009(3) 0.012(4) -0.018(4)
N2C 0.083(5) 0.099(6) 0.062(5) -0.014(4) 0.016(4) -0.031(5)
N3C 0.085(5) 0.064(4) 0.052(4) -0.012(4) -0.024(4) 0.024(4)
N4C 0.077(4) 0.033(3) 0.030(3) -0.008(2) -0.006(3) 0.007(3)
C1C 0.083(5) 0.041(4) 0.035(3) 0.001(3) -0.013(4) 0.007(4)
C2C 0.086(6) 0.048(4) 0.048(4) -0.001(4) -0.010(4) 0.018(4)
C3C 0.084(6) 0.058(5) 0.075(6) -0.001(5) -0.019(5) 0.012(5)
C4C 0.088(6) 0.062(5) 0.059(5) 0.000(4) -0.017(5) -0.002(5)
C5C 0.092(6) 0.053(5) 0.054(5) 0.005(4) -0.017(4) -0.021(4)
C6C 0.082(5) 0.034(3) 0.043(4) -0.004(3) 0.009(4) -0.006(4)
C7C 0.085(6) 0.057(5) 0.044(4) -0.009(4) 0.017(4) -0.027(4)
C8C 0.090(6) 0.074(5) 0.053(4) -0.014(4) 0.011(4) -0.033(5)
C9C 0.096(7) 0.084(6) 0.069(6) -0.017(5) 0.026(5) -0.023(6)
C10C 0.078(5) 0.077(5) 0.069(5) -0.031(4) 0.032(4) -0.030(4)
C11C 0.079(6) 0.080(5) 0.074(5) -0.021(4) 0.022(4) -0.032(4)
C12C 0.086(6) 0.097(6) 0.079(6) -0.028(5) 0.019(5) -0.033(5)
C13C 0.093(7) 0.095(6) 0.084(6) -0.030(5) 0.014(5) -0.033(5)
C14C 0.079(6) 0.084(6) 0.090(6) -0.032(5) 0.016(5) -0.037(5)
C15C 0.079(6) 0.075(5) 0.086(6) -0.024(5) 0.026(5) -0.018(4)
C16C 0.075(5) 0.073(5) 0.061(5) 0.001(4) 0.001(4) -0.018(5)
C17C 0.065(5) 0.083(5) 0.076(5) 0.027(4) -0.022(4) -0.021(4)
C18C 0.065(5) 0.075(5) 0.125(7) 0.022(5) -0.020(5) -0.011(4)
C19C 0.092(5) 0.101(5) 0.124(6) 0.011(5) -0.011(5) -0.017(4)
C20C 0.077(6) 0.115(7) 0.123(8) -0.001(6) -0.012(6) -0.037(5)
C21C 0.073(5) 0.126(7) 0.082(6) -0.002(6) -0.005(5) -0.043(5)
C22C 0.082(5) 0.108(6) 0.062(5) 0.001(5) -0.016(4) -0.036(5)
C23C 0.078(5) 0.061(5) 0.056(5) 0.000(4) -0.003(4) 0.011(4)
C24C 0.089(6) 0.095(5) 0.059(5) 0.014(5) 0.005(4) 0.013(5)
C25C 0.086(6) 0.087(5) 0.046(4) 0.024(4) 0.007(4) 0.011(5)
C26C 0.103(6) 0.105(7) 0.069(6) 0.023(5) 0.003(5) 0.009(5)
C27C 0.092(6) 0.107(6) 0.068(6) 0.028(5) 0.010(5) 0.011(5)
C28C 0.102(6) 0.109(6) 0.066(6) 0.014(5) 0.005(5) 0.007(5)
C29C 0.090(6) 0.099(6) 0.058(5) 0.015(5) 0.006(5) 0.016(5)
C30C 0.085(5) 0.054(4) 0.045(4) 0.000(4) -0.008(4) 0.020(4)
C31C 0.108(7) 0.063(5) 0.049(5) -0.012(4) -0.017(5) 0.020(5)
C32C 0.124(6) 0.072(5) 0.059(5) -0.029(4) 0.007(5) 0.008(5)
C33C 0.128(6) 0.088(5) 0.093(5) -0.007(4) 0.006(5) 0.000(5)
C34C 0.139(6) 0.110(6) 0.120(6) -0.008(5) 0.015(5) -0.006(5)
C35C 0.128(6) 0.111(6) 0.114(6) -0.014(5) 0.020(5) -0.005(5)
C36C 0.125(6) 0.110(6) 0.112(6) -0.018(5) 0.022(5) 0.002(5)
C37C 0.123(7) 0.094(7) 0.074(6) -0.031(5) 0.016(5) 0.005(6)
C38C 0.084(5) 0.046(4) 0.028(3) -0.004(3) -0.003(4) 0.018(4)
Cl1D 0.0642(14) 0.0758(16) 0.0747(16) -0.0086(13) -0.0270(12) 0.0047(12)
Cl2D 0.0957(19) 0.0882(18) 0.0463(12) -0.0077(12) -0.0100(12) -0.0085(15)
O1D 0.053(3) 0.048(3) 0.037(3) 0.002(2) 0.003(2) 0.009(3)
O2D 0.091(5) 0.050(3) 0.057(4) 0.007(3) 0.009(3) 0.017(3)
O3D 0.073(4) 0.041(3) 0.075(4) -0.001(3) -0.023(3) 0.001(3)
O4D 0.080(4) 0.061(4) 0.035(3) 0.005(3) 0.003(3) 0.030(3)
N1D 0.060(4) 0.054(4) 0.030(3) 0.006(3) 0.002(3) 0.026(3)
N2D 0.043(3) 0.076(4) 0.045(4) 0.018(3) 0.002(3) 0.005(3)
N3D 0.045(3) 0.068(4) 0.029(3) 0.003(3) 0.002(3) -0.012(3)
N4D 0.055(4) 0.045(3) 0.032(3) 0.001(3) -0.003(3) 0.009(3)
C1D 0.081(5) 0.046(4) 0.039(4) 0.000(3) -0.008(4) 0.010(4)
C2D 0.111(7) 0.052(5) 0.045(4) 0.004(4) -0.015(5) -0.013(5)
C3D 0.101(5) 0.065(4) 0.059(4) 0.006(4) -0.010(4) -0.013(4)
C4D 0.116(7) 0.055(5) 0.037(4) 0.010(4) -0.016(4) 0.005(5)
C5D 0.102(6) 0.060(5) 0.031(4) 0.010(4) -0.004(4) 0.027(5)
C6D 0.069(4) 0.041(4) 0.028(3) -0.007(3) -0.006(3) 0.017(3)
C7D 0.041(4) 0.058(4) 0.033(3) 0.012(3) 0.007(3) 0.015(3)
C8D 0.049(4) 0.060(4) 0.041(4) 0.015(3) 0.007(3) 0.013(3)
C9D 0.056(5) 0.088(6) 0.053(5) 0.028(4) 0.000(4) 0.011(4)
C10D 0.057(4) 0.081(5) 0.056(4) 0.033(4) 0.017(3) 0.001(4)
C11D 0.070(5) 0.089(6) 0.073(5) 0.025(5) 0.026(4) 0.003(5)
C12D 0.098(7) 0.094(7) 0.079(6) 0.011(5) 0.031(5) -0.006(6)
C13D 0.105(7) 0.113(7) 0.072(6) 0.031(5) 0.024(5) -0.008(6)
C14D 0.104(7) 0.123(8) 0.064(5) 0.041(5) 0.016(5) 0.012(6)
C15D 0.082(5) 0.103(5) 0.073(4) 0.030(4) 0.017(4) 0.018(4)
C16D 0.043(3) 0.051(4) 0.030(3) 0.013(3) -0.010(3) -0.003(3)
C17D 0.039(3) 0.049(3) 0.038(3) 0.000(3) -0.007(3) 0.009(3)
C18D 0.058(4) 0.042(4) 0.047(4) 0.001(3) -0.001(3) 0.010(3)
C19D 0.064(4) 0.044(4) 0.062(4) 0.009(3) -0.013(4) 0.012(3)
C20D 0.054(4) 0.056(4) 0.045(4) -0.001(3) -0.008(3) 0.012(3)
C21D 0.034(3) 0.060(4) 0.037(3) -0.008(3) -0.007(3) 0.006(3)
C22D 0.042(3) 0.052(4) 0.034(3) -0.005(3) 0.001(3) 0.005(3)
C23D 0.049(4) 0.053(4) 0.037(3) 0.006(3) 0.002(3) 0.005(3)
C24D 0.043(4) 0.053(4) 0.053(4) 0.006(3) 0.010(3) 0.011(3)
C25D 0.060(4) 0.051(4) 0.050(4) 0.004(3) 0.002(3) 0.005(3)
C26D 0.075(5) 0.054(4) 0.067(5) 0.000(4) 0.002(4) 0.004(4)
C27D 0.075(5) 0.062(5) 0.068(5) -0.006(4) -0.004(4) 0.006(4)
C28D 0.054(4) 0.061(4) 0.057(4) 0.002(3) 0.004(4) 0.008(4)
C29D 0.048(4) 0.053(4) 0.047(4) 0.007(3) 0.003(3) -0.001(3)
C30D 0.043(4) 0.055(4) 0.032(3) -0.008(3) 0.003(3) 0.004(3)
C31D 0.053(4) 0.066(5) 0.055(5) 0.000(4) 0.004(4) -0.006(4)
C32D 0.077(5) 0.085(6) 0.083(5) 0.011(5) 0.004(5) -0.015(5)
C33D 0.094(7) 0.103(7) 0.085(6) 0.014(5) 0.003(5) -0.011(6)
C34D 0.115(6) 0.126(6) 0.099(5) 0.009(5) 0.004(5) 0.000(5)
C35D 0.133(6) 0.129(6) 0.110(6) 0.001(5) 0.012(5) -0.001(5)
C36D 0.130(6) 0.127(6) 0.114(6) -0.002(5) 0.018(5) 0.002(5)
C37D 0.109(6) 0.108(6) 0.106(5) 0.001(5) 0.018(5) -0.008(5)
C38D 0.054(4) 0.051(4) 0.032(3) 0.003(3) -0.003(3) 0.011(3)
Cl1E 0.0459(15) 0.148(4) 0.247(6) -0.083(4) -0.026(2) 0.0231(19)
Cl2E 0.0701(16) 0.097(2) 0.103(2) -0.0006(18) 0.0319(16) -0.0021(15)
O1E 0.041(3) 0.052(3) 0.055(3) 0.003(3) -0.003(2) 0.001(2)
O2E 0.065(4) 0.042(3) 0.062(4) 0.003(3) 0.001(3) 0.003(3)
O3E 0.052(4) 0.049(4) 0.158(7) 0.021(4) 0.020(4) 0.003(3)
O4E 0.073(4) 0.034(3) 0.053(3) 0.009(2) 0.019(3) 0.005(3)
N1E 0.054(4) 0.053(4) 0.044(3) 0.005(3) 0.002(3) 0.012(3)
N2E 0.045(3) 0.081(5) 0.045(4) -0.010(3) -0.005(3) 0.002(3)
N3E 0.052(3) 0.041(3) 0.042(3) 0.002(3) 0.003(3) -0.001(3)
N4E 0.048(3) 0.040(3) 0.046(3) 0.003(3) 0.008(3) -0.001(3)
C1E 0.050(4) 0.039(3) 0.051(4) 0.003(3) 0.013(3) -0.002(3)
C2E 0.053(4) 0.059(5) 0.061(5) -0.015(4) 0.016(4) -0.018(4)
C3E 0.058(5) 0.079(6) 0.076(6) -0.014(5) 0.023(4) -0.017(4)
C4E 0.056(5) 0.056(5) 0.073(5) -0.010(4) 0.024(4) -0.010(4)
C5E 0.057(5) 0.058(5) 0.065(5) -0.006(4) 0.025(4) -0.001(4)
C6E 0.048(4) 0.043(4) 0.049(4) 0.007(3) 0.009(3) 0.011(3)
C7E 0.045(4) 0.062(5) 0.042(4) -0.014(4) 0.001(3) -0.010(4)
C8E 0.040(4) 0.072(5) 0.052(4) -0.003(4) 0.001(3) 0.002(4)
C9E 0.058(5) 0.085(6) 0.054(5) -0.021(4) -0.012(4) 0.001(4)
C10E 0.076(5) 0.093(5) 0.047(4) -0.020(4) -0.007(4) 0.000(4)
C11E 0.094(6) 0.108(7) 0.050(5) -0.010(5) 0.001(4) 0.012(5)
C12E 0.109(7) 0.116(7) 0.051(5) -0.002(5) 0.010(5) 0.027(6)
C13E 0.118(8) 0.120(7) 0.057(5) -0.005(5) 0.011(5) 0.028(6)
C14E 0.119(8) 0.120(8) 0.085(7) -0.006(6) 0.015(6) 0.029(6)
C15E 0.096(7) 0.102(6) 0.085(6) -0.015(5) 0.010(6) 0.009(6)
C16E 0.042(4) 0.059(4) 0.053(4) 0.007(4) 0.000(3) 0.010(3)
C17E 0.045(4) 0.064(4) 0.057(4) 0.023(4) 0.005(3) 0.013(3)
C18E 0.056(4) 0.059(4) 0.087(6) 0.024(4) 0.010(4) 0.013(4)
C19E 0.054(4) 0.069(5) 0.114(7) 0.011(5) 0.009(5) 0.017(4)
C20E 0.055(4) 0.083(5) 0.115(7) 0.005(5) 0.004(5) 0.024(4)
C21E 0.044(4) 0.092(6) 0.115(7) -0.003(5) -0.003(5) 0.017(4)
C22E 0.048(4) 0.075(5) 0.084(6) 0.000(5) -0.004(4) 0.011(4)
C23E 0.042(3) 0.042(3) 0.031(3) -0.006(3) 0.005(3) 0.005(3)
C24E 0.048(4) 0.048(4) 0.045(4) 0.005(3) 0.000(3) -0.002(3)
C25E 0.043(4) 0.046(4) 0.055(4) 0.004(3) -0.007(3) -0.002(3)
C26E 0.054(4) 0.047(4) 0.066(5) 0.010(4) -0.011(4) -0.009(3)
C27E 0.054(4) 0.066(4) 0.071(5) 0.013(4) -0.007(4) -0.013(4)
C28E 0.054(4) 0.064(4) 0.058(5) 0.006(4) 0.002(4) -0.004(4)
C29E 0.045(4) 0.052(4) 0.054(4) 0.002(3) -0.001(3) -0.002(3)
C30E 0.056(4) 0.043(4) 0.047(4) -0.003(3) 0.003(3) -0.011(3)
C31E 0.070(5) 0.056(5) 0.053(4) -0.011(4) 0.010(4) -0.027(4)
C32E 0.093(6) 0.077(5) 0.050(4) -0.018(4) 0.013(4) -0.039(4)
C33E 0.112(7) 0.082(6) 0.073(5) -0.016(5) 0.029(5) -0.027(5)
C34E 0.119(8) 0.111(7) 0.085(6) -0.027(5) 0.027(5) -0.048(6)
C35E 0.129(8) 0.122(8) 0.058(5) -0.033(5) 0.016(5) -0.056(6)
C36E 0.130(8) 0.127(8) 0.051(5) -0.019(5) 0.013(5) -0.051(6)
C37E 0.109(7) 0.111(7) 0.044(4) -0.018(4) 0.004(4) -0.040(6)
C38E 0.050(4) 0.040(4) 0.042(4) -0.005(3) 0.006(3) -0.010(3)
Cl1F 0.134(3) 0.123(3) 0.0667(18) -0.0128(18) 0.0244(19) 0.024(2)
Cl2F 0.092(2) 0.0853(19) 0.092(2) 0.0267(16) 0.0382(17) 0.0156(16)
O1F 0.083(5) 0.078(4) 0.058(4) 0.032(4) 0.008(3) 0.030(4)
O2F 0.065(4) 0.052(3) 0.054(3) 0.012(3) -0.006(3) -0.014(3)
O3F 0.071(4) 0.048(3) 0.074(4) -0.003(3) 0.008(3) -0.003(3)
O4F 0.079(5) 0.055(4) 0.094(5) 0.009(4) 0.020(4) 0.023(4)
N1F 0.053(4) 0.075(5) 0.101(6) 0.036(5) 0.021(4) 0.022(4)
N2F 0.059(4) 0.052(4) 0.060(4) 0.015(3) -0.017(3) -0.019(3)
N3F 0.060(4) 0.042(3) 0.055(4) 0.005(3) 0.003(3) -0.004(3)
N4F 0.076(5) 0.046(4) 0.091(5) 0.014(4) 0.032(4) 0.024(4)
C1F 0.088(6) 0.049(4) 0.093(6) 0.025(4) 0.032(5) 0.023(4)
C2F 0.114(7) 0.051(5) 0.096(7) 0.001(5) 0.032(6) 0.007(5)
C3F 0.102(6) 0.073(5) 0.096(5) -0.005(4) 0.030(5) 0.006(4)
C4F 0.099(5) 0.061(4) 0.095(5) 0.004(4) 0.025(5) -0.005(4)
C5F 0.095(5) 0.070(5) 0.096(5) 0.007(4) 0.033(5) 0.005(4)
C6F 0.080(5) 0.050(4) 0.097(6) 0.017(5) 0.035(5) 0.019(4)
C7F 0.045(4) 0.076(6) 0.091(6) 0.040(5) 0.006(4) 0.004(4)
C8F 0.053(4) 0.074(5) 0.097(6) 0.046(5) -0.013(4) -0.017(4)
C9F 0.077(6) 0.094(7) 0.118(8) 0.031(6) -0.006(6) -0.028(6)
C10F 0.106(5) 0.105(5) 0.117(5) 0.001(5) -0.005(4) -0.008(5)
C11F 0.105(6) 0.106(6) 0.119(6) 0.002(5) 0.003(5) -0.007(5)
C12F 0.088(6) 0.085(6) 0.108(7) 0.002(6) 0.008(5) -0.008(5)
C13F 0.140(6) 0.133(7) 0.136(6) 0.006(5) -0.003(5) 0.002(5)
C14F 0.132(6) 0.133(7) 0.134(6) 0.000(5) -0.008(5) 0.004(5)
C15F 0.115(6) 0.118(6) 0.125(6) -0.003(5) -0.018(5) 0.000(5)
C16F 0.058(4) 0.046(4) 0.046(4) 0.008(3) -0.007(3) -0.007(3)
C17F 0.044(4) 0.052(4) 0.051(4) 0.017(3) 0.006(3) 0.007(3)
C18F 0.046(4) 0.051(4) 0.052(4) 0.012(3) 0.004(3) 0.001(3)
C19F 0.054(4) 0.073(5) 0.058(4) 0.021(4) 0.007(4) 0.006(4)
C20F 0.058(5) 0.085(5) 0.055(4) 0.017(4) 0.010(4) 0.007(4)
C21F 0.062(5) 0.085(5) 0.057(4) 0.010(4) 0.013(4) 0.019(4)
C22F 0.055(4) 0.058(4) 0.061(4) 0.009(3) 0.006(4) 0.014(4)
C23F 0.054(4) 0.041(4) 0.056(4) 0.010(3) -0.006(3) -0.010(3)
C24F 0.051(4) 0.043(3) 0.049(4) 0.005(3) -0.006(3) -0.005(3)
C25F 0.061(4) 0.047(4) 0.047(4) 0.009(3) -0.012(3) -0.012(3)
C26F 0.068(5) 0.051(4) 0.065(5) 0.004(4) -0.002(4) 0.005(4)
C27F 0.078(5) 0.056(4) 0.049(4) -0.003(3) 0.006(4) 0.007(4)
C28F 0.068(5) 0.061(4) 0.065(5) 0.010(4) 0.008(4) 0.008(4)
C29F 0.068(5) 0.043(4) 0.061(5) 0.006(3) 0.004(4) -0.002(3)
C30F 0.051(4) 0.050(4) 0.063(5) -0.010(4) 0.002(4) -0.001(3)
C31F 0.075(5) 0.050(4) 0.078(6) -0.012(4) 0.017(5) -0.004(4)
C32F 0.082(5) 0.058(5) 0.106(6) 0.007(5) 0.018(5) -0.016(4)
C33F 0.098(6) 0.079(6) 0.118(7) 0.011(6) 0.016(6) -0.024(5)
C34F 0.120(6) 0.110(6) 0.120(6) -0.002(5) 0.019(5) -0.023(5)
C35F 0.124(6) 0.124(6) 0.140(6) -0.004(5) 0.013(5) -0.017(5)
C36F 0.106(6) 0.115(6) 0.138(6) -0.005(5) 0.007(5) -0.007(5)
C37F 0.105(7) 0.081(6) 0.140(8) 0.008(6) 0.006(6) -0.016(6)
C38F 0.054(4) 0.047(4) 0.067(5) -0.004(4) 0.025(4) 0.011(4)
Cl1G 0.0614(12) 0.0865(16) 0.0430(11) -0.0011(11) -0.0149(9) 0.0022(12)
Cl2G 0.081(2) 0.124(3) 0.147(3) 0.050(3) -0.062(2) -0.038(2)
O1G 0.076(4) 0.044(3) 0.033(3) -0.003(2) -0.006(3) 0.002(3)
O2G 0.120(7) 0.052(4) 0.077(5) -0.005(3) 0.028(5) -0.018(4)
O3G 0.071(4) 0.049(3) 0.050(3) -0.015(3) -0.008(3) -0.009(3)
O4G 0.049(3) 0.041(3) 0.041(3) 0.009(2) 0.006(2) -0.011(2)
N1G 0.077(4) 0.038(3) 0.033(3) 0.000(3) 0.003(3) 0.005(3)
N2G 0.055(4) 0.067(4) 0.044(3) -0.026(3) 0.003(3) 0.003(3)
N3G 0.052(3) 0.045(3) 0.041(3) -0.001(3) 0.004(3) -0.004(3)
N4G 0.064(4) 0.035(3) 0.028(3) -0.001(2) -0.006(3) -0.004(3)
C1G 0.052(4) 0.036(3) 0.040(4) 0.001(3) -0.001(3) -0.005(3)
C2G 0.071(5) 0.059(5) 0.040(4) -0.009(4) -0.004(4) -0.005(4)
C3G 0.064(5) 0.047(4) 0.064(5) -0.014(4) -0.013(4) -0.008(4)
C4G 0.057(5) 0.055(5) 0.068(5) -0.009(4) -0.006(4) 0.002(4)
C5G 0.060(5) 0.053(4) 0.060(5) -0.006(4) 0.002(4) 0.000(4)
C6G 0.070(4) 0.028(3) 0.039(4) 0.002(3) -0.008(3) -0.002(3)
C7G 0.069(5) 0.042(4) 0.029(3) -0.001(3) 0.002(3) 0.013(3)
C8G 0.065(4) 0.056(4) 0.037(4) -0.009(3) -0.002(3) 0.007(4)
C9G 0.062(5) 0.070(5) 0.037(4) -0.017(4) -0.004(3) -0.003(4)
C10G 0.078(5) 0.065(4) 0.036(4) -0.014(3) 0.009(3) 0.009(4)
C11G 0.073(5) 0.061(5) 0.061(5) -0.004(4) 0.022(4) 0.008(4)
C12G 0.077(4) 0.076(4) 0.066(4) -0.007(4) 0.020(4) 0.000(4)
C13G 0.069(5) 0.087(5) 0.065(5) -0.005(4) 0.022(4) 0.015(4)
C14G 0.077(5) 0.092(6) 0.065(5) 0.007(5) 0.010(4) 0.017(4)
C15G 0.071(5) 0.072(5) 0.054(5) 0.006(4) 0.015(4) 0.011(4)
C16G 0.054(4) 0.045(4) 0.042(4) 0.005(3) -0.001(3) 0.000(3)
C17G 0.050(4) 0.047(3) 0.031(3) 0.005(3) -0.002(3) -0.012(3)
C18G 0.050(4) 0.047(3) 0.039(3) 0.008(3) 0.001(3) -0.016(3)
C19G 0.054(4) 0.054(4) 0.054(4) 0.006(3) -0.002(3) -0.007(3)
C20G 0.053(4) 0.063(4) 0.049(4) 0.010(3) -0.003(3) -0.003(4)
C21G 0.044(4) 0.065(4) 0.035(3) 0.009(3) -0.007(3) -0.006(3)
C22G 0.046(4) 0.062(4) 0.039(3) 0.003(3) -0.004(3) -0.009(3)
C23G 0.066(4) 0.041(4) 0.036(3) 0.004(3) -0.009(3) 0.000(3)
C24G 0.081(5) 0.048(4) 0.043(4) 0.013(3) -0.014(4) -0.015(3)
C25G 0.103(6) 0.050(4) 0.053(5) 0.004(4) -0.002(4) -0.024(4)
C26G 0.110(6) 0.060(5) 0.077(6) 0.004(5) -0.024(5) -0.025(4)
C27G 0.104(5) 0.073(4) 0.087(5) 0.010(4) -0.025(4) -0.024(4)
C28G 0.087(6) 0.074(5) 0.079(6) 0.020(5) -0.036(5) -0.016(4)
C29G 0.073(5) 0.070(5) 0.059(5) 0.014(4) -0.024(4) -0.013(4)
C30G 0.052(4) 0.039(3) 0.033(3) -0.004(3) -0.001(3) -0.009(3)
C31G 0.049(4) 0.059(4) 0.043(4) -0.004(4) 0.002(3) -0.003(4)
C32G 0.058(4) 0.056(4) 0.038(3) -0.009(3) 0.003(3) -0.006(3)
C33G 0.101(6) 0.063(5) 0.039(4) -0.005(3) -0.006(4) -0.017(4)
C34G 0.113(7) 0.073(5) 0.045(4) -0.002(4) -0.014(4) -0.021(5)
C35G 0.100(6) 0.074(5) 0.043(4) -0.008(4) -0.009(4) -0.012(5)
C36G 0.083(6) 0.074(5) 0.065(5) 0.004(4) -0.017(4) -0.026(5)
C37G 0.074(5) 0.067(5) 0.064(5) 0.008(4) -0.009(4) -0.020(4)
C38G 0.063(4) 0.040(4) 0.032(3) -0.005(3) -0.003(3) -0.016(3)

loop_
_atom_type_symbol
_atom_type_description
_atom_type_scat_dispersion_real
_atom_type_scat_dispersion_imag
_atom_type_scat_source
C C 0.0033 0.0016 'International Tables Vol C Tables 4.2.6.8 and 6.1.1.4'
H H 0.0000 0.0000 'International Tables Vol C Tables 4.2.6.8 and 6.1.1.4'
N N 0.0061 0.0033 'International Tables Vol C Tables 4.2.6.8 and 6.1.1.4'
O O 0.0106 0.0060 'International Tables Vol C Tables 4.2.6.8 and 6.1.1.4'
Cl Cl 0.1484 0.1585 'International Tables Vol C Tables 4.2.6.8 and 6.1.1.4'

loop_
_geom_angle_atom_site_label_1
_geom_angle_atom_site_label_2
_geom_angle_atom_site_label_3
_geom_angle
C25 O2 H2 109.5
C18 O3 H3 109.5
C7 N1 C6 124.4(6)
C7 N1 H1 117.8
C6 N1 H1 117.8
C16 N2 C8 114.3(6)
C16 N2 H2A2 108.4
C8 N2 H2A2 108.5
C23 N3 C30 115.5(6)
C23 N3 H3A2 108.1
C30 N3 H3A2 108.0
C38 N4 C1 122.5(7)
C38 N4 H4 118.7
C1 N4 H4 118.7
N4 C1 C2 109.8(7)
N4 C1 C6 110.2(6)
C2 C1 C6 111.3(6)
N4 C1 H1A 108.5
C2 C1 H1A 108.5
C6 C1 H1A 108.5
C1 C2 C3 111.4(8)
C1 C2 H2B 109.4
C3 C2 H2B 109.4
C1 C2 H2C 109.4
C3 C2 H2C 109.4
H2B C2 H2C 108.0
C4 C3 C2 109.3(7)
C4 C3 H3B 109.8
C2 C3 H3B 109.8
C4 C3 H3C 109.8
C2 C3 H3C 109.8
H3B C3 H3C 108.3
C3 C4 C5 111.0(7)
C3 C4 H4A 109.4
C5 C4 H4A 109.4
C3 C4 H4B 109.4
C5 C4 H4B 109.4
H4A C4 H4B 108.0
C6 C5 C4 111.5(8)
C6 C5 H5A 109.3
C4 C5 H5A 109.3
C6 C5 H5B 109.3
C4 C5 H5B 109.3
H5A C5 H5B 108.0
N1 C6 C5 110.9(7)
N1 C6 C1 109.1(6)
C5 C6 C1 111.2(6)
N1 C6 H6 108.5
C5 C6 H6 108.5
C1 C6 H6 108.5
O1 C7 N1 122.6(7)
O1 C7 C8 122.1(7)
N1 C7 C8 115.3(6)
N2 C8 C7 108.3(6)
N2 C8 C9 108.8(6)
C7 C8 C9 108.0(6)
N2 C8 H8 110.6
C7 C8 H8 110.6
C9 C8 H8 110.6
C10 C9 C8 114.1(7)
C10 C9 H9A 108.7
C8 C9 H9A 108.7
C10 C9 H9B 108.7
C8 C9 H9B 108.7
H9A C9 H9B 107.6
C11 C10 C15 120.0
C11 C10 C9 119.7(5)
C15 C10 C9 120.3(5)
C12 C11 C10 120.0
C12 C11 H11 120.0
C10 C11 H11 120.0
C13 C12 C11 120.0
C13 C12 H12 120.0
C11 C12 H12 120.0
C14 C13 C12 120.0
C14 C13 H13 120.0
C12 C13 H13 120.0
C13 C14 C15 120.0
C13 C14 H14 120.0
C15 C14 H14 120.0
C14 C15 C10 120.0
C14 C15 H15 120.0
C10 C15 H15 120.0
N2 C16 C17 115.3(6)
N2 C16 C23 109.9(6)
C17 C16 C23 109.6(6)
N2 C16 H16 107.2
C17 C16 H16 107.2
C23 C16 H16 107.2
C18 C17 C22 120.0
C18 C17 C16 120.8(4)
C22 C17 C16 119.1(4)
O3 C18 C17 122.3(4)
O3 C18 C19 117.7(5)
C17 C18 C19 120.0
C18 C19 C20 120.0
C18 C19 H19 120.0
C20 C19 H19 120.0
C21 C20 C19 120.0
C21 C20 H20 120.0
C19 C20 H20 120.0
C22 C21 C20 120.0
C22 C21 Cl1 120.6(3)
C20 C21 Cl1 119.3(3)
C21 C22 C17 120.0
C21 C22 H22 120.0
C17 C22 H22 120.0
N3 C23 C24 113.8(6)
N3 C23 C16 109.8(6)
C24 C23 C16 109.6(6)
N3 C23 H23 107.8
C24 C23 H23 107.8
C16 C23 H23 107.8
C25 C24 C29 120.0
C25 C24 C23 120.8(4)
C29 C24 C23 119.1(4)
O2 C25 C26 116.9(5)
O2 C25 C24 123.1(5)
C26 C25 C24 120.0
C25 C26 C27 120.0
C25 C26 H26 120.0
C27 C26 H26 120.0
C26 C27 C28 120.0
C26 C27 H27 120.0
C28 C27 H27 120.0
C27 C28 C29 120.0
C27 C28 Cl2 119.9(4)
C29 C28 Cl2 120.1(4)
C28 C29 C24 120.0
C28 C29 H29 120.0
C24 C29 H29 120.0
N3 C30 C38 110.6(7)
N3 C30 C31 107.5(7)
C38 C30 C31 109.7(7)
N3 C30 H30 109.7
C38 C30 H30 109.7
C31 C30 H30 109.7
C32 C31 C30 117.4(9)
C32 C31 H31A 107.9
C30 C31 H31A 107.9
C32 C31 H31B 107.9
C30 C31 H31B 107.9
H31A C31 H31B 107.2
C33 C32 C37 120.0
C33 C32 C31 121.1(8)
C37 C32 C31 118.6(8)
C34 C33 C32 120.0
C34 C33 H33 120.0
C32 C33 H33 120.0
C35 C34 C33 120.0
C35 C34 H34 120.0
C33 C34 H34 120.0
C34 C35 C36 120.0
C34 C35 H35 120.0
C36 C35 H35 120.0
C37 C36 C35 120.0
C37 C36 H36 120.0
C35 C36 H36 120.0
C36 C37 C32 120.0
C36 C37 H37 120.0
C32 C37 H37 120.0
O4 C38 N4 124.5(7)
O4 C38 C30 120.1(7)
N4 C38 C30 115.4(7)
C25A O2A H2A 104.4
C18A O3A H3A 109.5
C7A N1A C6A 123.8(6)
C7A N1A H1A1 118.1
C6A N1A H1A1 118.1
C8A N2A C16A 113.8(6)
C8A N2A H2A1 108.5
C16A N2A H2A1 108.5
C30A N3A C23A 114.6(6)
C30A N3A H3A1 108.3
C23A N3A H3A1 108.5
C38A N4A C1A 124.7(6)
C38A N4A H4A1 117.6
C1A N4A H4A1 117.6
N4A C1A C6A 111.4(6)
N4A C1A C2A 109.8(6)
C6A C1A C2A 112.6(7)
N4A C1A H1A2 107.6
C6A C1A H1A2 107.6
C2A C1A H1A2 107.6
C1A C2A C3A 110.5(7)
C1A C2A H2A3 109.5
C3A C2A H2A3 109.5
C1A C2A H2A4 109.5
C3A C2A H2A4 109.5
H2A3 C2A H2A4 108.1
C4A C3A C2A 111.6(8)
C4A C3A H3A3 109.3
C2A C3A H3A3 109.3
C4A C3A H3A4 109.3
C2A C3A H3A4 109.3
H3A3 C3A H3A4 108.0
C5A C4A C3A 111.7(7)
C5A C4A H4A2 109.3
C3A C4A H4A2 109.3
C5A C4A H4A3 109.3
C3A C4A H4A3 109.3
H4A2 C4A H4A3 107.9
C6A C5A C4A 111.1(8)
C6A C5A H5A1 109.4
C4A C5A H5A1 109.4
C6A C5A H5A2 109.4
C4A C5A H5A2 109.4
H5A1 C5A H5A2 108.0
N1A C6A C1A 112.1(6)
N1A C6A C5A 111.4(7)
C1A C6A C5A 110.9(7)
N1A C6A H6A 107.4
C1A C6A H6A 107.4
C5A C6A H6A 107.4
O1A C7A N1A 123.5(7)
O1A C7A C8A 120.0(7)
N1A C7A C8A 116.5(6)
N2A C8A C7A 109.2(6)
N2A C8A C9A 107.2(6)
C7A C8A C9A 108.6(7)
N2A C8A H8A 110.6
C7A C8A H8A 110.6
C9A C8A H8A 110.6
C10A C9A C8A 115.4(7)
C10A C9A H9A1 108.4
C8A C9A H9A1 108.4
C10A C9A H9A2 108.4
C8A C9A H9A2 108.4
H9A1 C9A H9A2 107.5
C11A C10A C15A 120.0
C11A C10A C9A 117.5(5)
C15A C10A C9A 122.5(5)
C12A C11A C10A 120.0
C12A C11A H11A 120.0
C10A C11A H11A 120.0
C11A C12A C13A 120.0
C11A C12A H12A 120.0
C13A C12A H12A 120.0
C14A C13A C12A 120.0
C14A C13A H13A 120.0
C12A C13A H13A 120.0
C15A C14A C13A 120.0
C15A C14A H14A 120.0
C13A C14A H14A 120.0
C14A C15A C10A 120.0
C14A C15A H15A 120.0
C10A C15A H15A 120.0
N2A C16A C17A 113.0(6)
N2A C16A C23A 107.9(6)
C17A C16A C23A 109.5(6)
N2A C16A H16A 108.8
C17A C16A H16A 108.8
C23A C16A H16A 108.8
C18A C17A C22A 120.0
C18A C17A C16A 119.8(5)
C22A C17A C16A 120.0(5)
O3A C18A C17A 122.1(5)
O3A C18A C19A 117.7(5)
C17A C18A C19A 120.0
C18A C19A C20A 120.0
C18A C19A H19A 120.0
C20A C19A H19A 120.0
C21A C20A C19A 120.0
C21A C20A H20A 120.0
C19A C20A H20A 120.0
C20A C21A C22A 120.0
C20A C21A Cl1A 120.9(4)
C22A C21A Cl1A 119.1(4)
C21A C22A C17A 120.0
C21A C22A H22A 120.0
C17A C22A H22A 120.0
N3A C23A C24A 114.4(6)
N3A C23A C16A 107.0(6)
C24A C23A C16A 109.6(6)
N3A C23A H23A 108.6
C24A C23A H23A 108.6
C16A C23A H23A 108.6
C25A C24A C29A 120.0
C25A C24A C23A 120.4(4)
C29A C24A C23A 119.4(4)
O2A C25A C24A 124.6(4)
O2A C25A C26A 115.3(4)
C24A C25A C26A 120.0
C27A C26A C25A 120.0
C27A C26A H26A 120.0
C25A C26A H26A 120.0
C28A C27A C26A 120.0
C28A C27A H27A 120.0
C26A C27A H27A 120.0
C27A C28A C29A 120.0
C27A C28A Cl2A 120.8(3)
C29A C28A Cl2A 119.2(3)
C28A C29A C24A 120.0
C28A C29A H29A 120.0
C24A C29A H29A 120.0
N3A C30A C31A 108.7(6)
N3A C30A C38A 109.8(6)
C31A C30A C38A 107.9(6)
N3A C30A H30A 110.1
C31A C30A H30A 110.1
C38A C30A H30A 110.1
C32A C31A C30A 117.2(7)
C32A C31A H31C 108.0
C30A C31A H31C 108.0
C32A C31A H31D 108.0
C30A C31A H31D 108.0
H31C C31A H31D 107.2
C33A C32A C37A 120.0
C33A C32A C31A 116.7(7)
C37A C32A C31A 123.1(8)
C32A C33A C34A 120.0
C32A C33A H33A 120.0
C34A C33A H33A 120.0
C35A C34A C33A 120.0
C35A C34A H34A 120.0
C33A C34A H34A 120.0
C34A C35A C36A 120.0
C34A C35A H35A 120.0
C36A C35A H35A 120.0
C37A C36A C35A 120.0
C37A C36A H36A 120.0
C35A C36A H36A 120.0
C36A C37A C32A 120.0
C36A C37A H37A 120.0
C32A C37A H37A 120.0
O4A C38A N4A 124.5(7)
O4A C38A C30A 121.8(7)
N4A C38A C30A 113.6(6)
C25B O2B H2B1 118.3
C18B O3B H3B1 109.5
C7B N1B C6B 124.9(7)
C7B N1B H1B 117.6
C6B N1B H1B 117.6
C16B N2B C8B 114.0(7)
C16B N2B H2B2 108.3
C8B N2B H2B2 108.2
C30B N3B C23B 115.9(6)
C30B N3B H3B2 108.4
C23B N3B H3B2 108.1
C38B N4B C1B 122.9(6)
C38B N4B H4B1 118.5
C1B N4B H4B1 118.5
N4B C1B C2B 111.8(7)
N4B C1B C6B 109.2(7)
C2B C1B C6B 109.8(7)
N4B C1B H1B1 108.6
C2B C1B H1B1 108.6
C6B C1B H1B1 108.6
C3B C2B C1B 112.5(9)
C3B C2B H2B3 109.1
C1B C2B H2B3 109.1
C3B C2B H2B4 109.1
C1B C2B H2B4 109.1
H2B3 C2B H2B4 107.8
C4B C3B C2B 113.3(8)
C4B C3B H3B3 108.9
C2B C3B H3B3 108.9
C4B C3B H3B4 108.9
C2B C3B H3B4 108.9
H3B3 C3B H3B4 107.7
C3B C4B C5B 110.9(8)
C3B C4B H4B2 109.5
C5B C4B H4B2 109.5
C3B C4B H4B3 109.5
C5B C4B H4B3 109.5
H4B2 C4B H4B3 108.1
C6B C5B C4B 111.6(8)
C6B C5B H5B1 109.3
C4B C5B H5B1 109.3
C6B C5B H5B2 109.3
C4B C5B H5B2 109.3
H5B1 C5B H5B2 108.0
N1B C6B C5B 111.2(8)
N1B C6B C1B 111.2(7)
C5B C6B C1B 111.6(8)
N1B C6B H6B 107.6
C5B C6B H6B 107.6
C1B C6B H6B 107.6
O1B C7B N1B 123.7(8)
O1B C7B C8B 121.7(8)
N1B C7B C8B 114.5(7)
N2B C8B C7B 109.7(7)
N2B C8B C9B 107.6(8)
C7B C8B C9B 110.0(7)
N2B C8B H8B 109.9
C7B C8B H8B 109.9
C9B C8B H8B 109.9
C8B C9B C10B 114.4(8)
C8B C9B H9B1 108.7
C10B C9B H9B1 108.7
C8B C9B H9B2 108.7
C10B C9B H9B2 108.7
H9B1 C9B H9B2 107.6
C11B C10B C15B 120.0
C11B C10B C9B 121.7(6)
C15B C10B C9B 118.3(6)
C10B C11B C12B 120.0
C10B C11B H11B 120.0
C12B C11B H11B 120.0
C13B C12B C11B 120.0
C13B C12B H12B 120.0
C11B C12B H12B 120.0
C14B C13B C12B 120.0
C14B C13B H13B 120.0
C12B C13B H13B 120.0
C15B C14B C13B 120.0
C15B C14B H14B 120.0
C13B C14B H14B 120.0
C14B C15B C10B 120.0
C14B C15B H15B 120.0
C10B C15B H15B 120.0
N2B C16B C17B 113.0(6)
N2B C16B C23B 109.4(6)
C17B C16B C23B 109.7(7)
N2B C16B H16B 108.2
C17B C16B H16B 108.2
C23B C16B H16B 108.2
C18B C17B C22B 120.0
C18B C17B C16B 119.4(4)
C22B C17B C16B 120.4(5)
O3B C18B C19B 117.5(5)
O3B C18B C17B 122.4(5)
C19B C18B C17B 120.0
C20B C19B C18B 120.0
C20B C19B H19B 120.0
C18B C19B H19B 120.0
C19B C20B C21B 120.0
C19B C20B H20B 120.0
C21B C20B H20B 120.0
C22B C21B C20B 120.0
C22B C21B Cl1B 121.1(4)
C20B C21B Cl1B 118.9(4)
C21B C22B C17B 120.0
C21B C22B H22B 120.0
C17B C22B H22B 120.0
N3B C23B C24B 113.1(6)
N3B C23B C16B 109.0(6)
C24B C23B C16B 114.3(7)
N3B C23B H23B 106.6
C24B C23B H23B 106.6
C16B C23B H23B 106.6
C25B C24B C29B 120.0
C25B C24B C23B 118.1(5)
C29B C24B C23B 121.8(5)
O2B C25B C26B 116.6(5)
O2B C25B C24B 123.3(5)
C26B C25B C24B 120.0
C25B C26B C27B 120.0
C25B C26B H26B 120.0
C27B C26B H26B 120.0
C28B C27B C26B 120.0
C28B C27B H27B 120.0
C26B C27B H27B 120.0
C27B C28B C29B 120.0
C27B C28B Cl2B 119.6(4)
C29B C28B Cl2B 120.4(4)
C28B C29B C24B 120.0
C28B C29B H29B 120.0
C24B C29B H29B 120.0
N3B C30B C31B 108.2(7)
N3B C30B C38B 109.4(6)
C31B C30B C38B 108.6(6)
N3B C30B H30B 110.2
C31B C30B H30B 110.2
C38B C30B H30B 110.2
C32B C31B C30B 117.5(7)
C32B C31B H31E 107.9
C30B C31B H31E 107.9
C32B C31B H31F 107.9
C30B C31B H31F 107.9
H31E C31B H31F 107.2
C33B C32B C37B 120.0
C33B C32B C31B 118.3(6)
C37B C32B C31B 121.7(6)
C34B C33B C32B 120.0
C34B C33B H33B 120.0
C32B C33B H33B 120.0
C35B C34B C33B 120.0
C35B C34B H34B 120.0
C33B C34B H34B 120.0
C34B C35B C36B 120.0
C34B C35B H35B 120.0
C36B C35B H35B 120.0
C35B C36B C37B 120.0
C35B C36B H36B 120.0
C37B C36B H36B 120.0
C36B C37B C32B 120.0
C36B C37B H37B 120.0
C32B C37B H37B 120.0
O4B C38B N4B 125.1(7)
O4B C38B C30B 120.0(7)
N4B C38B C30B 114.9(7)
C25C O2C H2C1 106.3
C18C O3C H3C1 124.0
C7C N1C C6C 124.1(8)
C7C N1C H1C 117.9
C6C N1C H1C 117.9
C8C N2C C16C 113.9(10)
C8C N2C H2C2 108.4
C16C N2C H2C2 108.5
C30C N3C C23C 110.7(8)
C30C N3C H3C2 108.9
C23C N3C H3C2 109.0
C38C N4C C1C 123.3(7)
C38C N4C H4C 118.3
C1C N4C H4C 118.3
N4C C1C C2C 109.5(7)
N4C C1C C6C 109.3(7)
C2C C1C C6C 109.9(8)
N4C C1C H1C1 109.4
C2C C1C H1C1 109.4
C6C C1C H1C1 109.4
C1C C2C C3C 111.7(9)
C1C C2C H2C3 109.3
C3C C2C H2C3 109.3
C1C C2C H2C4 109.3
C3C C2C H2C4 109.3
H2C3 C2C H2C4 107.9
C4C C3C C2C 110.6(9)
C4C C3C H3C3 109.5
C2C C3C H3C3 109.5
C4C C3C H3C4 109.5
C2C C3C H3C4 109.5
H3C3 C3C H3C4 108.1
C5C C4C C3C 112.6(10)
C5C C4C H4C1 109.1
C3C C4C H4C1 109.1
C5C C4C H4C2 109.1
C3C C4C H4C2 109.1
H4C1 C4C H4C2 107.8
C4C C5C C6C 111.8(8)
C4C C5C H5C1 109.3
C6C C5C H5C1 109.3
C4C C5C H5C2 109.3
C6C C5C H5C2 109.3
H5C1 C5C H5C2 107.9
N1C C6C C1C 109.4(7)
N1C C6C C5C 111.3(8)
C1C C6C C5C 110.5(8)
N1C C6C H6C 108.5
C1C C6C H6C 108.5
C5C C6C H6C 108.5
O1C C7C N1C 125.9(9)
O1C C7C C8C 118.9(11)
N1C C7C C8C 115.3(10)
N2C C8C C7C 112.9(9)
N2C C8C C9C 107.1(11)
C7C C8C C9C 108.3(8)
N2C C8C H8C 109.5
C7C C8C H8C 109.5
C9C C8C H8C 109.5
C8C C9C C10C 112.2(10)
C8C C9C H9C1 109.2
C10C C9C H9C1 109.2
C8C C9C H9C2 109.2
C10C C9C H9C2 109.2
H9C1 C9C H9C2 107.9
C11C C10C C15C 120.0
C11C C10C C9C 123.2(7)
C15C C10C C9C 116.5(7)
C10C C11C C12C 120.0
C10C C11C H11C 120.0
C12C C11C H11C 120.0
C13C C12C C11C 120.0
C13C C12C H12C 120.0
C11C C12C H12C 120.0
C14C C13C C12C 120.0
C14C C13C H13C 120.0
C12C C13C H13C 120.0
C15C C14C C13C 120.0
C15C C14C H14C 120.0
C13C C14C H14C 120.0
C14C C15C C10C 120.0
C14C C15C H15C 120.0
C10C C15C H15C 120.0
N2C C16C C23C 107.2(9)
N2C C16C C17C 113.7(9)
C23C C16C C17C 111.6(9)
N2C C16C H16C 108.1
C23C C16C H16C 108.1
C17C C16C H16C 108.1
C18C C17C C22C 120.0
C18C C17C C16C 121.1(7)
C22C C17C C16C 118.9(7)
O3C C18C C17C 122.9(7)
O3C C18C C19C 116.9(7)
C17C C18C C19C 120.0
C20C C19C C18C 120.0
C20C C19C H19C 120.0
C18C C19C H19C 120.0
C19C C20C C21C 120.0
C19C C20C H20C 120.0
C21C C20C H20C 120.0
C22C C21C C20C 120.0
C22C C21C Cl1C 119.2(5)
C20C C21C Cl1C 120.8(5)
C21C C22C C17C 120.0
C21C C22C H22C 120.0
C17C C22C H22C 120.0
C24C C23C N3C 115.8(8)
C24C C23C C16C 109.9(9)
N3C C23C C16C 108.7(8)
C24C C23C H23C 107.3
N3C C23C H23C 107.3
C16C C23C H23C 107.3
C25C C24C C29C 120.0
C25C C24C C23C 122.8(7)
C29C C24C C23C 117.2(7)
O2C C25C C26C 117.5(7)
O2C C25C C24C 122.4(7)
C26C C25C C24C 120.0
C25C C26C C27C 120.0
C25C C26C H26C 120.0
C27C C26C H26C 120.0
C28C C27C C26C 120.0
C28C C27C H27C 120.0
C26C C27C H27C 120.0
C27C C28C C29C 120.0
C27C C28C Cl2C 118.3(6)
C29C C28C Cl2C 121.7(6)
C28C C29C C24C 120.0
C28C C29C H29C 120.0
C24C C29C H29C 120.0
C38C C30C N3C 107.5(8)
C38C C30C C31C 110.0(8)
N3C C30C C31C 105.5(9)
C38C C30C H30C 111.2
N3C C30C H30C 111.2
C31C C30C H30C 111.2
C32C C31C C30C 112.2(10)
C32C C31C H31G 109.2
C30C C31C H31G 109.2
C32C C31C H31H 109.2
C30C C31C H31H 109.2
H31G C31C H31H 107.9
C33C C32C C37C 120.0
C33C C32C C31C 121.8(8)
C37C C32C C31C 118.0(8)
C32C C33C C34C 120.0
C32C C33C H33C 120.0
C34C C33C H33C 120.0
C33C C34C C35C 120.0
C33C C34C H34C 120.0
C35C C34C H34C 120.0
C36C C35C C34C 120.0
C36C C35C H35C 120.0
C34C C35C H35C 120.0
C35C C36C C37C 120.0
C35C C36C H36C 120.0
C37C C36C H36C 120.0
C36C C37C C32C 120.0
C36C C37C H37C 120.0
C32C C37C H37C 120.0
O4C C38C N4C 122.9(8)
O4C C38C C30C 123.5(9)
N4C C38C C30C 113.6(8)
C25D O2D H2D 103.5
C18D O3D H3D 109.5
C7D N1D C6D 124.4(6)
C7D N1D H1D 117.8
C6D N1D H1D 117.8
C16D N2D C8D 114.3(7)
C16D N2D H2D1 108.4
C8D N2D H2D1 108.4
C30D N3D C23D 113.5(6)
C30D N3D H3D1 108.6
C23D N3D H3D1 108.3
C38D N4D C1D 125.1(7)
C38D N4D H4D 117.4
C1D N4D H4D 117.4
N4D C1D C6D 111.0(7)
N4D C1D C2D 110.4(8)
C6D C1D C2D 111.2(7)
N4D C1D H1D1 108.1
C6D C1D H1D1 108.1
C2D C1D H1D1 108.1
C3D C2D C1D 111.5(11)
C3D C2D H2D2 109.3
C1D C2D H2D2 109.3
C3D C2D H2D3 109.3
C1D C2D H2D3 109.3
H2D2 C2D H2D3 108.0
C4D C3D C2D 111.1(9)
C4D C3D H3D2 109.4
C2D C3D H3D2 109.4
C4D C3D H3D3 109.4
C2D C3D H3D3 109.4
H3D2 C3D H3D3 108.0
C3D C4D C5D 110.0(8)
C3D C4D H4D1 109.6
C5D C4D H4D1 109.7
C3D C4D H4D2 109.7
C5D C4D H4D2 109.7
H4D1 C4D H4D2 108.2
C4D C5D C6D 111.1(9)
C4D C5D H5D1 109.4
C6D C5D H5D1 109.4
C4D C5D H5D2 109.4
C6D C5D H5D2 109.4
H5D1 C5D H5D2 108.0
N1D C6D C1D 110.2(7)
N1D C6D C5D 111.1(7)
C1D C6D C5D 110.1(8)
N1D C6D H6D 108.5
C1D C6D H6D 108.5
C5D C6D H6D 108.5
O1D C7D N1D 123.8(7)
O1D C7D C8D 119.8(8)
N1D C7D C8D 116.3(7)
N2D C8D C9D 107.1(8)
N2D C8D C7D 111.5(7)
C9D C8D C7D 109.5(7)
N2D C8D H8D 109.6
C9D C8D H8D 109.6
C7D C8D H8D 109.6
C8D C9D C10D 114.4(9)
C8D C9D H9D1 108.7
C10D C9D H9D1 108.7
C8D C9D H9D2 108.7
C10D C9D H9D2 108.7
H9D1 C9D H9D2 107.6
C11D C10D C15D 120.0
C11D C10D C9D 119.8(6)
C15D C10D C9D 120.2(6)
C12D C11D C10D 120.0
C12D C11D H11D 120.0
C10D C11D H11D 120.0
C13D C12D C11D 120.0
C13D C12D H12D 120.0
C11D C12D H12D 120.0
C12D C13D C14D 120.0
C12D C13D H13D 120.0
C14D C13D H13D 120.0
C13D C14D C15D 120.0
C13D C14D H14D 120.0
C15D C14D H14D 120.0
C14D C15D C10D 120.0
C14D C15D H15D 120.0
C10D C15D H15D 120.0
N2D C16D C17D 112.6(6)
N2D C16D C23D 109.9(6)
C17D C16D C23D 110.2(6)
N2D C16D H16D 108.0
C17D C16D H16D 108.0
C23D C16D H16D 108.0
C18D C17D C22D 120.0
C18D C17D C16D 119.5(4)
C22D C17D C16D 120.5(4)
O3D C18D C19D 115.8(4)
O3D C18D C17D 124.2(4)
C19D C18D C17D 120.0
C18D C19D C20D 120.0
C18D C19D H19D 120.0
C20D C19D H19D 120.0
C19D C20D C21D 120.0
C19D C20D H20D 120.0
C21D C20D H20D 120.0
C22D C21D C20D 120.0
C22D C21D Cl1D 120.0(3)
C20D C21D Cl1D 119.9(3)
C21D C22D C17D 120.0
C21D C22D H22D 120.0
C17D C22D H22D 120.0
N3D C23D C24D 113.5(6)
N3D C23D C16D 107.3(7)
C24D C23D C16D 110.9(6)
N3D C23D H23D 108.3
C24D C23D H23D 108.3
C16D C23D H23D 108.3
C25D C24D C29D 120.0
C25D C24D C23D 120.5(4)
C29D C24D C23D 119.5(4)
C26D C25D C24D 120.0
C26D C25D O2D 116.0(5)
C24D C25D O2D 123.9(5)
C27D C26D C25D 120.0
C27D C26D H26D 120.0
C25D C26D H26D 120.0
C26D C27D C28D 120.0
C26D C27D H27D 120.0
C28D C27D H27D 120.0
C29D C28D C27D 120.0
C29D C28D Cl2D 118.8(3)
C27D C28D Cl2D 121.2(3)
C28D C29D C24D 120.0
C28D C29D H29D 120.0
C24D C29D H29D 120.0
N3D C30D C38D 107.8(6)
N3D C30D C31D 107.6(7)
C38D C30D C31D 108.7(7)
N3D C30D H30D 110.9
C38D C30D H30D 110.9
C31D C30D H30D 110.9
C32D C31D C30D 114.9(8)
C32D C31D H31I 108.5
C30D C31D H31I 108.5
C32D C31D H31J 108.5
C30D C31D H31J 108.5
H31I C31D H31J 107.5
C33D C32D C37D 120.0
C33D C32D C31D 123.4(7)
C37D C32D C31D 116.3(7)
C32D C33D C34D 120.0
C32D C33D H33D 120.0
C34D C33D H33D 120.0
C35D C34D C33D 120.0
C35D C34D H34D 120.0
C33D C34D H34D 120.0
C36D C35D C34D 120.0
C36D C35D H35D 120.0
C34D C35D H35D 120.0
C35D C36D C37D 120.0
C35D C36D H36D 120.0
C37D C36D H36D 120.0
C36D C37D C32D 120.0
C36D C37D H37D 120.0
C32D C37D H37D 120.0
O4D C38D N4D 123.7(7)
O4D C38D C30D 121.1(7)
N4D C38D C30D 115.1(7)
C25E O2E H2E 128.7
C18E O3E H3E 115.9
C7E N1E C6E 123.5(7)
C7E N1E H1E 118.2
C6E N1E H1E 118.2
C8E N2E C16E 115.7(7)
C8E N2E H2E1 108.0
C16E N2E H2E1 107.9
C30E N3E C23E 113.4(6)
C30E N3E H3E1 108.6
C23E N3E H3E1 108.4
C38E N4E C1E 123.8(7)
C38E N4E H4E 118.1
C1E N4E H4E 118.1
N4E C1E C6E 110.8(6)
N4E C1E C2E 111.6(7)
C6E C1E C2E 109.8(7)
N4E C1E H1E1 108.2
C6E C1E H1E1 108.2
C2E C1E H1E1 108.2
C1E C2E C3E 112.0(9)
C1E C2E H2E2 109.2
C3E C2E H2E2 109.2
C1E C2E H2E3 109.2
C3E C2E H2E3 109.2
H2E2 C2E H2E3 107.9
C4E C3E C2E 110.2(8)
C4E C3E H3E2 109.6
C2E C3E H3E2 109.6
C4E C3E H3E3 109.6
C2E C3E H3E3 109.6
H3E2 C3E H3E3 108.1
C3E C4E C5E 110.0(8)
C3E C4E H4E1 109.7
C5E C4E H4E1 109.7
C3E C4E H4E2 109.7
C5E C4E H4E2 109.7
H4E1 C4E H4E2 108.2
C6E C5E C4E 111.4(9)
C6E C5E H5E1 109.4
C4E C5E H5E1 109.4
C6E C5E H5E2 109.4
C4E C5E H5E2 109.4
H5E1 C5E H5E2 108.0
N1E C6E C5E 110.5(7)
N1E C6E C1E 110.7(6)
C5E C6E C1E 112.0(7)
N1E C6E H6E 107.8
C5E C6E H6E 107.8
C1E C6E H6E 107.8
O1E C7E N1E 123.4(8)
O1E C7E C8E 123.0(8)
N1E C7E C8E 113.6(8)
N2E C8E C7E 113.7(7)
N2E C8E C9E 110.3(8)
C7E C8E C9E 107.3(8)
N2E C8E H8E 108.5
C7E C8E H8E 108.5
C9E C8E H8E 108.5
C10E C9E C8E 115.0(8)
C10E C9E H9E1 108.5
C8E C9E H9E1 108.5
C10E C9E H9E2 108.5
C8E C9E H9E2 108.5
H9E1 C9E H9E2 107.5
C11E C10E C15E 120.0
C11E C10E C9E 122.0(7)
C15E C10E C9E 118.0(7)
C12E C11E C10E 120.0
C12E C11E H11E 120.0
C10E C11E H11E 120.0
C11E C12E C13E 120.0
C11E C12E H12E 120.0
C13E C12E H12E 120.0
C12E C13E C14E 120.0
C12E C13E H13E 120.0
C14E C13E H13E 120.0
C13E C14E C15E 120.0
C13E C14E H14E 120.0
C15E C14E H14E 120.0
C14E C15E C10E 120.0
C14E C15E H15E 120.0
C10E C15E H15E 120.0
N2E C16E C17E 112.6(7)
N2E C16E C23E 108.9(7)
C17E C16E C23E 114.0(7)
N2E C16E H16E 107.0
C17E C16E H16E 107.0
C23E C16E H16E 107.0
C18E C17E C22E 120.0
C18E C17E C16E 121.1(5)
C22E C17E C16E 118.8(5)
O3E C18E C19E 117.4(5)
O3E C18E C17E 122.5(5)
C19E C18E C17E 120.0
C18E C19E C20E 120.0
C18E C19E H19E 120.0
C20E C19E H19E 120.0
C21E C20E C19E 120.0
C21E C20E H20E 120.0
C19E C20E H20E 120.0
C20E C21E C22E 120.0
C20E C21E Cl1E 118.9(4)
C22E C21E Cl1E 121.1(4)
C21E C22E C17E 120.0
C21E C22E H22E 120.0
C17E C22E H22E 120.0
N3E C23E C16E 111.2(6)
N3E C23E C24E 112.2(5)
C16E C23E C24E 109.5(6)
N3E C23E H23E 107.9
C16E C23E H23E 107.9
C24E C23E H23E 107.9
C25E C24E C29E 120.0
C25E C24E C23E 121.2(4)
C29E C24E C23E 118.8(4)
O2E C25E C24E 125.2(4)
O2E C25E C26E 114.8(4)
C24E C25E C26E 120.0
C27E C26E C25E 120.0
C27E C26E H26E 120.0
C25E C26E H26E 120.0
C26E C27E C28E 120.0
C26E C27E H27E 120.0
C28E C27E H27E 120.0
C29E C28E C27E 120.0
C29E C28E Cl2E 119.5(3)
C27E C28E Cl2E 120.5(3)
C28E C29E C24E 120.0
C28E C29E H29E 120.0
C24E C29E H29E 120.0
N3E C30E C38E 109.6(7)
N3E C30E C31E 108.6(7)
C38E C30E C31E 107.1(6)
N3E C30E H30E 110.5
C38E C30E H30E 110.5
C31E C30E H30E 110.5
C32E C31E C30E 113.7(7)
C32E C31E H31K 108.8
C30E C31E H31K 108.8
C32E C31E H31L 108.8
C30E C31E H31L 108.8
H31K C31E H31L 107.7
C33E C32E C37E 120.0
C33E C32E C31E 120.9(7)
C37E C32E C31E 118.8(7)
C32E C33E C34E 120.0
C32E C33E H33E 120.0
C34E C33E H33E 120.0
C33E C34E C35E 120.0
C33E C34E H34E 120.0
C35E C34E H34E 120.0
C34E C35E C36E 120.0
C34E C35E H35E 120.0
C36E C35E H35E 120.0
C35E C36E C37E 120.0
C35E C36E H36E 120.0
C37E C36E H36E 120.0
C36E C37E C32E 120.0
C36E C37E H37E 120.0
C32E C37E H37E 120.0
O4E C38E N4E 124.6(7)
O4E C38E C30E 120.4(7)
N4E C38E C30E 115.0(7)
C25F O2F H2F 114.1
C18F O3F H3F 109.5
C7F N1F C6F 124.6(9)
C7F N1F H1F 117.7
C6F N1F H1F 117.7
C8F N2F C16F 115.1(8)
C8F N2F H2F1 108.2
C16F N2F H2F1 108.2
C30F N3F C23F 115.4(7)
C30F N3F H3F1 118.5
C23F N3F H3F1 118.4
C38F N4F C1F 121.2(8)
C38F N4F H4F 119.4
C1F N4F H4F 119.4
N4F C1F C6F 113.1(9)
N4F C1F C2F 108.9(11)
C6F C1F C2F 108.2(9)
N4F C1F H1F1 108.9
C6F C1F H1F1 108.9
C2F C1F H1F1 108.9
C3F C2F C1F 110.9(13)
C3F C2F H2F2 109.5
C1F C2F H2F2 109.5
C3F C2F H2F3 109.5
C1F C2F H2F3 109.5
H2F2 C2F H2F3 108.0
C4F C3F C2F 110.2(11)
C4F C3F H3F2 109.6
C2F C3F H3F2 109.6
C4F C3F H3F3 109.6
C2F C3F H3F3 109.6
H3F2 C3F H3F3 108.1
C3F C4F C5F 109.2(11)
C3F C4F H4F1 109.8
C5F C4F H4F1 109.8
C3F C4F H4F2 109.8
C5F C4F H4F2 109.8
H4F1 C4F H4F2 108.3
C4F C5F C6F 110.8(12)
C4F C5F H5F1 109.5
C6F C5F H5F1 109.5
C4F C5F H5F2 109.5
C6F C5F H5F2 109.5
H5F1 C5F H5F2 108.1
N1F C6F C1F 110.7(9)
N1F C6F C5F 108.9(11)
C1F C6F C5F 113.1(10)
N1F C6F H6F 108.0
C1F C6F H6F 108.0
C5F C6F H6F 108.0
O1F C7F N1F 120.9(12)
O1F C7F C8F 122.5(12)
N1F C7F C8F 116.5(9)
N2F C8F C7F 109.0(8)
N2F C8F C9F 105.2(11)
C7F C8F C9F 111.1(9)
N2F C8F H8F 110.5
C7F C8F H8F 110.5
C9F C8F H8F 110.5
C10F C9F C8F 115.1(10)
C10F C9F H9F1 108.5
C8F C9F H9F1 108.5
C10F C9F H9F2 108.5
C8F C9F H9F2 108.5
H9F1 C9F H9F2 107.5
C11F C10F C15F 120.0
C11F C10F C9F 121.4(9)
C15F C10F C9F 118.1(9)
C10F C11F C12F 120.0
C10F C11F H11F 120.0
C12F C11F H11F 120.0
C13F C12F C11F 120.0
C13F C12F H12F 120.0
C11F C12F H12F 120.0
C14F C13F C12F 120.0
C14F C13F H13F 120.0
C12F C13F H13F 120.0
C15F C14F C13F 120.0
C15F C14F H14F 120.0
C13F C14F H14F 120.0
C14F C15F C10F 120.0
C14F C15F H15F 120.0
C10F C15F H15F 120.0
C17F C16F N2F 112.6(7)
C17F C16F C23F 111.9(7)
N2F C16F C23F 109.2(7)
C17F C16F H16F 107.6
N2F C16F H16F 107.6
C23F C16F H16F 107.6
C18F C17F C22F 120.0
C18F C17F C16F 119.8(5)
C22F C17F C16F 120.1(5)
O3F C18F C19F 117.5(5)
O3F C18F C17F 122.2(5)
C19F C18F C17F 120.0
C20F C19F C18F 120.0
C20F C19F H19F 120.0
C18F C19F H19F 120.0
C19F C20F C21F 120.0
C19F C20F H20F 120.0
C21F C20F H20F 120.0
C20F C21F C22F 120.0
C20F C21F Cl1F 119.3(4)
C22F C21F Cl1F 120.6(4)
C21F C22F C17F 120.0
C21F C22F H22F 120.0
C17F C22F H22F 120.0
N3F C23F C24F 114.2(7)
N3F C23F C16F 107.9(7)
C24F C23F C16F 112.0(7)
N3F C23F H23F 107.5
C24F C23F H23F 107.5
C16F C23F H23F 107.5
C25F C24F C29F 120.0
C25F C24F C23F 119.4(4)
C29F C24F C23F 120.5(4)
O2F C25F C26F 117.7(5)
O2F C25F C24F 122.3(5)
C26F C25F C24F 120.0
C27F C26F C25F 120.0
C27F C26F H26F 120.0
C25F C26F H26F 120.0
C26F C27F C28F 120.0
C26F C27F H27F 120.0
C28F C27F H27F 120.0
C29F C28F C27F 120.0
C29F C28F Cl2F 119.9(3)
C27F C28F Cl2F 120.1(3)
C28F C29F C24F 120.0
C28F C29F H29F 120.0
C24F C29F H29F 120.0
N3F C30F C38F 107.4(8)
N3F C30F C31F 109.5(8)
C38F C30F C31F 110.9(8)
N3F C30F H30F 109.7
C38F C30F H30F 109.7
C31F C30F H30F 109.7
C30F C31F C32F 112.0(8)
C30F C31F H31M 109.2
C32F C31F H31M 109.2
C30F C31F H31N 109.2
C32F C31F H31N 109.2
H31M C31F H31N 107.9
C33F C32F C37F 120.0
C33F C32F C31F 121.3(8)
C37F C32F C31F 118.6(8)
C32F C33F C34F 120.0
C32F C33F H33F 120.0
C34F C33F H33F 120.0
C33F C34F C35F 120.0
C33F C34F H34F 120.0
C35F C34F H34F 120.0
C36F C35F C34F 120.0
C36F C35F H35F 120.0
C34F C35F H35F 120.0
C35F C36F C37F 120.0
C35F C36F H36F 120.0
C37F C36F H36F 120.0
C36F C37F C32F 120.0
C36F C37F H37F 120.0
C32F C37F H37F 120.0
O4F C38F N4F 123.5(8)
O4F C38F C30F 119.4(9)
N4F C38F C30F 117.0(8)
C25G O2G H2G 130.2
C18G O3G H3G 101.7
C7G N1G C6G 121.9(7)
C7G N1G H1G 119.1
C6G N1G H1G 119.1
C8G N2G C16G 118.2(7)
C8G N2G H2G1 108.0
C16G N2G H2G1 107.7
C30G N3G C23G 116.5(7)
C30G N3G H3G1 108.0
C23G N3G H3G1 108.0
C38G N4G C1G 125.9(7)
C38G N4G H4G 117.0
C1G N4G H4G 117.0
N4G C1G C6G 111.9(6)
N4G C1G C2G 110.4(7)
C6G C1G C2G 110.1(7)
N4G C1G H1G1 108.1
C6G C1G H1G1 108.1
C2G C1G H1G1 108.1
C3G C2G C1G 112.3(8)
C3G C2G H2G2 109.1
C1G C2G H2G2 109.1
C3G C2G H2G3 109.1
C1G C2G H2G3 109.1
H2G2 C2G H2G3 107.9
C2G C3G C4G 112.7(7)
C2G C3G H3G2 109.1
C4G C3G H3G2 109.1
C2G C3G H3G3 109.1
C4G C3G H3G3 109.1
H3G2 C3G H3G3 107.8
C5G C4G C3G 112.1(8)
C5G C4G H4G1 109.2
C3G C4G H4G1 109.2
C5G C4G H4G2 109.2
C3G C4G H4G2 109.2
H4G1 C4G H4G2 107.9
C4G C5G C6G 109.8(8)
C4G C5G H5G1 109.7
C6G C5G H5G1 109.7
C4G C5G H5G2 109.7
C6G C5G H5G2 109.7
H5G1 C5G H5G2 108.2
N1G C6G C1G 110.7(7)
N1G C6G C5G 111.6(7)
C1G C6G C5G 110.8(7)
N1G C6G H6G 107.9
C1G C6G H6G 107.9
C5G C6G H6G 107.9
O1G C7G N1G 124.9(7)
O1G C7G C8G 121.1(8)
N1G C7G C8G 114.0(7)
N2G C8G C9G 109.1(7)
N2G C8G C7G 110.3(7)
C9G C8G C7G 108.5(7)
N2G C8G H8G 109.6
C9G C8G H8G 109.6
C7G C8G H8G 109.6
C10G C9G C8G 112.7(7)
C10G C9G H9G1 109.0
C8G C9G H9G1 109.1
C10G C9G H9G2 109.0
C8G C9G H9G2 109.0
H9G1 C9G H9G2 107.8
C11G C10G C15G 120.0
C11G C10G C9G 120.6(6)
C15G C10G C9G 118.8(6)
C12G C11G C10G 120.0
C12G C11G H11G 120.0
C10G C11G H11G 120.0
C13G C12G C11G 120.0
C13G C12G H12G 120.0
C11G C12G H12G 120.0
C14G C13G C12G 120.0
C14G C13G H13G 120.0
C12G C13G H13G 120.0
C13G C14G C15G 120.0
C13G C14G H14G 120.0
C15G C14G H14G 120.0
C14G C15G C10G 120.0
C14G C15G H15G 120.0
C10G C15G H15G 120.0
N2G C16G C23G 108.1(7)
N2G C16G C17G 112.0(6)
C23G C16G C17G 114.2(7)
N2G C16G H16G 107.4
C23G C16G H16G 107.4
C17G C16G H16G 107.4
C18G C17G C22G 120.0
C18G C17G C16G 120.7(4)
C22G C17G C16G 118.5(4)
O3G C18G C17G 122.9(4)
O3G C18G C19G 117.1(4)
C17G C18G C19G 120.0
C20G C19G C18G 120.0
C20G C19G H19G 120.0
C18G C19G H19G 120.0
C21G C20G C19G 120.0
C21G C20G H20G 120.0
C19G C20G H20G 120.0
C20G C21G C22G 120.0
C20G C21G Cl1G 120.0(3)
C22G C21G Cl1G 120.0(3)
C21G C22G C17G 120.0
C21G C22G H22G 120.0
C17G C22G H22G 120.0
N3G C23G C24G 113.7(7)
N3G C23G C16G 108.3(6)
C24G C23G C16G 111.3(6)
N3G C23G H23G 107.8
C24G C23G H23G 107.8
C16G C23G H23G 107.8
C25G C24G C29G 120.0
C25G C24G C23G 120.1(5)
C29G C24G C23G 119.9(5)
O2G C25G C24G 125.7(5)
O2G C25G C26G 114.3(5)
C24G C25G C26G 120.0
C27G C26G C25G 120.0
C27G C26G H26G 120.0
C25G C26G H26G 120.0
C26G C27G C28G 120.0
C26G C27G H27G 120.0
C28G C27G H27G 120.0
C29G C28G C27G 120.0
C29G C28G Cl2G 118.9(4)
C27G C28G Cl2G 121.1(4)
C28G C29G C24G 120.0
C28G C29G H29G 120.0
C24G C29G H29G 120.0
N3G C30G C38G 112.1(6)
N3G C30G C31G 108.7(7)
C38G C30G C31G 109.9(6)
N3G C30G H30G 108.7
C38G C30G H30G 108.7
C31G C30G H30G 108.7
C30G C31G C32G 114.0(7)
C30G C31G H31O 108.8
C32G C31G H31O 108.8
C30G C31G H31P 108.8
C32G C31G H31P 108.8
H31O C31G H31P 107.7
C33G C32G C37G 120.0
C33G C32G C31G 119.7(5)
C37G C32G C31G 120.3(5)
C34G C33G C32G 120.0
C34G C33G H33G 120.0
C32G C33G H33G 120.0
C33G C34G C35G 120.0
C33G C34G H34G 120.0
C35G C34G H34G 120.0
C34G C35G C36G 120.0
C34G C35G H35G 120.0
C36G C35G H35G 120.0
C37G C36G C35G 120.0
C37G C36G H36G 120.0
C35G C36G H36G 120.0
C36G C37G C32G 120.0
C36G C37G H37G 120.0
C32G C37G H37G 120.0
O4G C38G N4G 123.1(8)
O4G C38G C30G 120.5(8)
N4G C38G C30G 116.3(7)

loop_
_geom_bond_atom_site_label_1
_geom_bond_atom_site_label_2
_geom_bond_distance
Cl1 C21 1.727(5)
Cl2 C28 1.729(6)
O1 C7 1.253(9)
O2 C25 1.353(9)
O2 H2 0.8400
O3 C18 1.349(8)
O3 H3 0.8400
O4 C38 1.224(10)
N1 C7 1.342(10)
N1 C6 1.437(9)
N1 H1 0.8800
N2 C16 1.458(11)
N2 C8 1.479(10)
N2 H2A2 0.8799
N3 C23 1.472(11)
N3 C30 1.481(10)
N3 H3A2 0.8801
N4 C38 1.344(10)
N4 C1 1.468(10)
N4 H4 0.8800
C1 C2 1.512(11)
C1 C6 1.531(11)
C1 H1A 1.0000
C2 C3 1.547(13)
C2 H2B 0.9900
C2 H2C 0.9900
C3 C4 1.526(13)
C3 H3B 0.9900
C3 H3C 0.9900
C4 C5 1.527(12)
C4 H4A 0.9900
C4 H4B 0.9900
C5 C6 1.526(12)
C5 H5A 0.9900
C5 H5B 0.9900
C6 H6 1.0000
C7 C8 1.523(10)
C8 C9 1.524(11)
C8 H8 1.0000
C9 C10 1.491(10)
C9 H9A 0.9900
C9 H9B 0.9900
C10 C11 1.3900
C10 C15 1.3900
C11 C12 1.3900
C11 H11 0.9500
C12 C13 1.3900
C12 H12 0.9500
C13 C14 1.3900
C13 H13 0.9500
C14 C15 1.3900
C14 H14 0.9500
C15 H15 0.9500
C16 C17 1.552(8)
C16 C23 1.575(10)
C16 H16 1.0000
C17 C18 1.3900
C17 C22 1.3900
C18 C19 1.3900
C19 C20 1.3900
C19 H19 0.9500
C20 C21 1.3900
C20 H20 0.9500
C21 C22 1.3900
C22 H22 0.9500
C23 C24 1.555(8)
C23 H23 1.0000
C24 C25 1.3900
C24 C29 1.3900
C25 C26 1.3900
C26 C27 1.3900
C26 H26 0.9500
C27 C28 1.3900
C27 H27 0.9500
C28 C29 1.3900
C29 H29 0.9500
C30 C38 1.499(11)
C30 C31 1.587(13)
C30 H30 1.0000
C31 C32 1.435(12)
C31 H31A 0.9900
C31 H31B 0.9900
C32 C33 1.3900
C32 C37 1.3900
C33 C34 1.3900
C33 H33 0.9500
C34 C35 1.3900
C34 H34 0.9500
C35 C36 1.3900
C35 H35 0.9500
C36 C37 1.3900
C36 H36 0.9500
C37 H37 0.9500
Cl1A C21A 1.730(7)
Cl2A C28A 1.736(4)
O1A C7A 1.242(9)
O2A C25A 1.359(7)
O2A H2A 0.8400
O3A C18A 1.342(10)
O3A H3A 0.8400
O4A C38A 1.221(9)
N1A C7A 1.333(10)
N1A C6A 1.437(10)
N1A H1A1 0.8800
N2A C8A 1.454(10)
N2A C16A 1.486(11)
N2A H2A1 0.8802
N3A C30A 1.487(10)
N3A C23A 1.494(9)
N3A H3A1 0.8801
N4A C38A 1.354(10)
N4A C1A 1.460(10)
N4A H4A1 0.8800
C1A C6A 1.511(11)
C1A C2A 1.539(11)
C1A H1A2 1.0000
C2A C3A 1.544(13)
C2A H2A3 0.9900
C2A H2A4 0.9900
C3A C4A 1.527(13)
C3A H3A3 0.9900
C3A H3A4 0.9900
C4A C5A 1.524(14)
C4A H4A2 0.9900
C4A H4A3 0.9900
C5A C6A 1.520(11)
C5A H5A1 0.9900
C5A H5A2 0.9900
C6A H6A 1.0000
C7A C8A 1.518(10)
C8A C9A 1.556(11)
C8A H8A 1.0000
C9A C10A 1.495(9)
C9A H9A1 0.9900
C9A H9A2 0.9900
C10A C11A 1.3900
C10A C15A 1.3900
C11A C12A 1.3900
C11A H11A 0.9500
C12A C13A 1.3900
C12A H12A 0.9500
C13A C14A 1.3900
C13A H13A 0.9500
C14A C15A 1.3900
C14A H14A 0.9500
C15A H15A 0.9500
C16A C17A 1.560(9)
C16A C23A 1.585(10)
C16A H16A 1.0000
C17A C18A 1.3900
C17A C22A 1.3900
C18A C19A 1.3900
C19A C20A 1.3900
C19A H19A 0.9500
C20A C21A 1.3900
C20A H20A 0.9500
C21A C22A 1.3900
C22A H22A 0.9500
C23A C24A 1.531(8)
C23A H23A 1.0000
C24A C25A 1.3900
C24A C29A 1.3900
C25A C26A 1.3900
C26A C27A 1.3900
C26A H26A 0.9500
C27A C28A 1.3900
C27A H27A 0.9500
C28A C29A 1.3900
C29A H29A 0.9500
C30A C31A 1.541(10)
C30A C38A 1.544(10)
C30A H30A 1.0000
C31A C32A 1.497(11)
C31A H31C 0.9900
C31A H31D 0.9900
C32A C33A 1.3900
C32A C37A 1.3900
C33A C34A 1.3900
C33A H33A 0.9500
C34A C35A 1.3900
C34A H34A 0.9500
C35A C36A 1.3900
C35A H35A 0.9500
C36A C37A 1.3900
C36A H36A 0.9500
C37A H37A 0.9500
Cl1B C21B 1.725(5)
Cl2B C28B 1.738(6)
O1B C7B 1.232(10)
O2B C25B 1.340(9)
O2B H2B1 0.8400
O3B C18B 1.343(8)
O3B H3B1 0.8400
O4B C38B 1.242(10)
N1B C7B 1.362(12)
N1B C6B 1.447(12)
N1B H1B 0.8800
N2B C16B 1.473(11)
N2B C8B 1.486(12)
N2B H2B2 0.8800
N3B C30B 1.444(11)
N3B C23B 1.505(11)
N3B H3B2 0.8800
N4B C38B 1.318(10)
N4B C1B 1.476(10)
N4B H4B1 0.8800
C1B C2B 1.519(14)
C1B C6B 1.530(13)
C1B H1B1 1.0000
C2B C3B 1.496(13)
C2B H2B3 0.9900
C2B H2B4 0.9900
C3B C4B 1.486(15)
C3B H3B3 0.9900
C3B H3B4 0.9900
C4B C5B 1.558(16)
C4B H4B2 0.9900
C4B H4B3 0.9900
C5B C6B 1.523(12)
C5B H5B1 0.9900
C5B H5B2 0.9900
C6B H6B 1.0000
C7B C8B 1.498(12)
C8B C9B 1.518(14)
C8B H8B 1.0000
C9B C10B 1.555(11)
C9B H9B1 0.9900
C9B H9B2 0.9900
C10B C11B 1.3900
C10B C15B 1.3900
C11B C12B 1.3900
C11B H11B 0.9500
C12B C13B 1.3900
C12B H12B 0.9500
C13B C14B 1.3900
C13B H13B 0.9500
C14B C15B 1.3900
C14B H14B 0.9500
C15B H15B 0.9500
C16B C17B 1.544(9)
C16B C23B 1.552(12)
C16B H16B 1.0000
C17B C18B 1.3900
C17B C22B 1.3900
C18B C19B 1.3900
C19B C20B 1.3900
C19B H19B 0.9500
C20B C21B 1.3900
C20B H20B 0.9500
C21B C22B 1.3900
C22B H22B 0.9500
C23B C24B 1.535(9)
C23B H23B 1.0000
C24B C25B 1.3900
C24B C29B 1.3900
C25B C26B 1.3900
C26B C27B 1.3900
C26B H26B 0.9500
C27B C28B 1.3900
C27B H27B 0.9500
C28B C29B 1.3900
C29B H29B 0.9500
C30B C31B 1.531(11)
C30B C38B 1.546(11)
C30B H30B 1.0000
C31B C32B 1.500(12)
C31B H31E 0.9900
C31B H31F 0.9900
C32B C33B 1.3900
C32B C37B 1.3900
C33B C34B 1.3900
C33B H33B 0.9500
C34B C35B 1.3900
C34B H34B 0.9500
C35B C36B 1.3900
C35B H35B 0.9500
C36B C37B 1.3900
C36B H36B 0.9500
C37B H37B 0.9500
Cl1C C21C 1.720(9)
Cl2C C28C 1.716(8)
O1C C7C 1.269(13)
O2C C25C 1.356(13)
O2C H2C1 0.8401
O3C C18C 1.334(12)
O3C H3C1 0.8379
O4C C38C 1.273(11)
N1C C7C 1.281(14)
N1C C6C 1.472(13)
N1C H1C 0.8800
N2C C8C 1.446(16)
N2C C16C 1.467(15)
N2C H2C2 0.8801
N3C C30C 1.510(16)
N3C C23C 1.535(13)
N3C H3C2 0.8800
N4C C38C 1.344(12)
N4C C1C 1.488(11)
N4C H4C 0.8800
C1C C2C 1.501(15)
C1C C6C 1.526(12)
C1C H1C1 1.0000
C2C C3C 1.540(15)
C2C H2C3 0.9900
C2C H2C4 0.9900
C3C C4C 1.506(16)
C3C H3C3 0.9900
C3C H3C4 0.9900
C4C C5C 1.447(17)
C4C H4C1 0.9900
C4C H4C2 0.9900
C5C C6C 1.531(14)
C5C H5C1 0.9900
C5C H5C2 0.9900
C6C H6C 1.0000
C7C C8C 1.535(14)
C8C C9C 1.566(16)
C8C H8C 1.0000
C9C C10C 1.596(15)
C9C H9C1 0.9900
C9C H9C2 0.9900
C10C C11C 1.3900
C10C C15C 1.3900
C11C C12C 1.3900
C11C H11C 0.9500
C12C C13C 1.3900
C12C H12C 0.9500
C13C C14C 1.3900
C13C H13C 0.9500
C14C C15C 1.3900
C14C H14C 0.9500
C15C H15C 0.9500
C16C C23C 1.559(15)
C16C C17C 1.570(12)
C16C H16C 1.0000
C17C C18C 1.3900
C17C C22C 1.3900
C18C C19C 1.3900
C19C C20C 1.3900
C19C H19C 0.9500
C20C C21C 1.3900
C20C H20C 0.9500
C21C C22C 1.3900
C22C H22C 0.9500
C23C C24C 1.493(12)
C23C H23C 1.0000
C24C C25C 1.3900
C24C C29C 1.3900
C25C C26C 1.3900
C26C C27C 1.3900
C26C H26C 0.9500
C27C C28C 1.3900
C27C H27C 0.9500
C28C C29C 1.3900
C29C H29C 0.9500
C30C C38C 1.489(13)
C30C C31C 1.555(13)
C30C H30C 1.0000
C31C C32C 1.433(16)
C31C H31G 0.9900
C31C H31H 0.9900
C32C C33C 1.3900
C32C C37C 1.3900
C33C C34C 1.3900
C33C H33C 0.9500
C34C C35C 1.3900
C34C H34C 0.9500
C35C C36C 1.3900
C35C H35C 0.9500
C36C C37C 1.3900
C36C H36C 0.9500
C37C H37C 0.9500
Cl1D C21D 1.725(4)
Cl2D C28D 1.746(5)
O1D C7D 1.243(10)
O2D C25D 1.397(8)
O2D H2D 0.8400
O3D C18D 1.358(7)
O3D H3D 0.8400
O4D C38D 1.241(10)
N1D C7D 1.319(12)
N1D C6D 1.434(11)
N1D H1D 0.8800
N2D C16D 1.472(11)
N2D C8D 1.480(11)
N2D H2D1 0.8799
N3D C30D 1.477(10)
N3D C23D 1.496(11)
N3D H3D1 0.8800
N4D C38D 1.322(10)
N4D C1D 1.454(11)
N4D H4D 0.8800
C1D C6D 1.513(14)
C1D C2D 1.535(15)
C1D H1D1 1.0000
C2D C3D 1.517(15)
C2D H2D2 0.9900
C2D H2D3 0.9900
C3D C4D 1.504(17)
C3D H3D2 0.9900
C3D H3D3 0.9900
C4D C5D 1.525(16)
C4D H4D1 0.9900
C4D H4D2 0.9900
C5D C6D 1.532(11)
C5D H5D1 0.9900
C5D H5D2 0.9900
C6D H6D 1.0000
C7D C8D 1.538(11)
C8D C9D 1.507(14)
C8D H8D 1.0000
C9D C10D 1.546(11)
C9D H9D1 0.9900
C9D H9D2 0.9900
C10D C11D 1.3900
C10D C15D 1.3900
C11D C12D 1.3900
C11D H11D 0.9500
C12D C13D 1.3900
C12D H12D 0.9500
C13D C14D 1.3900
C13D H13D 0.9500
C14D C15D 1.3900
C14D H14D 0.9500
C15D H15D 0.9500
C16D C17D 1.528(7)
C16D C23D 1.580(11)
C16D H16D 1.0000
C17D C18D 1.3900
C17D C22D 1.3900
C18D C19D 1.3900
C19D C20D 1.3900
C19D H19D 0.9500
C20D C21D 1.3900
C20D H20D 0.9500
C21D C22D 1.3900
C22D H22D 0.9500
C23D C24D 1.518(9)
C23D H23D 1.0000
C24D C25D 1.3900
C24D C29D 1.3900
C25D C26D 1.3900
C26D C27D 1.3900
C26D H26D 0.9500
C27D C28D 1.3900
C27D H27D 0.9500
C28D C29D 1.3900
C29D H29D 0.9500
C30D C38D 1.531(10)
C30D C31D 1.552(13)
C30D H30D 1.0000
C31D C32D 1.531(12)
C31D H31I 0.9900
C31D H31J 0.9900
C32D C33D 1.3900
C32D C37D 1.3900
C33D C34D 1.3900
C33D H33D 0.9500
C34D C35D 1.3900
C34D H34D 0.9500
C35D C36D 1.3900
C35D H35D 0.9500
C36D C37D 1.3900
C36D H36D 0.9500
C37D H37D 0.9500
Cl1E C21E 1.692(6)
Cl2E C28E 1.719(5)
O1E C7E 1.193(11)
O2E C25E 1.346(8)
O2E H2E 0.8399
O3E C18E 1.337(9)
O3E H3E 0.8400
O4E C38E 1.240(10)
N1E C7E 1.360(12)
N1E C6E 1.469(11)
N1E H1E 0.8800
N2E C8E 1.450(12)
N2E C16E 1.481(12)
N2E H2E1 0.8800
N3E C30E 1.443(11)
N3E C23E 1.498(10)
N3E H3E1 0.8799
N4E C38E 1.329(11)
N4E C1E 1.478(10)
N4E H4E 0.8800
C1E C6E 1.525(12)
C1E C2E 1.528(13)
C1E H1E1 1.0000
C2E C3E 1.530(13)
C2E H2E2 0.9900
C2E H2E3 0.9900
C3E C4E 1.501(15)
C3E H3E2 0.9900
C3E H3E3 0.9900
C4E C5E 1.537(14)
C4E H4E1 0.9900
C4E H4E2 0.9900
C5E C6E 1.510(12)
C5E H5E1 0.9900
C5E H5E2 0.9900
C6E H6E 1.0000
C7E C8E 1.528(12)
C8E C9E 1.554(14)
C8E H8E 1.0000
C9E C10E 1.489(12)
C9E H9E1 0.9900
C9E H9E2 0.9900
C10E C11E 1.3900
C10E C15E 1.3900
C11E C12E 1.3900
C11E H11E 0.9500
C12E C13E 1.3900
C12E H12E 0.9500
C13E C14E 1.3900
C13E H13E 0.9500
C14E C15E 1.3900
C14E H14E 0.9500
C15E H15E 0.9500
C16E C17E 1.532(9)
C16E C23E 1.560(11)
C16E H16E 1.0000
C17E C18E 1.3900
C17E C22E 1.3900
C18E C19E 1.3900
C19E C20E 1.3900
C19E H19E 0.9500
C20E C21E 1.3900
C20E H20E 0.9500
C21E C22E 1.3900
C22E H22E 0.9500
C23E C24E 1.564(8)
C23E H23E 1.0000
C24E C25E 1.3900
C24E C29E 1.3900
C25E C26E 1.3900
C26E C27E 1.3900
C26E H26E 0.9500
C27E C28E 1.3900
C27E H27E 0.9500
C28E C29E 1.3900
C29E H29E 0.9500
C30E C38E 1.514(12)
C30E C31E 1.576(12)
C30E H30E 1.0000
C31E C32E 1.500(10)
C31E H31K 0.9900
C31E H31L 0.9900
C32E C33E 1.3900
C32E C37E 1.3900
C33E C34E 1.3900
C33E H33E 0.9500
C34E C35E 1.3900
C34E H34E 0.9500
C35E C36E 1.3900
C35E H35E 0.9500
C36E C37E 1.3900
C36E H36E 0.9500
C37E H37E 0.9500
Cl1F C21F 1.727(5)
Cl2F C28F 1.733(5)
O1F C7F 1.208(12)
O2F C25F 1.359(7)
O2F H2F 0.8400
O3F C18F 1.361(8)
O3F H3F 0.8400
O4F C38F 1.220(11)
N1F C7F 1.336(17)
N1F C6F 1.467(17)
N1F H1F 0.8800
N2F C8F 1.485(15)
N2F C16F 1.514(11)
N2F H2F1 0.8801
N3F C30F 1.455(12)
N3F C23F 1.486(11)
N3F H3F1 0.8800
N4F C38F 1.334(13)
N4F C1F 1.443(14)
N4F H4F 0.8800
C1F C6F 1.471(18)
C1F C2F 1.56(2)
C1F H1F1 1.0000
C2F C3F 1.512(19)
C2F H2F2 0.9900
C2F H2F3 0.9900
C3F C4F 1.508(19)
C3F H3F2 0.9900
C3F H3F3 0.9900
C4F C5F 1.54(2)
C4F H4F1 0.9900
C4F H4F2 0.9900
C5F C6F 1.540(16)
C5F H5F1 0.9900
C5F H5F2 0.9900
C6F H6F 1.0000
C7F C8F 1.495(18)
C8F C9F 1.616(19)
C8F H8F 1.0000
C9F C10F 1.589(18)
C9F H9F1 0.9900
C9F H9F2 0.9900
C10F C11F 1.3900
C10F C15F 1.3900
C11F C12F 1.3900
C11F H11F 0.9500
C12F C13F 1.3900
C12F H12F 0.9500
C13F C14F 1.3900
C13F H13F 0.9500
C14F C15F 1.3900
C14F H14F 0.9500
C15F H15F 0.9500
C16F C17F 1.507(9)
C16F C23F 1.539(12)
C16F H16F 1.0000
C17F C18F 1.3900
C17F C22F 1.3900
C18F C19F 1.3900
C19F C20F 1.3900
C19F H19F 0.9500
C20F C21F 1.3900
C20F H20F 0.9500
C21F C22F 1.3900
C22F H22F 0.9500
C23F C24F 1.533(10)
C23F H23F 1.0000
C24F C25F 1.3900
C24F C29F 1.3900
C25F C26F 1.3900
C26F C27F 1.3900
C26F H26F 0.9500
C27F C28F 1.3900
C27F H27F 0.9500
C28F C29F 1.3900
C29F H29F 0.9500
C30F C38F 1.524(12)
C30F C31F 1.531(13)
C30F H30F 1.0000
C31F C32F 1.557(13)
C31F H31M 0.9900
C31F H31N 0.9900
C32F C33F 1.3900
C32F C37F 1.3900
C33F C34F 1.3900
C33F H33F 0.9500
C34F C35F 1.3900
C34F H34F 0.9500
C35F C36F 1.3900
C35F H35F 0.9500
C36F C37F 1.3900
C36F H36F 0.9500
C37F H37F 0.9500
Cl1G C21G 1.731(4)
Cl2G C28G 1.751(7)
O1G C7G 1.220(10)
O2G C25G 1.355(11)
O2G H2G 0.8300
O3G C18G 1.338(7)
O3G H3G 0.8398
O4G C38G 1.252(9)
N1G C7G 1.334(12)
N1G C6G 1.441(10)
N1G H1G 0.8800
N2G C8G 1.440(12)
N2G C16G 1.485(11)
N2G H2G1 0.8702
N3G C30G 1.462(10)
N3G C23G 1.482(11)
N3G H3G1 0.8800
N4G C38G 1.327(11)
N4G C1G 1.441(11)
N4G H4G 0.8800
C1G C6G 1.518(11)
C1G C2G 1.547(12)
C1G H1G1 1.0000
C2G C3G 1.511(14)
C2G H2G2 0.9900
C2G H2G3 0.9900
C3G C4G 1.556(14)
C3G H3G2 0.9900
C3G H3G3 0.9900
C4G C5G 1.487(14)
C4G H4G1 0.9900
C4G H4G2 0.9900
C5G C6G 1.569(13)
C5G H5G1 0.9900
C5G H5G2 0.9900
C6G H6G 1.0000
C7G C8G 1.548(11)
C8G C9G 1.546(12)
C8G H8G 1.0000
C9G C10G 1.496(11)
C9G H9G1 0.9900
C9G H9G2 0.9900
C10G C11G 1.3900
C10G C15G 1.3900
C11G C12G 1.3900
C11G H11G 0.9500
C12G C13G 1.3900
C12G H12G 0.9500
C13G C14G 1.3900
C13G H13G 0.9500
C14G C15G 1.3900
C14G H14G 0.9500
C15G H15G 0.9500
C16G C23G 1.573(11)
C16G C17G 1.575(9)
C16G H16G 1.0000
C17G C18G 1.3900
C17G C22G 1.3900
C18G C19G 1.3900
C19G C20G 1.3900
C19G H19G 0.9500
C20G C21G 1.3900
C20G H20G 0.9500
C21G C22G 1.3900
C22G H22G 0.9500
C23G C24G 1.521(10)
C23G H23G 1.0000
C24G C25G 1.3900
C24G C29G 1.3900
C25G C26G 1.3900
C26G C27G 1.3900
C26G H26G 0.9500
C27G C28G 1.3900
C27G H27G 0.9500
C28G C29G 1.3900
C29G H29G 0.9500
C30G C38G 1.514(12)
C30G C31G 1.532(11)
C30G H30G 1.0000
C31G C32G 1.543(9)
C31G H31O 0.9900
C31G H31P 0.9900
C32G C33G 1.3900
C32G C37G 1.3900
C33G C34G 1.3900
C33G H33G 0.9500
C34G C35G 1.3900
C34G H34G 0.9500
C35G C36G 1.3900
C35G H35G 0.9500
C36G C37G 1.3900
C36G H36G 0.9500
C37G H37G 0.9500

loop_
_geom_torsion_atom_site_label_1
_geom_torsion_atom_site_label_2
_geom_torsion_atom_site_label_3
_geom_torsion_atom_site_label_4
_geom_torsion
C38 N4 C1 C2 125.8(8)
C38 N4 C1 C6 -111.2(8)
N4 C1 C2 C3 178.6(7)
C6 C1 C2 C3 56.3(9)
C1 C2 C3 C4 -57.6(10)
C2 C3 C4 C5 57.3(11)
C3 C4 C5 C6 -56.7(10)
C7 N1 C6 C5 122.0(8)
C7 N1 C6 C1 -115.2(8)
C4 C5 C6 N1 176.0(7)
C4 C5 C6 C1 54.3(9)
N4 C1 C6 N1 60.9(8)
C2 C1 C6 N1 -177.0(7)
N4 C1 C6 C5 -176.4(6)
C2 C1 C6 C5 -54.3(9)
C6 N1 C7 O1 -1.3(11)
C6 N1 C7 C8 -179.2(7)
C16 N2 C8 C7 77.5(8)
C16 N2 C8 C9 -165.3(7)
O1 C7 C8 N2 56.5(9)
N1 C7 C8 N2 -125.6(7)
O1 C7 C8 C9 -61.1(10)
N1 C7 C8 C9 116.8(8)
N2 C8 C9 C10 -176.0(7)
C7 C8 C9 C10 -58.7(9)
C8 C9 C10 C11 -75.0(8)
C8 C9 C10 C15 104.6(8)
C15 C10 C11 C12 0.0
C9 C10 C11 C12 179.6(7)
C10 C11 C12 C13 0.0
C11 C12 C13 C14 0.0
C12 C13 C14 C15 0.0
C13 C14 C15 C10 0.0
C11 C10 C15 C14 0.0
C9 C10 C15 C14 -179.6(7)
C8 N2 C16 C17 123.9(6)
C8 N2 C16 C23 -111.7(7)
N2 C16 C17 C18 -153.8(5)
C23 C16 C17 C18 81.7(6)
N2 C16 C17 C22 23.4(8)
C23 C16 C17 C22 -101.1(6)
C22 C17 C18 O3 177.3(7)
C16 C17 C18 O3 -5.5(8)
C22 C17 C18 C19 0.0
C16 C17 C18 C19 177.2(6)
O3 C18 C19 C20 -177.4(7)
C17 C18 C19 C20 0.0
C18 C19 C20 C21 0.0
C19 C20 C21 C22 0.0
C19 C20 C21 Cl1 -178.1(6)
C20 C21 C22 C17 0.0
Cl1 C21 C22 C17 178.1(6)
C18 C17 C22 C21 0.0
C16 C17 C22 C21 -177.2(6)
C30 N3 C23 C24 122.2(7)
C30 N3 C23 C16 -114.5(7)
N2 C16 C23 N3 164.1(6)
C17 C16 C23 N3 -68.2(7)
N2 C16 C23 C24 -70.2(7)
C17 C16 C23 C24 57.5(7)
N3 C23 C24 C25 -151.3(5)
C16 C23 C24 C25 85.3(6)
N3 C23 C24 C29 24.9(7)
C16 C23 C24 C29 -98.4(6)
C29 C24 C25 O2 179.5(7)
C23 C24 C25 O2 -4.2(8)
C29 C24 C25 C26 0.0
C23 C24 C25 C26 176.2(6)
O2 C25 C26 C27 -179.6(7)
C24 C25 C26 C27 0.0
C25 C26 C27 C28 0.0
C26 C27 C28 C29 0.0
C26 C27 C28 Cl2 179.2(5)
C27 C28 C29 C24 0.0
Cl2 C28 C29 C24 -179.2(5)
C25 C24 C29 C28 0.0
C23 C24 C29 C28 -176.3(6)
C23 N3 C30 C38 69.7(9)
C23 N3 C30 C31 -170.6(7)
N3 C30 C31 C32 69.9(11)
C38 C30 C31 C32 -169.8(8)
C30 C31 C32 C33 -75.5(12)
C30 C31 C32 C37 97.6(10)
C37 C32 C33 C34 0.0
C31 C32 C33 C34 173.0(10)
C32 C33 C34 C35 0.0
C33 C34 C35 C36 0.0
C34 C35 C36 C37 0.0
C35 C36 C37 C32 0.0
C33 C32 C37 C36 0.0
C31 C32 C37 C36 -173.2(10)
C1 N4 C38 O4 -1.9(12)
C1 N4 C38 C30 -179.4(7)
N3 C30 C38 O4 60.7(10)
C31 C30 C38 O4 -57.6(10)
N3 C30 C38 N4 -121.7(7)
C31 C30 C38 N4 119.9(8)
C38A N4A C1A C6A -101.4(8)
C38A N4A C1A C2A 133.1(7)
N4A C1A C2A C3A 178.5(7)
C6A C1A C2A C3A 53.7(9)
C1A C2A C3A C4A -52.3(11)
C2A C3A C4A C5A 54.4(12)
C3A C4A C5A C6A -56.2(11)
C7A N1A C6A C1A -109.2(8)
C7A N1A C6A C5A 125.9(8)
N4A C1A C6A N1A 54.8(9)
C2A C1A C6A N1A 178.7(6)
N4A C1A C6A C5A 180.0(7)
C2A C1A C6A C5A -56.1(9)
C4A C5A C6A N1A -177.8(7)
C4A C5A C6A C1A 56.6(10)
C6A N1A C7A O1A 2.7(12)
C6A N1A C7A C8A -177.6(7)
C16A N2A C8A C7A 73.4(8)
C16A N2A C8A C9A -169.1(7)
O1A C7A C8A N2A 50.8(10)
N1A C7A C8A N2A -128.9(7)
O1A C7A C8A C9A -65.8(9)
N1A C7A C8A C9A 114.5(7)
N2A C8A C9A C10A 171.5(7)
C7A C8A C9A C10A -70.6(9)
C8A C9A C10A C11A -95.0(7)
C8A C9A C10A C15A 86.3(9)
C15A C10A C11A C12A 0.0
C9A C10A C11A C12A -178.8(7)
C10A C11A C12A C13A 0.0
C11A C12A C13A C14A 0.0
C12A C13A C14A C15A 0.0
C13A C14A C15A C10A 0.0
C11A C10A C15A C14A 0.0
C9A C10A C15A C14A 178.7(7)
C8A N2A C16A C17A 128.9(7)
C8A N2A C16A C23A -109.9(7)
N2A C16A C17A C18A -154.1(5)
C23A C16A C17A C18A 85.6(7)
N2A C16A C17A C22A 20.5(8)
C23A C16A C17A C22A -99.8(6)
C22A C17A C18A O3A 175.0(7)
C16A C17A C18A O3A -10.5(8)
C22A C17A C18A C19A 0.0
C16A C17A C18A C19A 174.6(6)
O3A C18A C19A C20A -175.2(7)
C17A C18A C19A C20A 0.0
C18A C19A C20A C21A 0.0
C19A C20A C21A C22A 0.0
C19A C20A C21A Cl1A 179.1(6)
C20A C21A C22A C17A 0.0
Cl1A C21A C22A C17A -179.1(6)
C18A C17A C22A C21A 0.0
C16A C17A C22A C21A -174.6(6)
C30A N3A C23A C24A 125.1(6)
C30A N3A C23A C16A -113.3(7)
N2A C16A C23A N3A 166.9(6)
C17A C16A C23A N3A -69.8(7)
N2A C16A C23A C24A -68.5(7)
C17A C16A C23A C24A 54.8(7)
N3A C23A C24A C25A -155.4(5)
C16A C23A C24A C25A 84.4(6)
N3A C23A C24A C29A 29.0(7)
C16A C23A C24A C29A -91.1(6)
C29A C24A C25A O2A -176.0(6)
C23A C24A C25A O2A 8.5(7)
C29A C24A C25A C26A 0.0
C23A C24A C25A C26A -175.5(5)
O2A C25A C26A C27A 176.3(5)
C24A C25A C26A C27A 0.0
C25A C26A C27A C28A 0.0
C26A C27A C28A C29A 0.0
C26A C27A C28A Cl2A -179.7(5)
C27A C28A C29A C24A 0.0
Cl2A C28A C29A C24A 179.7(5)
C25A C24A C29A C28A 0.0
C23A C24A C29A C28A 175.5(5)
C23A N3A C30A C31A -176.4(6)
C23A N3A C30A C38A 65.7(7)
N3A C30A C31A C32A 64.0(10)
C38A C30A C31A C32A -176.9(8)
C30A C31A C32A C33A -99.7(9)
C30A C31A C32A C37A 85.1(10)
C37A C32A C33A C34A 0.0
C31A C32A C33A C34A -175.3(9)
C32A C33A C34A C35A 0.0
C33A C34A C35A C36A 0.0
C34A C35A C36A C37A 0.0
C35A C36A C37A C32A 0.0
C33A C32A C37A C36A 0.0
C31A C32A C37A C36A 175.0(9)
C1A N4A C38A O4A -0.2(11)
C1A N4A C38A C30A -176.8(6)
N3A C30A C38A O4A 58.9(9)
C31A C30A C38A O4A -59.4(10)
N3A C30A C38A N4A -124.4(6)
C31A C30A C38A N4A 117.2(7)
C38B N4B C1B C2B 117.8(9)
C38B N4B C1B C6B -120.4(8)
N4B C1B C2B C3B 176.8(7)
C6B C1B C2B C3B 55.4(9)
C1B C2B C3B C4B -55.8(11)
C2B C3B C4B C5B 53.0(11)
C3B C4B C5B C6B -52.3(10)
C7B N1B C6B C5B 130.6(8)
C7B N1B C6B C1B -104.4(9)
C4B C5B C6B N1B 178.8(7)
C4B C5B C6B C1B 54.1(9)
N4B C1B C6B N1B 57.2(9)
C2B C1B C6B N1B -179.8(7)
N4B C1B C6B C5B -178.0(7)
C2B C1B C6B C5B -55.1(9)
C6B N1B C7B O1B 1.7(12)
C6B N1B C7B C8B -177.2(7)
C16B N2B C8B C7B 67.2(9)
C16B N2B C8B C9B -173.2(7)
O1B C7B C8B N2B 55.1(10)
N1B C7B C8B N2B -126.0(8)
O1B C7B C8B C9B -63.0(10)
N1B C7B C8B C9B 115.9(8)
N2B C8B C9B C10B -170.0(7)
C7B C8B C9B C10B -50.6(10)
C8B C9B C10B C11B -47.0(9)
C8B C9B C10B C15B 132.3(7)
C15B C10B C11B C12B 0.0
C9B C10B C11B C12B 179.3(7)
C10B C11B C12B C13B 0.0
C11B C12B C13B C14B 0.0
C12B C13B C14B C15B 0.0
C13B C14B C15B C10B 0.0
C11B C10B C15B C14B 0.0
C9B C10B C15B C14B -179.3(7)
C8B N2B C16B C17B 122.6(7)
C8B N2B C16B C23B -114.8(8)
N2B C16B C17B C18B -145.5(6)
C23B C16B C17B C18B 92.0(7)
N2B C16B C17B C22B 29.3(8)
C23B C16B C17B C22B -93.1(7)
C22B C17B C18B O3B 177.2(7)
C16B C17B C18B O3B -7.9(8)
C22B C17B C18B C19B 0.0
C16B C17B C18B C19B 174.9(6)
O3B C18B C19B C20B -177.3(7)
C17B C18B C19B C20B 0.0
C18B C19B C20B C21B 0.0
C19B C20B C21B C22B 0.0
C19B C20B C21B Cl1B 178.1(6)
C20B C21B C22B C17B 0.0
Cl1B C21B C22B C17B -178.1(6)
C18B C17B C22B C21B 0.0
C16B C17B C22B C21B -174.8(6)
C30B N3B C23B C24B 119.6(7)
C30B N3B C23B C16B -112.1(7)
N2B C16B C23B N3B 163.5(7)
C17B C16B C23B N3B -72.0(8)
N2B C16B C23B C24B -68.9(8)
C17B C16B C23B C24B 55.6(8)
N3B C23B C24B C25B -154.0(5)
C16B C23B C24B C25B 80.5(7)
N3B C23B C24B C29B 21.6(8)
C16B C23B C24B C29B -103.9(7)
C29B C24B C25B O2B 177.4(7)
C23B C24B C25B O2B -6.9(8)
C29B C24B C25B C26B 0.0
C23B C24B C25B C26B 175.7(6)
O2B C25B C26B C27B -177.6(7)
C24B C25B C26B C27B 0.0
C25B C26B C27B C28B 0.0
C26B C27B C28B C29B 0.0
C26B C27B C28B Cl2B -178.5(6)
C27B C28B C29B C24B 0.0
Cl2B C28B C29B C24B 178.5(6)
C25B C24B C29B C28B 0.0
C23B C24B C29B C28B -175.6(6)
C23B N3B C30B C31B -160.9(7)
C23B N3B C30B C38B 80.9(8)
N3B C30B C31B C32B -171.2(7)
C38B C30B C31B C32B -52.5(10)
C30B C31B C32B C33B 147.6(7)
C30B C31B C32B C37B -33.5(10)
C37B C32B C33B C34B 0.0
C31B C32B C33B C34B 178.9(7)
C32B C33B C34B C35B 0.0
C33B C34B C35B C36B 0.0
C34B C35B C36B C37B 0.0
C35B C36B C37B C32B 0.0
C33B C32B C37B C36B 0.0
C31B C32B C37B C36B -178.8(7)
C1B N4B C38B O4B 1.0(14)
C1B N4B C38B C30B 179.3(8)
N3B C30B C38B O4B 58.5(9)
C31B C30B C38B O4B -59.4(10)
N3B C30B C38B N4B -119.9(8)
C31B C30B C38B N4B 122.2(8)
C38C N4C C1C C2C 123.5(9)
C38C N4C C1C C6C -116.0(8)
N4C C1C C2C C3C 175.6(7)
C6C C1C C2C C3C 55.5(10)
C1C C2C C3C C4C -54.3(12)
C2C C3C C4C C5C 54.6(13)
C3C C4C C5C C6C -56.4(12)
C7C N1C C6C C1C -106.7(9)
C7C N1C C6C C5C 130.8(9)
N4C C1C C6C N1C 60.9(9)
C2C C1C C6C N1C -178.9(7)
N4C C1C C6C C5C -176.1(7)
C2C C1C C6C C5C -55.9(9)
C4C C5C C6C N1C 178.6(8)
C4C C5C C6C C1C 56.8(11)
C6C N1C C7C O1C 0.8(15)
C6C N1C C7C C8C -179.0(7)
C16C N2C C8C C7C 66.5(13)
C16C N2C C8C C9C -174.4(9)
O1C C7C C8C N2C 53.6(13)
N1C C7C C8C N2C -126.6(11)
O1C C7C C8C C9C -64.8(13)
N1C C7C C8C C9C 115.0(11)
N2C C8C C9C C10C 176.9(9)
C7C C8C C9C C10C -61.1(13)
C8C C9C C10C C11C -55.1(11)
C8C C9C C10C C15C 130.6(8)
C15C C10C C11C C12C 0.0
C9C C10C C11C C12C -174.2(8)
C10C C11C C12C C13C 0.0
C11C C12C C13C C14C 0.0
C12C C13C C14C C15C 0.0
C13C C14C C15C C10C 0.0
C11C C10C C15C C14C 0.0
C9C C10C C15C C14C 174.5(7)
C8C N2C C16C C23C -107.9(11)
C8C N2C C16C C17C 128.3(10)
N2C C16C C17C C18C -158.4(8)
C23C C16C C17C C18C 80.1(10)
N2C C16C C17C C22C 20.8(12)
C23C C16C C17C C22C -100.7(9)
C22C C17C C18C O3C 175.8(10)
C16C C17C C18C O3C -5.1(11)
C22C C17C C18C C19C 0.0
C16C C17C C18C C19C 179.2(8)
O3C C18C C19C C20C -176.0(10)
C17C C18C C19C C20C 0.0
C18C C19C C20C C21C 0.0
C19C C20C C21C C22C 0.0
C19C C20C C21C Cl1C 179.3(8)
C20C C21C C22C C17C 0.0
Cl1C C21C C22C C17C -179.3(8)
C18C C17C C22C C21C 0.0
C16C C17C C22C C21C -179.2(8)
C30C N3C C23C C24C 120.8(9)
C30C N3C C23C C16C -114.8(9)
N2C C16C C23C C24C -62.4(11)
C17C C16C C23C C24C 62.7(11)
N2C C16C C23C N3C 169.8(9)
C17C C16C C23C N3C -65.1(12)
N3C C23C C24C C25C -142.4(8)
C16C C23C C24C C25C 93.8(9)
N3C C23C C24C C29C 36.2(11)
C16C C23C C24C C29C -87.5(9)
C29C C24C C25C O2C 176.6(9)
C23C C24C C25C O2C -4.8(10)
C29C C24C C25C C26C 0.0
C23C C24C C25C C26C 178.6(8)
O2C C25C C26C C27C -176.7(8)
C24C C25C C26C C27C 0.0
C25C C26C C27C C28C 0.0
C26C C27C C28C C29C 0.0
C26C C27C C28C Cl2C 178.0(6)
C27C C28C C29C C24C 0.0
Cl2C C28C C29C C24C -177.9(7)
C25C C24C C29C C28C 0.0
C23C C24C C29C C28C -178.7(8)
C23C N3C C30C C38C 73.8(9)
C23C N3C C30C C31C -168.8(8)
C38C C30C C31C C32C -65.7(12)
N3C C30C C31C C32C 178.6(8)
C30C C31C C32C C33C -91.6(9)
C30C C31C C32C C37C 84.0(9)
C37C C32C C33C C34C 0.0
C31C C32C C33C C34C 175.5(9)
C32C C33C C34C C35C 0.0
C33C C34C C35C C36C 0.0
C34C C35C C36C C37C 0.0
C35C C36C C37C C32C 0.0
C33C C32C C37C C36C 0.0
C31C C32C C37C C36C -175.7(9)
C1C N4C C38C O4C -1.1(13)
C1C N4C C38C C30C -178.6(8)
N3C C30C C38C O4C 55.7(11)
C31C C30C C38C O4C -58.7(13)
N3C C30C C38C N4C -126.8(8)
C31C C30C C38C N4C 118.8(10)
C38D N4D C1D C6D -106.0(9)
C38D N4D C1D C2D 130.2(9)
N4D C1D C2D C3D 178.3(8)
C6D C1D C2D C3D 54.7(10)
C1D C2D C3D C4D -55.8(12)
C2D C3D C4D C5D 57.4(13)
C3D C4D C5D C6D -58.5(11)
C7D N1D C6D C1D -109.1(9)
C7D N1D C6D C5D 128.7(8)
N4D C1D C6D N1D 58.8(9)
C2D C1D C6D N1D -177.9(7)
N4D C1D C6D C5D -178.3(7)
C2D C1D C6D C5D -55.1(10)
C4D C5D C6D N1D 179.7(8)
C4D C5D C6D C1D 57.4(10)
C6D N1D C7D O1D 1.2(12)
C6D N1D C7D C8D -175.7(7)
C16D N2D C8D C9D -174.2(7)
C16D N2D C8D C7D 66.0(9)
O1D C7D C8D N2D 53.9(10)
N1D C7D C8D N2D -129.0(8)
O1D C7D C8D C9D -64.4(10)
N1D C7D C8D C9D 112.6(9)
N2D C8D C9D C10D -177.5(7)
C7D C8D C9D C10D -56.5(10)
C8D C9D C10D C11D -91.1(9)
C8D C9D C10D C15D 89.2(9)
C15D C10D C11D C12D 0.0
C9D C10D C11D C12D -179.7(8)
C10D C11D C12D C13D 0.0
C11D C12D C13D C14D 0.0
C12D C13D C14D C15D 0.0
C13D C14D C15D C10D 0.0
C11D C10D C15D C14D 0.0
C9D C10D C15D C14D 179.7(8)
C8D N2D C16D C17D 135.3(7)
C8D N2D C16D C23D -101.5(8)
N2D C16D C17D C18D -154.6(5)
C23D C16D C17D C18D 82.4(7)
N2D C16D C17D C22D 26.2(8)
C23D C16D C17D C22D -96.9(6)
C22D C17D C18D O3D 177.0(7)
C16D C17D C18D O3D -2.3(7)
C22D C17D C18D C19D 0.0
C16D C17D C18D C19D -179.3(6)
O3D C18D C19D C20D -177.3(6)
C17D C18D C19D C20D 0.0
C18D C19D C20D C21D 0.0
C19D C20D C21D C22D 0.0
C19D C20D C21D Cl1D -177.5(4)
C20D C21D C22D C17D 0.0
Cl1D C21D C22D C17D 177.5(4)
C18D C17D C22D C21D 0.0
C16D C17D C22D C21D 179.3(6)
C30D N3D C23D C24D 117.3(7)
C30D N3D C23D C16D -119.8(7)
N2D C16D C23D N3D 167.9(6)
C17D C16D C23D N3D -67.4(7)
N2D C16D C23D C24D -67.6(8)
C17D C16D C23D C24D 57.0(8)
N3D C23D C24D C25D -146.8(5)
C16D C23D C24D C25D 92.3(6)
N3D C23D C24D C29D 32.8(8)
C16D C23D C24D C29D -88.1(6)
C29D C24D C25D C26D 0.0
C23D C24D C25D C26D 179.6(6)
C29D C24D C25D O2D -176.1(7)
C23D C24D C25D O2D 3.6(8)
C24D C25D C26D C27D 0.0
O2D C25D C26D C27D 176.4(6)
C25D C26D C27D C28D 0.0
C26D C27D C28D C29D 0.0
C26D C27D C28D Cl2D -177.6(5)
C27D C28D C29D C24D 0.0
Cl2D C28D C29D C24D 177.6(5)
C25D C24D C29D C28D 0.0
C23D C24D C29D C28D -179.6(6)
C23D N3D C30D C38D 70.0(9)
C23D N3D C30D C31D -173.0(7)
N3D C30D C31D C32D 47.8(10)
C38D C30D C31D C32D 164.3(8)
C30D C31D C32D C33D -92.5(10)
C30D C31D C32D C37D 81.2(9)
C37D C32D C33D C34D 0.0
C31D C32D C33D C34D 173.6(10)
C32D C33D C34D C35D 0.0
C33D C34D C35D C36D 0.0
C34D C35D C36D C37D 0.0
C35D C36D C37D C32D 0.0
C33D C32D C37D C36D 0.0
C31D C32D C37D C36D -174.0(9)
C1D N4D C38D O4D -3.4(14)
C1D N4D C38D C30D -179.5(8)
N3D C30D C38D O4D 57.5(11)
C31D C30D C38D O4D -58.8(11)
N3D C30D C38D N4D -126.3(8)
C31D C30D C38D N4D 117.3(9)
C38E N4E C1E C6E -107.9(8)
C38E N4E C1E C2E 129.4(8)
N4E C1E C2E C3E 178.4(7)
C6E C1E C2E C3E 55.1(10)
C1E C2E C3E C4E -58.1(12)
C2E C3E C4E C5E 57.8(12)
C3E C4E C5E C6E -57.3(11)
C7E N1E C6E C5E 126.1(8)
C7E N1E C6E C1E -109.3(9)
C4E C5E C6E N1E 179.6(7)
C4E C5E C6E C1E 55.7(10)
N4E C1E C6E N1E 58.5(9)
C2E C1E C6E N1E -177.8(7)
N4E C1E C6E C5E -177.7(7)
C2E C1E C6E C5E -54.0(9)
C6E N1E C7E O1E 6.5(13)
C6E N1E C7E C8E -175.2(7)
C16E N2E C8E C7E 61.3(11)
C16E N2E C8E C9E -178.1(8)
O1E C7E C8E N2E 56.7(12)
N1E C7E C8E N2E -121.7(9)
O1E C7E C8E C9E -65.6(11)
N1E C7E C8E C9E 116.1(9)
N2E C8E C9E C10E -176.0(8)
C7E C8E C9E C10E -51.6(11)
C8E C9E C10E C11E -54.7(11)
C8E C9E C10E C15E 125.9(9)
C15E C10E C11E C12E 0.0
C9E C10E C11E C12E -179.4(8)
C10E C11E C12E C13E 0.0
C11E C12E C13E C14E 0.0
C12E C13E C14E C15E 0.0
C13E C14E C15E C10E 0.0
C11E C10E C15E C14E 0.0
C9E C10E C15E C14E 179.5(8)
C8E N2E C16E C17E 134.2(8)
C8E N2E C16E C23E -98.3(9)
N2E C16E C17E C18E -154.8(6)
C23E C16E C17E C18E 80.4(8)
N2E C16E C17E C22E 22.8(9)
C23E C16E C17E C22E -102.0(8)
C22E C17E C18E O3E 175.8(9)
C16E C17E C18E O3E -6.6(10)
C22E C17E C18E C19E 0.0
C16E C17E C18E C19E 177.6(7)
O3E C18E C19E C20E -176.0(8)
C17E C18E C19E C20E 0.0
C18E C19E C20E C21E 0.0
C19E C20E C21E C22E 0.0
C19E C20E C21E Cl1E -179.5(8)
C20E C21E C22E C17E 0.0
Cl1E C21E C22E C17E 179.5(8)
C18E C17E C22E C21E 0.0
C16E C17E C22E C21E -177.7(7)
C30E N3E C23E C16E -117.6(7)
C30E N3E C23E C24E 119.4(7)
N2E C16E C23E N3E 171.6(6)
C17E C16E C23E N3E -61.8(9)
N2E C16E C23E C24E -63.9(8)
C17E C16E C23E C24E 62.7(8)
N3E C23E C24E C25E -137.5(5)
C16E C23E C24E C25E 98.5(6)
N3E C23E C24E C29E 43.4(7)
C16E C23E C24E C29E -80.5(6)
C29E C24E C25E O2E -178.8(6)
C23E C24E C25E O2E 2.2(7)
C29E C24E C25E C26E 0.0
C23E C24E C25E C26E -179.0(6)
O2E C25E C26E C27E 178.9(6)
C24E C25E C26E C27E 0.0
C25E C26E C27E C28E 0.0
C26E C27E C28E C29E 0.0
C26E C27E C28E Cl2E -178.8(5)
C27E C28E C29E C24E 0.0
Cl2E C28E C29E C24E 178.8(5)
C25E C24E C29E C28E 0.0
C23E C24E C29E C28E 179.0(6)
C23E N3E C30E C38E 68.1(8)
C23E N3E C30E C31E -175.1(6)
N3E C30E C31E C32E 61.7(10)
C38E C30E C31E C32E -180.0(8)
C30E C31E C32E C33E -100.4(9)
C30E C31E C32E C37E 85.9(9)
C37E C32E C33E C34E 0.0
C31E C32E C33E C34E -173.7(7)
C32E C33E C34E C35E 0.0
C33E C34E C35E C36E 0.0
C34E C35E C36E C37E 0.0
C35E C36E C37E C32E 0.0
C33E C32E C37E C36E 0.0
C31E C32E C37E C36E 173.8(7)
C1E N4E C38E O4E -3.7(13)
C1E N4E C38E C30E 177.8(7)
N3E C30E C38E O4E 55.2(10)
C31E C30E C38E O4E -62.5(11)
N3E C30E C38E N4E -126.2(8)
C31E C30E C38E N4E 116.2(8)
C38F N4F C1F C6F -118.8(12)
C38F N4F C1F C2F 120.9(11)
N4F C1F C2F C3F -178.3(9)
C6F C1F C2F C3F 58.4(12)
C1F C2F C3F C4F -60.9(15)
C2F C3F C4F C5F 58.8(16)
C3F C4F C5F C6F -55.4(14)
C7F N1F C6F C1F -125.5(10)
C7F N1F C6F C5F 109.6(11)
N4F C1F C6F N1F 60.8(12)
C2F C1F C6F N1F -178.4(9)
N4F C1F C6F C5F -176.7(11)
C2F C1F C6F C5F -56.0(14)
C4F C5F C6F N1F 179.9(9)
C4F C5F C6F C1F 56.3(14)
C6F N1F C7F O1F 0.4(16)
C6F N1F C7F C8F 176.5(9)
C16F N2F C8F C7F 79.4(10)
C16F N2F C8F C9F -161.5(8)
O1F C7F C8F N2F 67.8(12)
N1F C7F C8F N2F -108.3(10)
O1F C7F C8F C9F -47.7(14)
N1F C7F C8F C9F 136.3(11)
N2F C8F C9F C10F 59.8(13)
C7F C8F C9F C10F 177.6(11)
C8F C9F C10F C11F -90.1(13)
C8F C9F C10F C15F 82.1(13)
C15F C10F C11F C12F 0.0
C9F C10F C11F C12F 172.0(11)
C10F C11F C12F C13F 0.0
C11F C12F C13F C14F 0.0
C12F C13F C14F C15F 0.0
C13F C14F C15F C10F 0.0
C11F C10F C15F C14F 0.0
C9F C10F C15F C14F -172.3(11)
C8F N2F C16F C17F 118.6(8)
C8F N2F C16F C23F -116.5(9)
N2F C16F C17F C18F -144.9(6)
C23F C16F C17F C18F 91.6(7)
N2F C16F C17F C22F 31.0(9)
C23F C16F C17F C22F -92.5(7)
C22F C17F C18F O3F 173.9(7)
C16F C17F C18F O3F -10.1(8)
C22F C17F C18F C19F 0.0
C16F C17F C18F C19F 176.0(6)
O3F C18F C19F C20F -174.2(6)
C17F C18F C19F C20F 0.0
C18F C19F C20F C21F 0.0
C19F C20F C21F C22F 0.0
C19F C20F C21F Cl1F 175.8(5)
C20F C21F C22F C17F 0.0
Cl1F C21F C22F C17F -175.8(6)
C18F C17F C22F C21F 0.0
C16F C17F C22F C21F -176.0(6)
C30F N3F C23F C24F 110.5(8)
C30F N3F C23F C16F -124.3(8)
C17F C16F C23F N3F -67.8(9)
N2F C16F C23F N3F 166.8(7)
C17F C16F C23F C24F 58.7(8)
N2F C16F C23F C24F -66.7(9)
N3F C23F C24F C25F -152.5(6)
C16F C23F C24F C25F 84.5(7)
N3F C23F C24F C29F 23.1(9)
C16F C23F C24F C29F -99.9(6)
C29F C24F C25F O2F -179.2(6)
C23F C24F C25F O2F -3.5(7)
C29F C24F C25F C26F 0.0
C23F C24F C25F C26F 175.6(6)
O2F C25F C26F C27F 179.2(6)
C24F C25F C26F C27F 0.0
C25F C26F C27F C28F 0.0
C26F C27F C28F C29F 0.0
C26F C27F C28F Cl2F 178.0(6)
C27F C28F C29F C24F 0.0
Cl2F C28F C29F C24F -178.0(6)
C25F C24F C29F C28F 0.0
C23F C24F C29F C28F -175.6(6)
C23F N3F C30F C38F 75.4(9)
C23F N3F C30F C31F -164.1(8)
N3F C30F C31F C32F 56.9(11)
C38F C30F C31F C32F 175.2(9)
C30F C31F C32F C33F -95.7(10)
C30F C31F C32F C37F 80.4(11)
C37F C32F C33F C34F 0.0
C31F C32F C33F C34F 176.0(9)
C32F C33F C34F C35F 0.0
C33F C34F C35F C36F 0.0
C34F C35F C36F C37F 0.0
C35F C36F C37F C32F 0.0
C33F C32F C37F C36F 0.0
C31F C32F C37F C36F -176.2(8)
C1F N4F C38F O4F -3.5(17)
C1F N4F C38F C30F 175.6(10)
N3F C30F C38F O4F 67.9(11)
C31F C30F C38F O4F -51.7(13)
N3F C30F C38F N4F -111.2(10)
C31F C30F C38F N4F 129.2(10)
C38G N4G C1G C6G -101.8(8)
C38G N4G C1G C2G 135.1(8)
N4G C1G C2G C3G 178.3(7)
C6G C1G C2G C3G 54.1(9)
C1G C2G C3G C4G -50.7(11)
C2G C3G C4G C5G 52.6(11)
C3G C4G C5G C6G -55.4(10)
C7G N1G C6G C1G -104.7(8)
C7G N1G C6G C5G 131.3(8)
N4G C1G C6G N1G 54.6(9)
C2G C1G C6G N1G 177.8(7)
N4G C1G C6G C5G 179.0(6)
C2G C1G C6G C5G -57.8(9)
C4G C5G C6G N1G -176.6(7)
C4G C5G C6G C1G 59.6(9)
C6G N1G C7G O1G 2.7(13)
C6G N1G C7G C8G -176.0(7)
C16G N2G C8G C9G -173.0(8)
C16G N2G C8G C7G 67.9(10)
O1G C7G C8G N2G 51.9(10)
N1G C7G C8G N2G -129.4(8)
O1G C7G C8G C9G -67.7(11)
N1G C7G C8G C9G 111.0(8)
N2G C8G C9G C10G -171.7(8)
C7G C8G C9G C10G -51.5(11)
C8G C9G C10G C11G -68.4(9)
C8G C9G C10G C15G 103.3(8)
C15G C10G C11G C12G 0.0
C9G C10G C11G C12G 171.6(6)
C10G C11G C12G C13G 0.0
C11G C12G C13G C14G 0.0
C12G C13G C14G C15G 0.0
C13G C14G C15G C10G 0.0
C11G C10G C15G C14G 0.0
C9G C10G C15G C14G -171.7(6)
C8G N2G C16G C23G -103.5(9)
C8G N2G C16G C17G 129.8(8)
N2G C16G C17G C18G -157.2(5)
C23G C16G C17G C18G 79.5(7)
N2G C16G C17G C22G 12.6(8)
C23G C16G C17G C22G -110.7(6)
C22G C17G C18G O3G 178.7(6)
C16G C17G C18G O3G -11.7(7)
C22G C17G C18G C19G 0.0
C16G C17G C18G C19G 169.7(6)
O3G C18G C19G C20G -178.7(6)
C17G C18G C19G C20G 0.0
C18G C19G C20G C21G 0.0
C19G C20G C21G C22G 0.0
C19G C20G C21G Cl1G -178.7(4)
C20G C21G C22G C17G 0.0
Cl1G C21G C22G C17G 178.7(4)
C18G C17G C22G C21G 0.0
C16G C17G C22G C21G -169.9(5)
C30G N3G C23G C24G 125.5(7)
C30G N3G C23G C16G -110.3(7)
N2G C16G C23G N3G 164.7(7)
C17G C16G C23G N3G -70.0(8)
N2G C16G C23G C24G -69.7(8)
C17G C16G C23G C24G 55.7(9)
N3G C23G C24G C25G -149.6(5)
C16G C23G C24G C25G 87.8(7)
N3G C23G C24G C29G 29.2(8)
C16G C23G C24G C29G -93.4(7)
C29G C24G C25G O2G -176.6(8)
C23G C24G C25G O2G 2.3(8)
C29G C24G C25G C26G 0.0
C23G C24G C25G C26G 178.9(6)
O2G C25G C26G C27G 176.9(7)
C24G C25G C26G C27G 0.0
C25G C26G C27G C28G 0.0
C26G C27G C28G C29G 0.0
C26G C27G C28G Cl2G -177.9(6)
C27G C28G C29G C24G 0.0
Cl2G C28G C29G C24G 177.9(6)
C25G C24G C29G C28G 0.0
C23G C24G C29G C28G -178.9(6)
C23G N3G C30G C38G 59.2(9)
C23G N3G C30G C31G -179.0(7)
N3G C30G C31G C32G -177.9(6)
C38G C30G C31G C32G -54.7(9)
C30G C31G C32G C33G -71.6(8)
C30G C31G C32G C37G 106.9(7)
C37G C32G C33G C34G 0.0
C31G C32G C33G C34G 178.5(7)
C32G C33G C34G C35G 0.0
C33G C34G C35G C36G 0.0
C34G C35G C36G C37G 0.0
C35G C36G C37G C32G 0.0
C33G C32G C37G C36G 0.0
C31G C32G C37G C36G -178.5(7)
C1G N4G C38G O4G 1.4(12)
C1G N4G C38G C30G -175.0(7)
N3G C30G C38G O4G 60.4(9)
C31G C30G C38G O4G -60.8(9)
N3G C30G C38G N4G -123.2(7)
C31G C30G C38G N4G 115.7(8)
